data_7103347
loop_
_publ_author_name
'Maeda, Hiromitsu'
'Fujii, Yasunobu'
'Mihashi, Yuta'

_publ_section_title
;
 Diol-substituted boron complexes of dipyrrolyl diketones as anion
 receptors and covalently linked 'pivotal' dimers.
;
_journal_issue 36
_journal_name_full 'Chemical communications (Cambridge, England)'
_journal_page_first 4285
_journal_page_last 4287
_journal_paper_doi 10.1039/b806361c
_journal_year 2008
_chemical_formula_moiety 'C56 H60 B2 N4 O8'
_chemical_formula_sum 'C56 H60 B2 N4 O8'
_chemical_formula_weight 938.70
_chemical_name_systematic
;
?
;
_space_group_IT_number 2
_symmetry_cell_setting triclinic
_symmetry_Int_Tables_number 2
_symmetry_space_group_name_Hall '-P 1'
_symmetry_space_group_name_H-M 'P -1'
_atom_sites_solution_hydrogens geom
_atom_sites_solution_primary direct
_atom_sites_solution_secondary difmap
_audit_creation_method SHELXL-97
_cell_angle_alpha 87.700(2)
_cell_angle_beta 83.602(2)
_cell_angle_gamma 80.897(2)
_cell_formula_units_Z 8
_cell_length_a 15.6794(18)
_cell_length_b 19.643(2)
_cell_length_c 38.369(4)
_cell_measurement_temperature 90(2)
_cell_volume 11593(2)
_computing_cell_refinement 'Bruker SMART'
_computing_data_collection 'Bruker SMART'
_computing_data_reduction 'Bruker SAINT'
_computing_molecular_graphics 'Bruker SHELXTL'
_computing_publication_material 'Bruker SHELXTL'
_computing_structure_refinement 'SHELXL-97 (Sheldrick, 1997)'
_computing_structure_solution 'SHELXS-97 (Sheldrick, 1990)'
_diffrn_ambient_temperature 90(2)
_diffrn_detector_area_resol_mean 8.366
_diffrn_measured_fraction_theta_full 0.816
_diffrn_measured_fraction_theta_max 0.816
_diffrn_measurement_device_type 'CCD area detector'
_diffrn_measurement_method 'phi and omega scans'
_diffrn_radiation_monochromator graphite
_diffrn_radiation_source 'fine-focus sealed tube'
_diffrn_radiation_type MoK\a
_diffrn_radiation_wavelength 0.71073
_diffrn_reflns_av_R_equivalents 0.0287
_diffrn_reflns_av_sigmaI/netI 0.0740
_diffrn_reflns_limit_h_max 19
_diffrn_reflns_limit_h_min -13
_diffrn_reflns_limit_k_max 25
_diffrn_reflns_limit_k_min -25
_diffrn_reflns_limit_l_max 44
_diffrn_reflns_limit_l_min -48
_diffrn_reflns_number 71820
_diffrn_reflns_theta_full 28.30
_diffrn_reflns_theta_max 28.30
_diffrn_reflns_theta_min 1.05
_exptl_absorpt_coefficient_mu 0.071
_exptl_absorpt_correction_T_max 0.9859
_exptl_absorpt_correction_T_min 0.9652
_exptl_absorpt_correction_type empirical
_exptl_crystal_colour yellow
_exptl_crystal_density_diffrn 1.076
_exptl_crystal_density_method 'not measured'
_exptl_crystal_description prism
_exptl_crystal_F_000 3984
_exptl_crystal_size_max 0.50
_exptl_crystal_size_mid 0.30
_exptl_crystal_size_min 0.20
_refine_diff_density_max 1.256
_refine_diff_density_min -0.758
_refine_diff_density_rms 0.086
_refine_ls_extinction_method none
_refine_ls_goodness_of_fit_ref 1.078
_refine_ls_hydrogen_treatment constr
_refine_ls_matrix_type fullcycle
_refine_ls_number_parameters 2554
_refine_ls_number_reflns 47048
_refine_ls_number_restraints 6
_refine_ls_restrained_S_all 1.079
_refine_ls_R_factor_all 0.1304
_refine_ls_R_factor_gt 0.0993
_refine_ls_shift/su_max 0.000
_refine_ls_shift/su_mean 0.000
_refine_ls_structure_factor_coef Fsqd
_refine_ls_weighting_details 'calc w=1/[\s^2^(Fo^2^)+(0.1388P)^2^+14.3781P] where P=(Fo^2^+2Fc^2^)/3'
_refine_ls_weighting_scheme calc
_refine_ls_wR_factor_gt 0.2622
_refine_ls_wR_factor_ref 0.2800
_reflns_number_gt 31128
_reflns_number_total 47048
_reflns_threshold_expression >2sigma(I)
_cod_data_source_file b806361c.txt
_cod_data_source_block 70705m
_cod_original_sg_symbol_Hall -P1
_cod_original_sg_symbol_H-M P-1
_cod_database_code 7103347

loop_
_symmetry_equiv_pos_as_xyz
'x, y, z'
'-x, -y, -z'

loop_
_atom_site_label
_atom_site_type_symbol
_atom_site_fract_x
_atom_site_fract_y
_atom_site_fract_z
_atom_site_U_iso_or_equiv
_atom_site_adp_type
_atom_site_occupancy
_atom_site_symmetry_multiplicity
_atom_site_calc_flag
_atom_site_refinement_flags
_atom_site_disorder_assembly
_atom_site_disorder_group
B1A B 0.5070(3) 0.3024(2) 0.85889(10) 0.0221(8) Uani 1 1 d . . .
B2A B 0.4773(3) -0.1394(2) 0.92084(10) 0.0243(8) Uani 1 1 d . . .
C1A C 0.5771(2) 0.17716(19) 0.79006(9) 0.0230(7) Uani 1 1 d . . .
C2A C 0.5496(2) 0.23279(18) 0.81222(9) 0.0222(7) Uani 1 1 d . . .
C3A C 0.5523(2) 0.30125(19) 0.80086(9) 0.0244(8) Uani 1 1 d . . .
C4A C 0.5838(3) 0.31775(19) 0.76698(9) 0.0268(8) Uani 1 1 d . . .
H231 H 0.5856 0.3641 0.7593 0.032 Uiso 1 1 calc R . .
C5A C 0.6131(3) 0.2621(2) 0.74451(9) 0.0285(8) Uani 1 1 d . . .
H234 H 0.6364 0.2711 0.7211 0.034 Uiso 1 1 calc R . .
C6A C 0.6091(3) 0.19493(19) 0.75543(9) 0.0279(8) Uani 1 1 d . . .
H227 H 0.6284 0.1592 0.7391 0.033 Uiso 1 1 calc R . .
C7A C 0.5583(2) -0.03488(18) 0.82006(8) 0.0217(7) Uani 1 1 d . . .
C8A C 0.4988(3) 0.01950(19) 0.83518(9) 0.0255(8) Uani 1 1 d . . .
H223 H 0.4532 0.0097 0.8522 0.031 Uiso 1 1 calc R . .
C9A C 0.5056(3) 0.08740(19) 0.82566(9) 0.0257(8) Uani 1 1 d . . .
H235 H 0.4640 0.1232 0.8362 0.031 Uiso 1 1 calc R . .
C10A C 0.5712(3) 0.10466(18) 0.80135(9) 0.0241(8) Uani 1 1 d . . .
C11A C 0.6318(3) 0.05063(19) 0.78662(9) 0.0251(8) Uani 1 1 d . . .
H233 H 0.6780 0.0608 0.7701 0.030 Uiso 1 1 calc R . .
C12A C 0.6254(3) -0.01759(19) 0.79583(9) 0.0254(8) Uani 1 1 d . . .
H226 H 0.6675 -0.0533 0.7855 0.031 Uiso 1 1 calc R . .
C13A C 0.5541(3) -0.25104(19) 0.84754(10) 0.0277(8) Uani 1 1 d . . .
H225 H 0.5552 -0.2985 0.8538 0.033 Uiso 1 1 calc R . .
C14A C 0.5274(2) -0.20085(18) 0.87172(8) 0.0199(7) Uani 1 1 d . . .
C15A C 0.5230(2) -0.13056(18) 0.86244(8) 0.0200(7) Uani 1 1 d . . .
C16A C 0.5522(2) -0.10823(18) 0.82917(8) 0.0206(7) Uani 1 1 d . . .
C17A C 0.5795(3) -0.16054(18) 0.80435(9) 0.0248(8) Uani 1 1 d . . .
H220 H 0.5982 -0.1480 0.7809 0.030 Uiso 1 1 calc R . .
C18A C 0.5798(3) -0.22994(19) 0.81323(9) 0.0261(8) Uani 1 1 d . . .
H230 H 0.5978 -0.2636 0.7957 0.031 Uiso 1 1 calc R . .
C19A C 0.7743(3) 0.31024(18) 0.93735(9) 0.0245(7) Uani 1 1 d . . .
H232 H 0.8341 0.3114 0.9304 0.029 Uiso 1 1 calc R . .
C20A C 0.7362(3) 0.30754(18) 0.97178(9) 0.0248(7) Uani 1 1 d . . .
C21A C 0.6472(3) 0.30479(18) 0.97046(10) 0.0260(8) Uani 1 1 d . . .
C22A C 0.6336(2) 0.30791(17) 0.93458(9) 0.0219(7) Uani 1 1 d . . .
C23A C 0.5585(2) 0.31049(17) 0.91672(9) 0.0228(7) Uani 1 1 d . . .
C24A C 0.4739(3) 0.31430(18) 0.93245(9) 0.0260(8) Uani 1 1 d . . .
H229 H 0.4629 0.3123 0.9573 0.031 Uiso 1 1 calc R . .
C25A C 0.4049(2) 0.32105(17) 0.91196(9) 0.0220(7) Uani 1 1 d . . .
C26A C 0.3158(3) 0.32772(18) 0.92530(9) 0.0244(7) Uani 1 1 d . . .
C27A C 0.2718(3) 0.3308(2) 0.96018(10) 0.0305(8) Uani 1 1 d . . .
C28A C 0.1840(3) 0.33257(19) 0.95721(10) 0.0296(8) Uani 1 1 d . . .
C29A C 0.1741(3) 0.33302(19) 0.92100(10) 0.0282(8) Uani 1 1 d . . .
H29A H 0.1206 0.3343 0.9113 0.034 Uiso 1 1 calc R . .
C30A C 0.7806(3) 0.3061(2) 1.00467(10) 0.0305(8) Uani 1 1 d . . .
H101 H 0.7691 0.2648 1.0190 0.037 Uiso 1 1 calc R . .
H102 H 0.7545 0.3472 1.0185 0.037 Uiso 1 1 calc R . .
C31A C 0.8777(3) 0.3050(2) 0.99847(10) 0.0315(9) Uani 1 1 d . . .
H105 H 0.9049 0.2626 0.9866 0.047 Uiso 1 1 calc R . .
H106 H 0.9011 0.3067 1.0210 0.047 Uiso 1 1 calc R . .
H107 H 0.8901 0.3451 0.9838 0.047 Uiso 1 1 calc R . .
C32A C 0.5826(3) 0.3011(2) 1.00244(10) 0.0298(8) Uani 1 1 d . . .
H103 H 0.6128 0.2766 1.0217 0.036 Uiso 1 1 calc R . .
H104 H 0.5376 0.2743 0.9970 0.036 Uiso 1 1 calc R . .
C33A C 0.5394(3) 0.3724(2) 1.01444(12) 0.0442(11) Uani 1 1 d . . .
H118 H 0.5833 0.3978 1.0215 0.066 Uiso 1 1 calc R . .
H119 H 0.4957 0.3678 1.0344 0.066 Uiso 1 1 calc R . .
H120 H 0.5113 0.3974 0.9951 0.066 Uiso 1 1 calc R . .
C34A C 0.3123(3) 0.3353(2) 0.99459(10) 0.0354(9) Uani 1 1 d . . .
H110 H 0.3582 0.3649 0.9907 0.042 Uiso 1 1 calc R . .
H111 H 0.2672 0.3566 1.0127 0.042 Uiso 1 1 calc R . .
C35A C 0.3512(3) 0.2644(2) 1.00748(12) 0.0446(11) Uani 1 1 d . . .
H112 H 0.3045 0.2375 1.0151 0.067 Uiso 1 1 calc R . .
H113 H 0.3841 0.2691 1.0273 0.067 Uiso 1 1 calc R . .
H114 H 0.3900 0.2406 0.9884 0.067 Uiso 1 1 calc R . .
C36A C 0.1119(3) 0.3315(2) 0.98730(11) 0.0361(9) Uani 1 1 d . . .
H108 H 0.1217 0.3616 1.0061 0.043 Uiso 1 1 calc R . .
H109 H 0.0554 0.3504 0.9787 0.043 Uiso 1 1 calc R . .
C37A C 0.1077(3) 0.2591(2) 1.00247(12) 0.0424(10) Uani 1 1 d . . .
H115 H 0.0990 0.2289 0.9839 0.064 Uiso 1 1 calc R . .
H116 H 0.0593 0.2606 1.0211 0.064 Uiso 1 1 calc R . .
H117 H 0.1623 0.2412 1.0122 0.064 Uiso 1 1 calc R . .
C38A C 0.7109(3) -0.0862(2) 1.00541(9) 0.0269(8) Uani 1 1 d . . .
H228 H 0.7718 -0.0875 1.0003 0.032 Uiso 1 1 calc R . .
C39A C 0.6626(2) -0.06794(18) 1.03775(9) 0.0222(7) Uani 1 1 d . . .
C40A C 0.5754(2) -0.07284(17) 1.03345(8) 0.0197(7) Uani 1 1 d . . .
C41A C 0.5735(2) -0.09457(18) 0.99934(9) 0.0219(7) Uani 1 1 d . . .
C42A C 0.5060(2) -0.10897(17) 0.97953(8) 0.0190(7) Uani 1 1 d . . .
C43A C 0.4190(2) -0.10432(17) 0.99158(8) 0.0197(7) Uani 1 1 d . . .
H221 H 0.3997 -0.0938 1.0154 0.024 Uiso 1 1 calc R . .
C44A C 0.3601(2) -0.11495(16) 0.96888(8) 0.0187(7) Uani 1 1 d . . .
C45A C 0.2683(2) -0.11336(16) 0.97770(8) 0.0179(7) Uani 1 1 d . . .
C46A C 0.2106(2) -0.09800(16) 1.00847(8) 0.0183(7) Uani 1 1 d . . .
C47A C 0.1286(2) -0.11092(17) 1.00146(9) 0.0213(7) Uani 1 1 d . . .
C48A C 0.1372(2) -0.13221(17) 0.96706(8) 0.0201(7) Uani 1 1 d . . .
H222 H 0.0919 -0.1446 0.9553 0.024 Uiso 1 1 calc R . .
C49A C 0.6976(3) -0.04746(19) 1.06967(10) 0.0291(8) Uani 1 1 d . . .
H85 H 0.6570 -0.0086 1.0807 0.035 Uiso 1 1 calc R . .
H86 H 0.7539 -0.0313 1.0627 0.035 Uiso 1 1 calc R . .
C50A C 0.7109(3) -0.1075(2) 1.09685(11) 0.0353(9) Uani 1 1 d . . .
H95 H 0.6547 -0.1213 1.1053 0.053 Uiso 1 1 calc R . .
H96 H 0.7371 -0.0925 1.1167 0.053 Uiso 1 1 calc R . .
H97 H 0.7494 -0.1468 1.0858 0.053 Uiso 1 1 calc R . .
C51A C 0.5000(2) -0.05893(18) 1.06173(9) 0.0225(7) Uani 1 1 d . . .
H83 H 0.4492 -0.0334 1.0512 0.027 Uiso 1 1 calc R . .
H84 H 0.5156 -0.0292 1.0795 0.027 Uiso 1 1 calc R . .
C52A C 0.4744(3) -0.1245(2) 1.07999(10) 0.0311(9) Uani 1 1 d . . .
H90 H 0.4589 -0.1543 1.0626 0.047 Uiso 1 1 calc R . .
H91 H 0.4246 -0.1122 1.0976 0.047 Uiso 1 1 calc R . .
H92 H 0.5235 -0.1490 1.0915 0.047 Uiso 1 1 calc R . .
C53A C 0.2303(2) -0.07198(17) 1.04244(8) 0.0212(7) Uani 1 1 d . . .
H81 H 0.1810 -0.0372 1.0517 0.025 Uiso 1 1 calc R . .
H82 H 0.2824 -0.0490 1.0381 0.025 Uiso 1 1 calc R . .
C54A C 0.2461(3) -0.12980(19) 1.07001(9) 0.0273(8) Uani 1 1 d . . .
H98 H 0.1957 -0.1541 1.0736 0.041 Uiso 1 1 calc R . .
H99 H 0.2546 -0.1100 1.0922 0.041 Uiso 1 1 calc R . .
H100 H 0.2980 -0.1622 1.0619 0.041 Uiso 1 1 calc R . .
C55A C 0.0488(2) -0.10766(19) 1.02732(9) 0.0238(7) Uani 1 1 d . . .
H93 H 0.0507 -0.0722 1.0447 0.029 Uiso 1 1 calc R . .
H94 H 0.0505 -0.1526 1.0401 0.029 Uiso 1 1 calc R . .
C56A C -0.0381(3) -0.0910(2) 1.01125(10) 0.0338(9) Uani 1 1 d . . .
H87 H -0.0431 -0.0447 1.0004 0.051 Uiso 1 1 calc R . .
H88 H -0.0862 -0.0928 1.0297 0.051 Uiso 1 1 calc R . .
H89 H -0.0401 -0.1248 0.9934 0.051 Uiso 1 1 calc R . .
N1A N 0.7122(2) 0.31095(15) 0.91542(8) 0.0237(6) Uani 1 1 d . . .
H219 H 0.7210 0.3130 0.8924 0.028 Uiso 1 1 calc R . .
N2A N 0.2524(2) 0.33130(14) 0.90242(8) 0.0226(6) Uani 1 1 d . . .
H217 H 0.2620 0.3323 0.8794 0.027 Uiso 1 1 calc R . .
N3A N 0.6575(2) -0.10140(16) 0.98309(8) 0.0257(7) Uani 1 1 d . . .
H218 H 0.6735 -0.1139 0.9613 0.031 Uiso 1 1 calc R . .
N4A N 0.21937(19) -0.13255(14) 0.95308(7) 0.0198(6) Uani 1 1 d . . .
H216 H 0.2393 -0.1434 0.9313 0.024 Uiso 1 1 calc R . .
O1A O 0.52048(17) 0.34570(12) 0.82725(6) 0.0248(5) Uani 1 1 d . . .
O2A O 0.51783(17) 0.23101(12) 0.84674(6) 0.0239(5) Uani 1 1 d . . .
O3A O 0.57479(17) 0.31022(14) 0.88207(6) 0.0273(6) Uani 1 1 d . . .
O4A O 0.41844(17) 0.32180(13) 0.87709(6) 0.0233(5) Uani 1 1 d . . .
O5A O 0.49017(16) -0.09088(12) 0.89093(6) 0.0220(5) Uani 1 1 d . . .
O6A O 0.50068(17) -0.20905(13) 0.90650(6) 0.0247(5) Uani 1 1 d . . .
O7A O 0.53455(17) -0.12788(14) 0.94712(6) 0.0289(6) Uani 1 1 d . . .
O8A O 0.38525(16) -0.12913(13) 0.93548(6) 0.0228(5) Uani 1 1 d . . .
B1B B 0.5493(3) 1.1903(2) 0.57687(10) 0.0259(9) Uani 1 1 d . . .
B2B B 0.5519(3) 0.7435(2) 0.62483(11) 0.0262(9) Uani 1 1 d . . .
C1B C 0.4934(2) 1.14721(18) 0.66898(9) 0.0220(7) Uani 1 1 d . . .
C2B C 0.5132(2) 1.17452(18) 0.63550(9) 0.0218(7) Uani 1 1 d . . .
C3B C 0.5043(2) 1.24541(18) 0.62830(9) 0.0225(7) Uani 1 1 d . . .
C4B C 0.4779(3) 1.29287(19) 0.65415(9) 0.0273(8) Uani 1 1 d . . .
H166 H 0.4721 1.3410 0.6491 0.033 Uiso 1 1 calc R . .
C5B C 0.4598(3) 1.26675(19) 0.68847(9) 0.0279(8) Uani 1 1 d . . .
H176 H 0.4423 1.2981 0.7071 0.033 Uiso 1 1 calc R . .
C6B C 0.4667(3) 1.1971(2) 0.69575(9) 0.0271(8) Uani 1 1 d . . .
H169 H 0.4534 1.1817 0.7192 0.032 Uiso 1 1 calc R . .
C7B C 0.4941(2) 0.92875(18) 0.69153(8) 0.0209(7) Uani 1 1 d . . .
C8B C 0.4829(2) 0.95837(19) 0.65798(8) 0.0216(7) Uani 1 1 d . . .
H171 H 0.4738 0.9297 0.6398 0.026 Uiso 1 1 calc R . .
C9B C 0.4847(2) 1.02741(19) 0.65058(9) 0.0239(7) Uani 1 1 d . . .
H179 H 0.4767 1.0452 0.6276 0.029 Uiso 1 1 calc R . .
C10B C 0.4984(2) 1.07239(18) 0.67668(9) 0.0221(7) Uani 1 1 d . . .
C11B C 0.5110(2) 1.04331(19) 0.70961(9) 0.0224(7) Uani 1 1 d . . .
H177 H 0.5204 1.0720 0.7277 0.027 Uiso 1 1 calc R . .
C12B C 0.5103(3) 0.97350(19) 0.71702(9) 0.0244(8) Uani 1 1 d . . .
H178 H 0.5209 0.9556 0.7398 0.029 Uiso 1 1 calc R . .
C13B C 0.4784(2) 0.71362(19) 0.71648(9) 0.0255(8) Uani 1 1 d . . .
H175 H 0.4744 0.6665 0.7219 0.031 Uiso 1 1 calc R . .
C14B C 0.5063(2) 0.73494(18) 0.68335(9) 0.0223(7) Uani 1 1 d . . .
C15B C 0.5079(2) 0.80481(18) 0.67473(8) 0.0197(7) Uani 1 1 d . . .
C16B C 0.4872(2) 0.85598(18) 0.69966(8) 0.0202(7) Uani 1 1 d . . .
C17B C 0.4597(3) 0.83330(19) 0.73394(9) 0.0253(8) Uani 1 1 d . . .
H170 H 0.4434 0.8662 0.7519 0.030 Uiso 1 1 calc R . .
C18B C 0.4558(3) 0.7639(2) 0.74201(9) 0.0294(8) Uani 1 1 d . . .
H174 H 0.4375 0.7505 0.7654 0.035 Uiso 1 1 calc R . .
C19B C 0.3037(3) 1.14820(19) 0.49403(10) 0.0277(8) Uani 1 1 d . . .
H172 H 0.2422 1.1561 0.4984 0.033 Uiso 1 1 calc R . .
C20B C 0.3508(3) 1.12429(18) 0.46281(9) 0.0244(7) Uani 1 1 d . . .
C21B C 0.4391(3) 1.11972(17) 0.46777(9) 0.0238(7) Uani 1 1 d . . .
C22B C 0.4435(2) 1.14145(17) 0.50163(8) 0.0207(7) Uani 1 1 d . . .
C23B C 0.5132(2) 1.15092(17) 0.52120(8) 0.0210(7) Uani 1 1 d . . .
C24B C 0.6007(2) 1.12909(17) 0.51131(8) 0.0221(7) Uani 1 1 d . . .
H167 H 0.6184 1.1005 0.4916 0.027 Uiso 1 1 calc R . .
C25B C 0.6633(3) 1.14953(18) 0.53066(9) 0.0237(7) Uani 1 1 d . . .
C26B C 0.7540(3) 1.13602(18) 0.52235(9) 0.0240(7) Uani 1 1 d . . .
C27B C 0.8096(3) 1.1100(2) 0.49257(9) 0.0290(8) Uani 1 1 d . . .
C28B C 0.8952(3) 1.1113(2) 0.49916(10) 0.0314(9) Uani 1 1 d . . .
C29B C 0.8913(3) 1.1378(2) 0.53280(10) 0.0335(9) Uani 1 1 d . . .
H180 H 0.9399 1.1446 0.5442 0.040 Uiso 1 1 calc R . .
C30B C 0.3120(3) 1.1098(2) 0.43011(10) 0.0322(9) Uani 1 1 d . . .
H63 H 0.3504 1.1221 0.4094 0.039 Uiso 1 1 calc R . .
H64 H 0.2552 1.1399 0.4296 0.039 Uiso 1 1 calc R . .
C31B C 0.2988(3) 1.0354(2) 0.42715(12) 0.0387(10) Uani 1 1 d . . .
H67 H 0.2754 1.0299 0.4050 0.058 Uiso 1 1 calc R . .
H68 H 0.2579 1.0234 0.4468 0.058 Uiso 1 1 calc R . .
H69 H 0.3546 1.0050 0.4278 0.058 Uiso 1 1 calc R . .
C32B C 0.5137(3) 1.0959(2) 0.44053(9) 0.0282(8) Uani 1 1 d . . .
H61 H 0.5620 1.1217 0.4429 0.034 Uiso 1 1 calc R . .
H62 H 0.4947 1.1063 0.4169 0.034 Uiso 1 1 calc R . .
C33B C 0.5463(3) 1.0189(2) 0.44398(11) 0.0373(10) Uani 1 1 d . . .
H70 H 0.4978 0.9932 0.4432 0.056 Uiso 1 1 calc R . .
H71 H 0.5710 1.0090 0.4663 0.056 Uiso 1 1 calc R . .
H72 H 0.5911 1.0049 0.4246 0.056 Uiso 1 1 calc R . .
C34B C 0.7827(3) 1.0845(2) 0.45943(10) 0.0349(9) Uani 1 1 d . . .
H65 H 0.8283 1.0890 0.4398 0.042 Uiso 1 1 calc R . .
H66 H 0.7283 1.1135 0.4536 0.042 Uiso 1 1 calc R . .
C35B C 0.7684(3) 1.0094(2) 0.46334(12) 0.0440(11) Uani 1 1 d . . .
H73 H 0.8228 0.9802 0.4679 0.066 Uiso 1 1 calc R . .
H74 H 0.7492 0.9951 0.4417 0.066 Uiso 1 1 calc R . .
H75 H 0.7238 1.0046 0.4829 0.066 Uiso 1 1 calc R . .
C36B C 0.9761(3) 1.0881(3) 0.47481(11) 0.0402(10) Uani 1 1 d . . .
H76 H 0.9884 1.0371 0.4756 0.048 Uiso 1 1 calc R . .
H77 H 0.9649 1.1028 0.4505 0.048 Uiso 1 1 calc R . .
C37B C 1.0552(3) 1.1159(3) 0.48340(13) 0.0474(12) Uani 1 1 d . . .
H78 H 1.0456 1.1662 0.4808 0.071 Uiso 1 1 calc R . .
H79 H 1.1056 1.0967 0.4674 0.071 Uiso 1 1 calc R . .
H80 H 1.0661 1.1028 0.5076 0.071 Uiso 1 1 calc R . .
C38B C 0.2990(3) 0.71986(19) 0.54273(10) 0.0263(8) Uani 1 1 d . . .
H168 H 0.2376 0.7286 0.5480 0.032 Uiso 1 1 calc R . .
C39B C 0.3432(3) 0.69323(19) 0.51159(9) 0.0261(8) Uani 1 1 d . . .
C40B C 0.4316(3) 0.68973(17) 0.51441(9) 0.0237(7) Uani 1 1 d . . .
C41B C 0.4399(3) 0.71258(17) 0.54808(9) 0.0228(7) Uani 1 1 d . . .
C42B C 0.5119(2) 0.71723(16) 0.56721(8) 0.0208(7) Uani 1 1 d . . .
C43B C 0.5986(2) 0.69965(17) 0.55472(9) 0.0221(7) Uani 1 1 d . . .
H165 H 0.6143 0.6818 0.5318 0.027 Uiso 1 1 calc R . .
C44B C 0.6629(2) 0.70821(16) 0.57591(8) 0.0208(7) Uani 1 1 d . . .
C45B C 0.7542(2) 0.69993(16) 0.56499(8) 0.0209(7) Uani 1 1 d . . .
C46B C 0.8043(2) 0.68702(18) 0.53223(9) 0.0238(7) Uani 1 1 d . . .
C47B C 0.8910(3) 0.68954(19) 0.53751(9) 0.0264(8) Uani 1 1 d . . .
C48B C 0.8920(3) 0.70378(19) 0.57270(9) 0.0262(8) Uani 1 1 d . . .
H173 H 0.9422 0.7081 0.5837 0.031 Uiso 1 1 calc R . .
C49B C 0.3035(3) 0.6710(2) 0.48076(10) 0.0349(9) Uani 1 1 d . . .
H51 H 0.3315 0.6237 0.4746 0.042 Uiso 1 1 calc R . .
H52 H 0.3159 0.7018 0.4604 0.042 Uiso 1 1 calc R . .
C50B C 0.2064(4) 0.6723(3) 0.48748(14) 0.0616(16) Uani 1 1 d . . .
H58 H 0.1938 0.6386 0.5061 0.092 Uiso 1 1 calc R . .
H59 H 0.1841 0.6606 0.4660 0.092 Uiso 1 1 calc R . .
H60 H 0.1783 0.7185 0.4947 0.092 Uiso 1 1 calc R . .
C51B C 0.5028(3) 0.66120(18) 0.48644(9) 0.0261(8) Uani 1 1 d . . .
H41 H 0.5533 0.6855 0.4870 0.031 Uiso 1 1 calc R . .
H42 H 0.4815 0.6697 0.4631 0.031 Uiso 1 1 calc R . .
C52B C 0.5312(3) 0.5839(2) 0.49205(11) 0.0360(10) Uani 1 1 d . . .
H43 H 0.5548 0.5756 0.5147 0.054 Uiso 1 1 calc R . .
H44 H 0.5759 0.5668 0.4732 0.054 Uiso 1 1 calc R . .
H45 H 0.4811 0.5599 0.4919 0.054 Uiso 1 1 calc R . .
C53B C 0.7744(3) 0.67064(19) 0.49797(9) 0.0247(8) Uani 1 1 d . . .
H46 H 0.8177 0.6811 0.4785 0.030 Uiso 1 1 calc R . .
H47 H 0.7187 0.7006 0.4948 0.030 Uiso 1 1 calc R . .
C54B C 0.7622(3) 0.5946(2) 0.49621(9) 0.0307(9) Uani 1 1 d . . .
H48 H 0.8150 0.5647 0.5021 0.046 Uiso 1 1 calc R . .
H49 H 0.7507 0.5850 0.4724 0.046 Uiso 1 1 calc R . .
H50 H 0.7130 0.5859 0.5130 0.046 Uiso 1 1 calc R . .
C55B C 0.9688(3) 0.6809(2) 0.51043(10) 0.0323(9) Uani 1 1 d . . .
H53 H 1.0195 0.6917 0.5212 0.039 Uiso 1 1 calc R . .
H54 H 0.9577 0.7147 0.4910 0.039 Uiso 1 1 calc R . .
C56B C 0.9918(3) 0.6077(2) 0.49516(11) 0.0395(10) Uani 1 1 d . . .
H55 H 0.9924 0.5733 0.5144 0.059 Uiso 1 1 calc R . .
H56 H 1.0492 0.6029 0.4817 0.059 Uiso 1 1 calc R . .
H57 H 0.9483 0.6007 0.4798 0.059 Uiso 1 1 calc R . .
N1B N 0.3594(2) 1.15841(15) 0.51706(8) 0.0242(6) Uani 1 1 d . . .
H162 H 0.3443 1.1735 0.5385 0.029 Uiso 1 1 calc R . .
N2B N 0.8070(2) 1.15227(17) 0.54632(8) 0.0279(7) Uani 1 1 d . . .
H164 H 0.7887 1.1694 0.5672 0.033 Uiso 1 1 calc R . .
N3B N 0.3574(2) 0.73124(16) 0.56417(8) 0.0253(7) Uani 1 1 d . . .
H161 H 0.3446 0.7481 0.5853 0.030 Uiso 1 1 calc R . .
N4B N 0.8099(2) 0.71043(15) 0.58863(7) 0.0232(6) Uani 1 1 d . . .
H163 H 0.7945 0.7201 0.6109 0.028 Uiso 1 1 calc R . .
O1B O 0.52411(18) 1.25851(13) 0.59355(6) 0.0266(6) Uani 1 1 d . . .
O2B O 0.54088(17) 1.13874(12) 0.60555(6) 0.0235(5) Uani 1 1 d . . .
O3B O 0.48706(17) 1.18380(13) 0.55103(6) 0.0241(5) Uani 1 1 d . . .
O4B O 0.63797(18) 1.18308(13) 0.56029(6) 0.0262(6) Uani 1 1 d . . .
O5B O 0.53700(17) 0.81261(12) 0.64034(6) 0.0222(5) Uani 1 1 d . . .
O6B O 0.53462(18) 0.69539(13) 0.65464(6) 0.0255(5) Uani 1 1 d . . .
O7B O 0.48906(18) 0.74052(14) 0.59927(6) 0.0288(6) Uani 1 1 d . . .
O8B O 0.64205(18) 0.72783(14) 0.60891(6) 0.0275(6) Uani 1 1 d . . .
B1C B 0.0387(3) 0.7014(2) 0.66737(10) 0.0254(9) Uani 1 1 d . . .
B2C B 0.0076(3) 0.7762(2) 0.89010(10) 0.0237(8) Uani 1 1 d . . .
C1C C -0.0484(2) 0.87883(18) 0.69013(8) 0.0208(7) Uani 1 1 d . . .
C2C C -0.0140(2) 0.81493(17) 0.67617(9) 0.0207(7) Uani 1 1 d . . .
C3C C -0.0153(2) 0.80099(18) 0.64065(9) 0.0229(7) Uani 1 1 d . . .
C4C C -0.0529(3) 0.85022(19) 0.61807(9) 0.0274(8) Uani 1 1 d . . .
H185 H -0.0557 0.8403 0.5942 0.033 Uiso 1 1 calc R . .
C5C C -0.0866(3) 0.91471(19) 0.63139(9) 0.0270(8) Uani 1 1 d . . .
H194 H -0.1111 0.9500 0.6162 0.032 Uiso 1 1 calc R . .
C6C C -0.0852(2) 0.92899(18) 0.66656(9) 0.0229(7) Uani 1 1 d . . .
H188 H -0.1096 0.9735 0.6749 0.028 Uiso 1 1 calc R . .
C7C C -0.0420(2) 0.92024(17) 0.79975(8) 0.0187(7) Uani 1 1 d . . .
C8C C 0.0207(2) 0.87079(17) 0.78207(8) 0.0201(7) Uani 1 1 d . . .
H183 H 0.0651 0.8454 0.7944 0.024 Uiso 1 1 calc R . .
C9C C 0.0189(2) 0.85840(18) 0.74696(9) 0.0224(7) Uani 1 1 d . . .
H187 H 0.0628 0.8252 0.7356 0.027 Uiso 1 1 calc R . .
C10C C -0.0461(2) 0.89360(17) 0.72770(9) 0.0207(7) Uani 1 1 d . . .
C11C C -0.1093(2) 0.94258(18) 0.74570(9) 0.0229(7) Uani 1 1 d . . .
H191 H -0.1546 0.9672 0.7336 0.027 Uiso 1 1 calc R . .
C12C C -0.1067(3) 0.95571(17) 0.78069(9) 0.0246(8) Uani 1 1 d . . .
H193 H -0.1498 0.9895 0.7920 0.030 Uiso 1 1 calc R . .
C13C C -0.0325(2) 0.95806(18) 0.91011(9) 0.0227(7) Uani 1 1 d . . .
H184 H -0.0295 0.9660 0.9342 0.027 Uiso 1 1 calc R . .
C14C C -0.0151(2) 0.89281(17) 0.89687(9) 0.0203(7) Uani 1 1 d . . .
C15C C -0.0160(2) 0.88024(17) 0.86135(9) 0.0203(7) Uani 1 1 d . . .
C16C C -0.0380(2) 0.93322(16) 0.83720(8) 0.0183(7) Uani 1 1 d . . .
C17C C -0.0586(2) 1.00013(17) 0.85133(9) 0.0226(7) Uani 1 1 d . . .
H189 H -0.0756 1.0380 0.8361 0.027 Uiso 1 1 calc R . .
C18C C -0.0552(3) 1.01277(18) 0.88618(9) 0.0250(8) Uani 1 1 d . . .
H186 H -0.0683 1.0588 0.8942 0.030 Uiso 1 1 calc R . .
C19C C -0.2137(3) 0.5499(2) 0.70701(11) 0.0371(10) Uani 1 1 d . . .
H195 H -0.2743 0.5615 0.7053 0.044 Uiso 1 1 calc R . .
C20C C -0.1723(3) 0.4870(2) 0.71947(10) 0.0354(10) Uani 1 1 d . . .
C21C C -0.0829(3) 0.4915(2) 0.71810(9) 0.0300(9) Uani 1 1 d . . .
C22C C -0.0731(3) 0.55699(19) 0.70359(9) 0.0280(8) Uani 1 1 d . . .
C23C C -0.0003(3) 0.59241(18) 0.69329(9) 0.0258(8) Uani 1 1 d . . .
C24C C 0.0858(3) 0.56873(19) 0.69846(9) 0.0252(8) Uani 1 1 d . . .
H192 H 0.1009 0.5272 0.7115 0.030 Uiso 1 1 calc R . .
C25C C 0.1499(2) 0.60684(17) 0.68430(8) 0.0221(7) Uani 1 1 d . . .
C26C C 0.2408(3) 0.58704(18) 0.68573(9) 0.0253(8) Uani 1 1 d . . .
C27C C 0.2921(3) 0.5321(2) 0.70189(10) 0.0352(9) Uani 1 1 d . . .
C28C C 0.3800(3) 0.5380(2) 0.69206(11) 0.0382(10) Uani 1 1 d . . .
C29C C 0.3806(3) 0.5980(2) 0.67129(11) 0.0361(9) Uani 1 1 d . . .
H190 H 0.4311 0.6157 0.6613 0.043 Uiso 1 1 calc R . .
C30C C -0.2172(3) 0.4265(2) 0.73131(11) 0.0408(11) Uani 1 1 d . . .
H23 H -0.2782 0.4436 0.7403 0.049 Uiso 1 1 calc R . .
H24 H -0.1883 0.4018 0.7509 0.049 Uiso 1 1 calc R . .
C31C C -0.2161(4) 0.3761(2) 0.70189(12) 0.0491(13) Uani 1 1 d . . .
H28 H -0.1561 0.3549 0.6948 0.074 Uiso 1 1 calc R . .
H29 H -0.2408 0.4009 0.6818 0.074 Uiso 1 1 calc R . .
H30 H -0.2506 0.3401 0.7102 0.074 Uiso 1 1 calc R . .
C32C C -0.0142(3) 0.4349(2) 0.72806(10) 0.0338(9) Uani 1 1 d . . .
H21 H -0.0406 0.4042 0.7458 0.041 Uiso 1 1 calc R . .
H22 H 0.0300 0.4551 0.7390 0.041 Uiso 1 1 calc R . .
C33C C 0.0305(3) 0.3918(2) 0.69682(11) 0.0381(10) Uani 1 1 d . . .
H25 H 0.0564 0.4219 0.6790 0.057 Uiso 1 1 calc R . .
H26 H -0.0123 0.3695 0.6867 0.057 Uiso 1 1 calc R . .
H27 H 0.0761 0.3565 0.7048 0.057 Uiso 1 1 calc R . .
C34C C 0.2618(4) 0.4729(3) 0.72386(13) 0.0499(12) Uani 1 1 d . . .
H31 H 0.2058 0.4898 0.7376 0.060 Uiso 1 1 calc R . .
H32 H 0.3046 0.4564 0.7406 0.060 Uiso 1 1 calc R . .
C35C C 0.2506(4) 0.4128(3) 0.70184(15) 0.0547(13) Uani 1 1 d . . .
H38 H 0.3073 0.3921 0.6905 0.082 Uiso 1 1 calc R . .
H39 H 0.2120 0.4295 0.6839 0.082 Uiso 1 1 calc R . .
H40 H 0.2252 0.3782 0.7170 0.082 Uiso 1 1 calc R . .
C36C C 0.4580(4) 0.4842(3) 0.70045(15) 0.0578(14) Uani 1 1 d . . .
H33 H 0.4489 0.4689 0.7253 0.069 Uiso 1 1 calc R . .
H34 H 0.4609 0.4435 0.6857 0.069 Uiso 1 1 calc R . .
C37C C 0.5442(4) 0.5115(3) 0.69418(15) 0.0588(14) Uani 1 1 d . . .
H35 H 0.5539 0.5265 0.6696 0.088 Uiso 1 1 calc R . .
H36 H 0.5914 0.4749 0.6995 0.088 Uiso 1 1 calc R . .
H37 H 0.5427 0.5506 0.7094 0.088 Uiso 1 1 calc R . .
C38C C -0.2780(3) 0.6468(2) 0.91265(10) 0.0386(10) Uani 1 1 d . . .
H38C H -0.3382 0.6645 0.9140 0.046 Uiso 1 1 calc R . .
C39C C -0.2413(3) 0.5771(2) 0.91101(10) 0.0376(10) Uani 1 1 d . . .
C40C C -0.1511(3) 0.5733(2) 0.90979(9) 0.0337(10) Uani 1 1 d . . .
C41C C -0.1334(3) 0.64135(19) 0.91049(9) 0.0292(8) Uani 1 1 d . . .
C42C C -0.0551(3) 0.67043(17) 0.90606(8) 0.0259(8) Uani 1 1 d . . .
C43C C 0.0276(3) 0.63468(19) 0.90960(9) 0.0288(8) Uani 1 1 d . . .
H236 H 0.0346 0.5879 0.9175 0.035 Uiso 1 1 calc R . .
C44C C 0.0998(3) 0.66728(18) 0.90160(9) 0.0267(8) Uani 1 1 d . . .
C45C C 0.1878(3) 0.63694(19) 0.90455(9) 0.0290(8) Uani 1 1 d . . .
C46C C 0.2285(3) 0.5696(2) 0.91208(10) 0.0367(10) Uani 1 1 d . . .
C47C C 0.3179(4) 0.5719(2) 0.90924(12) 0.0471(12) Uani 1 1 d . . .
C48C C 0.3304(3) 0.6392(2) 0.90020(12) 0.0437(11) Uani 1 1 d . . .
H48C H 0.3848 0.6553 0.8964 0.052 Uiso 1 1 calc R . .
C49C C -0.2916(4) 0.5177(3) 0.91058(12) 0.0508(13) Uani 1 1 d . . .
H9 H -0.2537 0.4786 0.8984 0.061 Uiso 1 1 calc R . .
H10 H -0.3415 0.5319 0.8968 0.061 Uiso 1 1 calc R . .
C50C C -0.3253(3) 0.4928(2) 0.94687(12) 0.0394(10) Uani 1 1 d . . .
H1 H -0.2765 0.4796 0.9609 0.059 Uiso 1 1 calc R . .
H2 H -0.3546 0.4529 0.9446 0.059 Uiso 1 1 calc R . .
H3 H -0.3665 0.5300 0.9584 0.059 Uiso 1 1 calc R . .
C51C C -0.0853(3) 0.5084(2) 0.90745(10) 0.0394(11) Uani 1 1 d . . .
H4 H -0.0316 0.5184 0.8935 0.047 Uiso 1 1 calc R . .
H5 H -0.1084 0.4733 0.8950 0.047 Uiso 1 1 calc R . .
C52C C -0.0630(4) 0.4790(2) 0.94337(11) 0.0443(12) Uani 1 1 d . . .
H6 H -0.0334 0.5111 0.9546 0.066 Uiso 1 1 calc R . .
H7 H -0.0247 0.4346 0.9405 0.066 Uiso 1 1 calc R . .
H8 H -0.1165 0.4724 0.9580 0.066 Uiso 1 1 calc R . .
C53C C 0.1863(3) 0.5084(2) 0.92396(11) 0.0391(10) Uani 1 1 d . . .
H14 H 0.2284 0.4658 0.9193 0.047 Uiso 1 1 calc R . .
H15 H 0.1365 0.5069 0.9104 0.047 Uiso 1 1 calc R . .
C54C C 0.1543(3) 0.5112(2) 0.96317(11) 0.0422(11) Uani 1 1 d . . .
H11 H 0.2042 0.5074 0.9768 0.063 Uiso 1 1 calc R . .
H12 H 0.1220 0.4729 0.9697 0.063 Uiso 1 1 calc R . .
H13 H 0.1161 0.5550 0.9681 0.063 Uiso 1 1 calc R . .
C55C C 0.3889(4) 0.5112(3) 0.91407(18) 0.0737(19) Uani 1 1 d U . .
H19 H 0.3998 0.5094 0.9390 0.088 Uiso 1 1 calc R . .
H20 H 0.3652 0.4688 0.9098 0.088 Uiso 1 1 calc R . .
C56C C 0.4645(7) 0.5078(5) 0.8952(3) 0.167(5) Uani 1 1 d U . .
H16 H 0.4590 0.4950 0.8713 0.251 Uiso 1 1 calc R . .
H17 H 0.5069 0.4730 0.9056 0.251 Uiso 1 1 calc R . .
H18 H 0.4841 0.5528 0.8947 0.251 Uiso 1 1 calc R . .
N1C N -0.1542(2) 0.59138(18) 0.69775(9) 0.0326(8) Uani 1 1 d . . .
H182 H -0.1652 0.6338 0.6893 0.039 Uiso 1 1 calc R . .
N2C N 0.2974(2) 0.62710(16) 0.66764(8) 0.0276(7) Uani 1 1 d . . .
H181 H 0.2818 0.6654 0.6557 0.033 Uiso 1 1 calc R . .
N3C N -0.2129(2) 0.68470(17) 0.91193(8) 0.0310(8) Uani 1 1 d . . .
H3C H -0.2198 0.7300 0.9123 0.037 Uiso 1 1 calc R . .
N4C N 0.2525(2) 0.67762(17) 0.89771(8) 0.0332(8) Uani 1 1 d . . .
H4C H 0.2437 0.7220 0.8925 0.040 Uiso 1 1 calc R . .
O1C O 0.02153(17) 0.73462(12) 0.63374(6) 0.0245(5) Uani 1 1 d . . .
O2C O 0.02311(17) 0.75756(12) 0.69312(6) 0.0236(5) Uani 1 1 d . . .
O3C O -0.02195(18) 0.65183(13) 0.67670(7) 0.0289(6) Uani 1 1 d . . .
O4C O 0.12905(17) 0.66595(12) 0.66685(6) 0.0249(5) Uani 1 1 d . . .
O5C O 0.00049(17) 0.81135(11) 0.85554(6) 0.0215(5) Uani 1 1 d . . .
O6C O -0.00081(17) 0.83246(12) 0.91542(6) 0.0238(5) Uani 1 1 d . . .
O7C O -0.06644(18) 0.73733(12) 0.89779(6) 0.0263(6) Uani 1 1 d . . .
O8C O 0.09135(18) 0.73197(13) 0.89057(7) 0.0283(6) Uani 1 1 d . . .
B1D B 1.0210(3) 0.2421(2) 0.60651(12) 0.0309(10) Uani 1 1 d . . .
B2D B 0.9870(3) 0.3714(2) 0.83514(11) 0.0251(9) Uani 1 1 d . . .
C1D C 1.0548(2) 0.10667(18) 0.67378(9) 0.0226(7) Uani 1 1 d . . .
C2D C 1.0428(2) 0.15060(18) 0.64477(10) 0.0251(8) Uani 1 1 d . . .
C3D C 1.0451(2) 0.12533(19) 0.61092(9) 0.0244(7) Uani 1 1 d . . .
C4D C 1.0598(3) 0.0563(2) 0.60436(10) 0.0298(8) Uani 1 1 d . . .
H211 H 1.0598 0.0398 0.5814 0.036 Uiso 1 1 calc R . .
C5D C 1.0749(3) 0.01101(19) 0.63265(10) 0.0283(8) Uani 1 1 d . . .
H205 H 1.0873 -0.0372 0.6289 0.034 Uiso 1 1 calc R . .
C6D C 1.0720(3) 0.03560(19) 0.66641(10) 0.0283(8) Uani 1 1 d . . .
H207 H 1.0820 0.0033 0.6852 0.034 Uiso 1 1 calc R . .
C7D C 1.0537(2) 0.17013(17) 0.78040(9) 0.0226(7) Uani 1 1 d . . .
C8D C 1.0731(3) 0.21442(18) 0.75210(9) 0.0252(8) Uani 1 1 d . . .
H214 H 1.0876 0.2583 0.7564 0.030 Uiso 1 1 calc R . .
C9D C 1.0715(3) 0.19508(18) 0.71774(9) 0.0276(8) Uani 1 1 d . . .
H208 H 1.0852 0.2260 0.6990 0.033 Uiso 1 1 calc R . .
C10D C 1.0503(2) 0.13108(18) 0.70998(9) 0.0222(7) Uani 1 1 d . . .
C11D C 1.0287(3) 0.08785(19) 0.73864(9) 0.0261(8) Uani 1 1 d . . .
H210 H 1.0125 0.0445 0.7345 0.031 Uiso 1 1 calc R . .
C12D C 1.0308(3) 0.10738(19) 0.77277(10) 0.0260(8) Uani 1 1 d . . .
H213 H 1.0162 0.0769 0.7915 0.031 Uiso 1 1 calc R . .
C13D C 1.0400(2) 0.22045(18) 0.89038(9) 0.0232(7) Uani 1 1 d . . .
H196 H 1.0339 0.2310 0.9146 0.028 Uiso 1 1 calc R . .
C14D C 1.0241(2) 0.27095(17) 0.86527(9) 0.0212(7) Uani 1 1 d . . .
C15D C 1.0335(2) 0.25569(17) 0.82943(9) 0.0219(7) Uani 1 1 d . . .
C16D C 1.0553(2) 0.18863(17) 0.81764(9) 0.0219(7) Uani 1 1 d . . .
C17D C 1.0724(2) 0.13785(17) 0.84402(10) 0.0248(7) Uani 1 1 d . . .
H203 H 1.0893 0.0912 0.8373 0.030 Uiso 1 1 calc R . .
C18D C 1.0658(3) 0.15243(19) 0.87912(9) 0.0261(8) Uani 1 1 d . . .
H201 H 1.0788 0.1163 0.8958 0.031 Uiso 1 1 calc R . .
C19D C 1.3027(3) 0.3688(2) 0.59193(9) 0.0292(8) Uani 1 1 d . . .
H206 H 1.3625 0.3500 0.5885 0.035 Uiso 1 1 calc R . .
C20D C 1.2697(3) 0.4372(2) 0.59919(9) 0.0303(9) Uani 1 1 d . . .
C21D C 1.1790(3) 0.4437(2) 0.60199(9) 0.0281(8) Uani 1 1 d . . .
C22D C 1.1588(3) 0.37747(19) 0.59669(9) 0.0254(8) Uani 1 1 d . . .
C23D C 1.0801(3) 0.34937(18) 0.59825(8) 0.0255(8) Uani 1 1 d . . .
C24D C 0.9959(3) 0.38615(19) 0.60225(9) 0.0280(8) Uani 1 1 d . . .
H209 H 0.9868 0.4347 0.6051 0.034 Uiso 1 1 calc R . .
C25D C 0.9250(3) 0.35114(19) 0.60202(9) 0.0280(8) Uani 1 1 d . . .
C26D C 0.8372(3) 0.3833(2) 0.60158(10) 0.0336(9) Uani 1 1 d . . .
C27D C 0.8002(3) 0.4516(2) 0.59474(10) 0.0370(10) Uani 1 1 d . . .
C28D C 0.7099(3) 0.4518(2) 0.59715(11) 0.0431(11) Uani 1 1 d . . .
C29D C 0.6944(3) 0.3847(3) 0.60457(11) 0.0424(11) Uani 1 1 d . . .
H215 H 0.6389 0.3703 0.6075 0.051 Uiso 1 1 calc R . .
C30D C 1.3257(3) 0.4914(2) 0.60397(11) 0.0370(10) Uani 1 1 d . . .
H143 H 1.3870 0.4689 0.6031 0.044 Uiso 1 1 calc R . .
H144 H 1.3088 0.5110 0.6276 0.044 Uiso 1 1 calc R . .
C31D C 1.3198(4) 0.5507(2) 0.57668(12) 0.0437(11) Uani 1 1 d . . .
H145 H 1.3281 0.5318 0.5531 0.066 Uiso 1 1 calc R . .
H146 H 1.3650 0.5789 0.5791 0.066 Uiso 1 1 calc R . .
H147 H 1.2626 0.5793 0.5804 0.066 Uiso 1 1 calc R . .
C32D C 1.1174(3) 0.50942(19) 0.60870(10) 0.0319(9) Uani 1 1 d . . .
H141 H 1.1472 0.5422 0.6199 0.038 Uiso 1 1 calc R . .
H142 H 1.0675 0.4997 0.6253 0.038 Uiso 1 1 calc R . .
C33D C 1.0835(3) 0.5432(2) 0.57517(11) 0.0395(10) Uani 1 1 d . . .
H148 H 1.1326 0.5525 0.5585 0.059 Uiso 1 1 calc R . .
H149 H 1.0452 0.5867 0.5809 0.059 Uiso 1 1 calc R . .
H150 H 1.0509 0.5122 0.5646 0.059 Uiso 1 1 calc R . .
C34D C 0.8445(3) 0.5140(2) 0.58689(12) 0.0417(10) Uani 1 1 d . . .
H151 H 0.8085 0.5479 0.5727 0.050 Uiso 1 1 calc R . .
H152 H 0.9013 0.5001 0.5730 0.050 Uiso 1 1 calc R . .
C35D C 0.8585(4) 0.5473(2) 0.62032(11) 0.0465(12) Uani 1 1 d . . .
H153 H 0.8023 0.5680 0.6322 0.070 Uiso 1 1 calc R . .
H154 H 0.8950 0.5832 0.6146 0.070 Uiso 1 1 calc R . .
H155 H 0.8873 0.5123 0.6358 0.070 Uiso 1 1 calc R . .
C36D C 0.6419(4) 0.5161(3) 0.59231(15) 0.0624(16) Uani 1 1 d . . .
H156 H 0.6431 0.5484 0.6113 0.075 Uiso 1 1 calc R . .
H157 H 0.6583 0.5394 0.5698 0.075 Uiso 1 1 calc R . .
C37D C 0.5544(4) 0.5014(4) 0.59250(16) 0.0714(17) Uani 1 1 d . . .
H158 H 0.5522 0.4704 0.5734 0.107 Uiso 1 1 calc R . .
H159 H 0.5148 0.5445 0.5893 0.107 Uiso 1 1 calc R . .
H160 H 0.5370 0.4793 0.6150 0.107 Uiso 1 1 calc R . .
C38D C 1.2320(3) 0.5399(2) 0.81712(10) 0.0288(8) Uani 1 1 d . . .
H212 H 1.2930 0.5293 0.8181 0.035 Uiso 1 1 calc R . .
C39D C 1.1854(3) 0.60594(19) 0.81291(9) 0.0255(8) Uani 1 1 d . . .
C40D C 1.0974(3) 0.59845(18) 0.81264(8) 0.0223(7) Uani 1 1 d . . .
C41D C 1.0935(2) 0.52718(17) 0.81682(9) 0.0228(7) Uani 1 1 d . . .
C42D C 1.0233(2) 0.48734(16) 0.81962(8) 0.0196(7) Uani 1 1 d . . .
C43D C 0.9393(2) 0.51108(17) 0.81444(8) 0.0206(7) Uani 1 1 d . . .
H200 H 0.9237 0.5574 0.8065 0.025 Uiso 1 1 calc R . .
C44D C 0.8753(2) 0.46816(16) 0.82061(8) 0.0193(7) Uani 1 1 d . . .
C45D C 0.7853(2) 0.48655(17) 0.81666(8) 0.0198(7) Uani 1 1 d . . .
C46D C 0.7350(2) 0.54569(17) 0.80366(9) 0.0207(7) Uani 1 1 d . . .
C47D C 0.6492(3) 0.53197(18) 0.80453(9) 0.0257(8) Uani 1 1 d . . .
C48D C 0.6499(2) 0.46455(18) 0.81796(9) 0.0248(8) Uani 1 1 d . . .
H204 H 0.6009 0.4412 0.8217 0.030 Uiso 1 1 calc R . .
C49D C 1.2248(3) 0.6712(2) 0.80892(10) 0.0311(9) Uani 1 1 d . . .
H128 H 1.2822 0.6626 0.8181 0.037 Uiso 1 1 calc R . .
H129 H 1.1874 0.7072 0.8234 0.037 Uiso 1 1 calc R . .
C50D C 1.2363(3) 0.6981(3) 0.77129(11) 0.0459(12) Uani 1 1 d . . .
H135 H 1.1795 0.7090 0.7623 0.069 Uiso 1 1 calc R . .
H136 H 1.2734 0.6629 0.7567 0.069 Uiso 1 1 calc R . .
H137 H 1.2635 0.7399 0.7705 0.069 Uiso 1 1 calc R . .
C51D C 1.0241(3) 0.65732(17) 0.81107(9) 0.0231(7) Uani 1 1 d . . .
H121 H 1.0425 0.6993 0.8194 0.028 Uiso 1 1 calc R . .
H122 H 0.9740 0.6469 0.8273 0.028 Uiso 1 1 calc R . .
C52D C 0.9944(3) 0.6726(2) 0.77422(10) 0.0305(8) Uani 1 1 d . . .
H132 H 1.0436 0.6827 0.7578 0.046 Uiso 1 1 calc R . .
H133 H 0.9480 0.7124 0.7751 0.046 Uiso 1 1 calc R . .
H134 H 0.9727 0.6323 0.7663 0.046 Uiso 1 1 calc R . .
C53D C 0.7654(3) 0.61252(17) 0.79051(9) 0.0235(7) Uani 1 1 d . . .
H123 H 0.7228 0.6379 0.7756 0.028 Uiso 1 1 calc R . .
H124 H 0.8217 0.6018 0.7758 0.028 Uiso 1 1 calc R . .
C54D C 0.7763(3) 0.65895(18) 0.82056(9) 0.0258(8) Uani 1 1 d . . .
H125 H 0.7215 0.6680 0.8358 0.039 Uiso 1 1 calc R . .
H126 H 0.7922 0.7026 0.8108 0.039 Uiso 1 1 calc R . .
H127 H 0.8221 0.6357 0.8342 0.039 Uiso 1 1 calc R . .
C55D C 0.5728(3) 0.5788(2) 0.79235(12) 0.0371(10) Uani 1 1 d . . .
H130 H 0.5897 0.5972 0.7686 0.044 Uiso 1 1 calc R . .
H131 H 0.5573 0.6183 0.8083 0.044 Uiso 1 1 calc R . .
C56D C 0.4935(4) 0.5444(3) 0.79103(16) 0.0586(14) Uani 1 1 d . . .
H138 H 0.4450 0.5788 0.7846 0.088 Uiso 1 1 calc R . .
H139 H 0.4779 0.5239 0.8141 0.088 Uiso 1 1 calc R . .
H140 H 0.5063 0.5083 0.7735 0.088 Uiso 1 1 calc R . .
N1D N 1.2370(2) 0.33371(16) 0.59046(8) 0.0269(7) Uani 1 1 d . . .
H198 H 1.2425 0.2895 0.5862 0.032 Uiso 1 1 calc R . .
N2D N 0.7715(2) 0.34298(19) 0.60688(8) 0.0349(8) Uani 1 1 d . . .
H202 H 0.7787 0.2982 0.6110 0.042 Uiso 1 1 calc R . .
N3D N 1.1766(2) 0.49344(16) 0.81953(8) 0.0249(6) Uani 1 1 d . . .
H199 H 1.1912 0.4486 0.8224 0.030 Uiso 1 1 calc R . .
N4D N 0.7311(2) 0.43814(14) 0.82474(7) 0.0218(6) Uani 1 1 d . . .
H197 H 0.7471 0.3962 0.8331 0.026 Uiso 1 1 calc R . .
O1D O 1.03133(18) 0.17845(13) 0.58706(7) 0.0285(6) Uani 1 1 d . . .
O2D O 1.02466(18) 0.22110(13) 0.64407(7) 0.0274(6) Uani 1 1 d . . .
O3D O 1.09122(18) 0.28199(13) 0.59455(7) 0.0277(6) Uani 1 1 d . . .
O4D O 0.93644(19) 0.28325(13) 0.60158(7) 0.0321(6) Uani 1 1 d . . .
O5D O 1.01124(17) 0.31423(11) 0.81004(6) 0.0216(5) Uani 1 1 d . . .
O6D O 0.99549(17) 0.33919(12) 0.87004(6) 0.0249(5) Uani 1 1 d . . .
O7D O 1.04815(17) 0.42157(12) 0.82851(7) 0.0261(5) Uani 1 1 d . . .
O8D O 0.89699(17) 0.40373(12) 0.83206(7) 0.0242(5) Uani 1 1 d . . .

loop_
_atom_site_aniso_label
_atom_site_aniso_U_11
_atom_site_aniso_U_22
_atom_site_aniso_U_33
_atom_site_aniso_U_23
_atom_site_aniso_U_13
_atom_site_aniso_U_12
B1A 0.015(2) 0.0265(19) 0.0254(19) -0.0015(15) -0.0039(15) -0.0042(16)
B2A 0.018(2) 0.033(2) 0.0223(19) -0.0027(15) -0.0017(15) -0.0055(17)
C1A 0.020(2) 0.0309(18) 0.0194(16) -0.0009(13) 0.0012(13) -0.0093(15)
C2A 0.018(2) 0.0292(18) 0.0206(16) 0.0024(13) -0.0046(13) -0.0062(15)
C3A 0.020(2) 0.0295(18) 0.0259(17) -0.0023(14) -0.0023(14) -0.0101(15)
C4A 0.029(2) 0.0290(18) 0.0248(18) 0.0042(14) -0.0030(15) -0.0118(16)
C5A 0.026(2) 0.044(2) 0.0183(16) 0.0006(15) 0.0000(14) -0.0149(18)
C6A 0.031(2) 0.0309(19) 0.0237(17) -0.0071(14) -0.0025(15) -0.0093(16)
C7A 0.022(2) 0.0275(17) 0.0161(15) -0.0034(12) -0.0028(13) -0.0041(15)
C8A 0.019(2) 0.0291(18) 0.0274(18) -0.0012(14) 0.0010(14) -0.0025(15)
C9A 0.027(2) 0.0255(18) 0.0235(17) -0.0026(13) 0.0020(15) -0.0024(15)
C10A 0.027(2) 0.0280(18) 0.0184(16) -0.0045(13) -0.0034(14) -0.0045(15)
C11A 0.023(2) 0.0296(18) 0.0221(17) -0.0027(14) -0.0036(14) -0.0016(15)
C12A 0.023(2) 0.0347(19) 0.0180(16) -0.0078(14) 0.0005(14) -0.0020(16)
C13A 0.030(2) 0.0234(17) 0.0293(19) -0.0038(14) -0.0080(16) -0.0004(15)
C14A 0.0123(19) 0.0290(17) 0.0182(15) -0.0020(13) -0.0044(13) -0.0007(14)
C15A 0.0144(19) 0.0267(17) 0.0195(16) -0.0094(13) -0.0028(13) -0.0019(14)
C16A 0.0174(19) 0.0275(17) 0.0169(15) -0.0025(12) -0.0041(13) -0.0011(14)
C17A 0.025(2) 0.0294(18) 0.0203(16) -0.0032(13) -0.0070(14) -0.0008(15)
C18A 0.026(2) 0.0270(18) 0.0236(17) -0.0085(14) -0.0045(15) 0.0056(15)
C19A 0.020(2) 0.0240(17) 0.0290(18) -0.0002(14) -0.0022(14) -0.0013(14)
C20A 0.025(2) 0.0200(16) 0.0294(18) -0.0002(13) -0.0054(15) -0.0010(14)
C21A 0.025(2) 0.0226(17) 0.0291(18) -0.0010(14) -0.0018(15) -0.0010(15)
C22A 0.021(2) 0.0192(16) 0.0250(17) -0.0036(13) -0.0035(14) 0.0007(13)
C23A 0.027(2) 0.0167(15) 0.0248(17) -0.0023(12) 0.0003(14) -0.0046(14)
C24A 0.027(2) 0.0248(18) 0.0246(17) -0.0006(13) -0.0050(15) 0.0012(15)
C25A 0.022(2) 0.0165(15) 0.0260(17) 0.0010(12) -0.0003(14) -0.0005(13)
C26A 0.025(2) 0.0228(17) 0.0253(17) 0.0040(13) -0.0055(15) -0.0037(15)
C27A 0.021(2) 0.035(2) 0.032(2) 0.0024(15) 0.0015(16) 0.0024(16)
C28A 0.028(2) 0.0264(18) 0.033(2) 0.0038(15) -0.0016(16) -0.0021(16)
C29A 0.023(2) 0.0265(18) 0.034(2) -0.0013(15) -0.0039(16) -0.0023(15)
C30A 0.029(2) 0.032(2) 0.0310(19) 0.0008(15) -0.0107(16) -0.0004(16)
C31A 0.029(2) 0.034(2) 0.032(2) -0.0036(15) -0.0076(16) -0.0003(17)
C32A 0.027(2) 0.038(2) 0.0242(18) -0.0010(15) -0.0023(15) -0.0039(17)
C33A 0.041(3) 0.051(3) 0.042(2) -0.015(2) 0.001(2) -0.011(2)
C34A 0.034(3) 0.039(2) 0.030(2) 0.0034(16) 0.0047(17) -0.0015(18)
C35A 0.041(3) 0.046(3) 0.045(3) 0.011(2) -0.001(2) -0.006(2)
C36A 0.029(2) 0.037(2) 0.042(2) 0.0039(17) -0.0085(18) 0.0004(18)
C37A 0.038(3) 0.043(2) 0.046(3) 0.0054(19) 0.000(2) -0.008(2)
C38A 0.019(2) 0.037(2) 0.0252(18) 0.0024(15) -0.0067(15) -0.0029(16)
C39A 0.0170(19) 0.0245(17) 0.0250(17) 0.0018(13) -0.0034(14) -0.0028(14)
C40A 0.0206(19) 0.0192(16) 0.0194(16) 0.0005(12) -0.0033(13) -0.0034(13)
C41A 0.018(2) 0.0263(17) 0.0205(16) 0.0006(13) -0.0012(13) -0.0010(14)
C42A 0.0200(19) 0.0212(16) 0.0155(15) 0.0021(12) -0.0039(13) -0.0012(13)
C43A 0.0183(19) 0.0220(16) 0.0183(15) -0.0033(12) -0.0023(13) -0.0007(13)
C44A 0.0194(19) 0.0143(15) 0.0210(16) 0.0004(12) 0.0019(13) -0.0017(13)
C45A 0.025(2) 0.0150(15) 0.0146(14) -0.0013(11) -0.0039(13) -0.0025(13)
C46A 0.0171(19) 0.0170(15) 0.0198(15) 0.0014(12) -0.0007(13) -0.0012(13)
C47A 0.022(2) 0.0223(16) 0.0205(16) 0.0017(12) -0.0022(13) -0.0078(14)
C48A 0.0201(19) 0.0205(16) 0.0209(16) -0.0002(12) -0.0043(13) -0.0059(14)
C49A 0.029(2) 0.0293(19) 0.0301(19) -0.0024(15) -0.0098(16) -0.0032(16)
C50A 0.031(2) 0.042(2) 0.035(2) 0.0025(17) -0.0169(18) -0.0034(18)
C51A 0.022(2) 0.0268(17) 0.0194(16) -0.0036(13) -0.0012(13) -0.0055(15)
C52A 0.036(2) 0.037(2) 0.0221(18) 0.0048(15) -0.0016(16) -0.0119(18)
C53A 0.021(2) 0.0228(16) 0.0196(16) -0.0026(12) 0.0022(13) -0.0044(14)
C54A 0.030(2) 0.0291(19) 0.0219(17) 0.0012(14) -0.0042(15) -0.0013(16)
C55A 0.021(2) 0.0273(18) 0.0230(17) -0.0029(13) -0.0031(14) -0.0025(15)
C56A 0.027(2) 0.048(2) 0.0275(19) -0.0046(16) 0.0023(16) -0.0122(19)
N1A 0.0203(17) 0.0250(15) 0.0256(15) -0.0006(11) -0.0034(12) -0.0023(12)
N2A 0.0199(17) 0.0224(14) 0.0257(15) -0.0040(11) -0.0004(12) -0.0047(12)
N3A 0.0172(17) 0.0377(17) 0.0214(14) 0.0002(12) -0.0008(12) -0.0025(13)
N4A 0.0165(16) 0.0222(14) 0.0194(13) -0.0018(11) 0.0006(11) -0.0007(11)
O1A 0.0277(16) 0.0244(12) 0.0243(12) -0.0017(9) -0.0017(10) -0.0104(11)
O2A 0.0279(15) 0.0269(12) 0.0168(11) -0.0006(9) 0.0002(10) -0.0053(11)
O3A 0.0215(15) 0.0386(14) 0.0229(12) -0.0047(10) -0.0009(10) -0.0079(12)
O4A 0.0204(14) 0.0308(13) 0.0191(11) -0.0027(9) -0.0013(10) -0.0050(11)
O5A 0.0173(14) 0.0278(12) 0.0205(11) -0.0091(9) 0.0005(9) -0.0015(10)
O6A 0.0233(15) 0.0284(13) 0.0207(12) -0.0005(9) 0.0008(10) -0.0011(11)
O7A 0.0197(15) 0.0468(16) 0.0201(12) -0.0061(11) -0.0021(10) -0.0034(12)
O8A 0.0146(13) 0.0337(13) 0.0203(12) -0.0035(10) -0.0023(9) -0.0031(10)
B1B 0.027(3) 0.029(2) 0.0223(19) 0.0006(15) -0.0066(17) -0.0040(18)
B2B 0.020(2) 0.035(2) 0.0240(19) -0.0065(16) -0.0010(16) -0.0050(18)
C1B 0.016(2) 0.0261(17) 0.0225(17) -0.0040(13) -0.0027(13) 0.0009(14)
C2B 0.0162(19) 0.0281(18) 0.0210(16) -0.0058(13) 0.0012(13) -0.0043(14)
C3B 0.017(2) 0.0282(18) 0.0211(16) -0.0015(13) -0.0002(13) -0.0022(14)
C4B 0.032(2) 0.0239(17) 0.0267(18) -0.0019(14) -0.0052(16) -0.0059(16)
C5B 0.030(2) 0.0326(19) 0.0201(17) -0.0071(14) -0.0014(15) -0.0011(16)
C6B 0.026(2) 0.035(2) 0.0187(16) 0.0015(14) -0.0040(14) -0.0012(16)
C7B 0.0127(19) 0.0317(18) 0.0174(15) -0.0019(13) 0.0021(12) -0.0030(14)
C8B 0.0129(18) 0.0350(19) 0.0164(15) -0.0071(13) -0.0010(12) -0.0012(14)
C9B 0.022(2) 0.0335(19) 0.0158(15) -0.0019(13) 0.0005(13) -0.0048(15)
C10B 0.017(2) 0.0298(18) 0.0189(16) -0.0004(13) 0.0031(13) -0.0043(14)
C11B 0.0173(19) 0.0333(19) 0.0169(15) -0.0054(13) -0.0014(13) -0.0043(15)
C12B 0.029(2) 0.0314(19) 0.0136(15) -0.0027(13) -0.0054(14) -0.0039(16)
C13B 0.022(2) 0.0307(19) 0.0253(17) -0.0036(14) -0.0019(14) -0.0080(16)
C14B 0.0157(19) 0.0294(18) 0.0229(17) -0.0066(13) -0.0046(13) -0.0033(14)
C15B 0.0125(18) 0.0302(18) 0.0167(15) -0.0036(13) -0.0013(12) -0.0033(14)
C16B 0.0101(18) 0.0327(18) 0.0186(16) -0.0031(13) -0.0037(12) -0.0033(14)
C17B 0.027(2) 0.0313(19) 0.0183(16) -0.0021(13) 0.0011(14) -0.0078(16)
C18B 0.029(2) 0.042(2) 0.0178(16) 0.0010(14) -0.0006(15) -0.0097(18)
C19B 0.022(2) 0.0267(18) 0.035(2) -0.0002(15) -0.0051(16) -0.0038(15)
C20B 0.025(2) 0.0234(17) 0.0256(17) 0.0019(13) -0.0060(15) -0.0057(15)
C21B 0.031(2) 0.0193(16) 0.0219(16) 0.0047(13) -0.0056(15) -0.0068(15)
C22B 0.024(2) 0.0197(16) 0.0164(15) 0.0001(12) -0.0011(13) 0.0004(14)
C23B 0.029(2) 0.0181(15) 0.0158(15) -0.0016(12) -0.0040(14) -0.0023(14)
C24B 0.026(2) 0.0229(17) 0.0160(15) -0.0014(12) 0.0005(13) -0.0014(14)
C25B 0.025(2) 0.0290(18) 0.0174(16) 0.0047(13) -0.0053(14) -0.0033(15)
C26B 0.024(2) 0.0294(18) 0.0183(16) 0.0030(13) -0.0040(14) -0.0039(15)
C27B 0.026(2) 0.037(2) 0.0231(18) 0.0051(15) -0.0059(15) -0.0009(17)
C28B 0.025(2) 0.045(2) 0.0252(18) 0.0061(16) -0.0072(15) -0.0079(18)
C29B 0.021(2) 0.049(2) 0.031(2) 0.0025(17) -0.0028(16) -0.0076(18)
C30B 0.031(2) 0.040(2) 0.0282(19) 0.0022(16) -0.0065(16) -0.0118(18)
C31B 0.029(3) 0.042(2) 0.048(2) -0.0122(19) -0.0110(19) -0.0060(19)
C32B 0.024(2) 0.040(2) 0.0206(17) -0.0051(15) -0.0005(14) -0.0035(17)
C33B 0.032(3) 0.043(2) 0.037(2) -0.0121(18) -0.0034(18) -0.0031(19)
C34B 0.021(2) 0.058(3) 0.0227(18) -0.0061(17) -0.0030(15) 0.0033(19)
C35B 0.031(3) 0.059(3) 0.041(2) -0.022(2) -0.0052(19) 0.004(2)
C36B 0.031(3) 0.056(3) 0.031(2) 0.0014(19) 0.0011(18) -0.004(2)
C37B 0.022(3) 0.073(3) 0.044(3) -0.005(2) 0.0016(19) -0.003(2)
C38B 0.019(2) 0.0315(19) 0.0295(18) 0.0035(14) -0.0090(15) -0.0041(15)
C39B 0.032(2) 0.0283(18) 0.0218(17) 0.0065(13) -0.0094(15) -0.0132(16)
C40B 0.031(2) 0.0210(16) 0.0215(16) 0.0051(13) -0.0087(15) -0.0089(15)
C41B 0.028(2) 0.0203(16) 0.0199(16) 0.0009(12) -0.0049(14) -0.0026(14)
C42B 0.028(2) 0.0152(15) 0.0190(16) -0.0001(12) -0.0052(14) -0.0011(13)
C43B 0.025(2) 0.0239(17) 0.0170(15) -0.0032(12) -0.0047(13) -0.0007(14)
C44B 0.027(2) 0.0170(15) 0.0185(15) -0.0030(12) -0.0012(14) -0.0023(14)
C45B 0.027(2) 0.0174(15) 0.0179(15) -0.0014(12) -0.0029(14) -0.0016(14)
C46B 0.025(2) 0.0240(17) 0.0227(17) -0.0028(13) -0.0039(14) -0.0019(15)
C47B 0.025(2) 0.0302(19) 0.0236(17) -0.0018(14) -0.0018(15) -0.0043(16)
C48B 0.020(2) 0.0289(18) 0.0286(18) -0.0024(14) -0.0017(15) -0.0007(15)
C49B 0.038(3) 0.042(2) 0.030(2) 0.0045(16) -0.0090(17) -0.021(2)
C50B 0.054(4) 0.098(4) 0.043(3) 0.014(3) -0.019(2) -0.039(3)
C51B 0.035(2) 0.0284(18) 0.0178(16) -0.0032(13) -0.0023(15) -0.0122(16)
C52B 0.045(3) 0.033(2) 0.032(2) -0.0036(16) -0.0023(18) -0.0114(19)
C53B 0.021(2) 0.037(2) 0.0151(15) -0.0051(13) -0.0026(13) 0.0005(15)
C54B 0.036(2) 0.037(2) 0.0185(17) -0.0075(14) -0.0023(15) -0.0020(18)
C55B 0.018(2) 0.051(2) 0.0278(19) -0.0085(17) -0.0008(15) -0.0048(18)
C56B 0.034(3) 0.053(3) 0.029(2) -0.0105(18) -0.0005(17) 0.001(2)
N1B 0.0246(18) 0.0257(15) 0.0213(14) -0.0033(11) -0.0025(12) -0.0006(13)
N2B 0.0278(19) 0.0373(17) 0.0200(14) -0.0009(12) -0.0069(13) -0.0063(14)
N3B 0.0236(18) 0.0287(16) 0.0252(15) -0.0048(12) -0.0046(12) -0.0066(13)
N4B 0.0257(18) 0.0246(15) 0.0189(14) -0.0060(11) -0.0074(12) 0.0022(12)
O1B 0.0318(16) 0.0289(13) 0.0190(12) -0.0017(10) -0.0015(10) -0.0045(11)
O2B 0.0250(15) 0.0266(12) 0.0178(11) -0.0043(9) -0.0012(10) -0.0006(10)
O3B 0.0215(15) 0.0291(13) 0.0210(12) -0.0022(9) 0.0003(10) -0.0030(11)
O4B 0.0278(16) 0.0355(14) 0.0165(11) -0.0035(10) 0.0004(10) -0.0096(12)
O5B 0.0215(14) 0.0303(13) 0.0147(11) -0.0032(9) 0.0002(9) -0.0048(11)
O6B 0.0283(16) 0.0267(13) 0.0220(12) -0.0057(10) -0.0034(10) -0.0038(11)
O7B 0.0257(16) 0.0380(14) 0.0217(12) -0.0100(10) -0.0007(11) -0.0006(12)
O8B 0.0243(15) 0.0385(14) 0.0194(12) -0.0087(10) -0.0044(10) -0.0008(11)
B1C 0.029(3) 0.025(2) 0.0233(19) -0.0010(15) -0.0022(17) -0.0075(17)
B2C 0.026(2) 0.0218(19) 0.0250(19) 0.0009(15) -0.0114(17) -0.0014(16)
C1C 0.020(2) 0.0254(17) 0.0182(15) 0.0010(12) 0.0000(13) -0.0088(14)
C2C 0.0151(19) 0.0251(17) 0.0221(16) 0.0033(13) -0.0021(13) -0.0048(14)
C3C 0.024(2) 0.0267(17) 0.0197(16) 0.0007(13) 0.0005(14) -0.0112(15)
C4C 0.033(2) 0.034(2) 0.0174(16) 0.0047(14) -0.0061(15) -0.0120(17)
C5C 0.027(2) 0.0286(19) 0.0259(18) 0.0089(14) -0.0072(15) -0.0062(16)
C6C 0.021(2) 0.0237(17) 0.0253(17) 0.0041(13) -0.0048(14) -0.0057(14)
C7C 0.0188(19) 0.0198(15) 0.0179(15) 0.0012(12) 0.0002(13) -0.0058(13)
C8C 0.0143(19) 0.0257(17) 0.0199(16) -0.0023(13) -0.0026(13) -0.0008(14)
C9C 0.0172(19) 0.0248(17) 0.0244(17) -0.0021(13) -0.0002(14) -0.0019(14)
C10C 0.021(2) 0.0210(16) 0.0201(16) 0.0015(12) -0.0023(13) -0.0047(14)
C11C 0.021(2) 0.0232(17) 0.0241(17) 0.0041(13) -0.0036(14) -0.0016(14)
C12C 0.028(2) 0.0194(16) 0.0248(17) -0.0021(13) 0.0018(15) -0.0023(14)
C13C 0.019(2) 0.0269(17) 0.0231(17) -0.0042(13) -0.0010(14) -0.0074(15)
C14C 0.020(2) 0.0222(16) 0.0202(16) -0.0006(12) -0.0053(13) -0.0057(14)
C15C 0.0187(19) 0.0217(16) 0.0218(16) -0.0019(12) -0.0012(13) -0.0073(14)
C16C 0.0164(19) 0.0194(15) 0.0186(15) 0.0004(12) 0.0003(13) -0.0034(13)
C17C 0.024(2) 0.0194(16) 0.0230(17) 0.0012(13) 0.0049(14) -0.0027(14)
C18C 0.030(2) 0.0217(17) 0.0235(17) -0.0039(13) 0.0038(15) -0.0070(15)
C19C 0.038(3) 0.040(2) 0.035(2) -0.0073(17) 0.0073(18) -0.019(2)
C20C 0.042(3) 0.039(2) 0.0266(19) -0.0089(16) 0.0058(17) -0.017(2)
C21C 0.038(2) 0.0318(19) 0.0211(17) -0.0076(14) 0.0063(16) -0.0136(17)
C22C 0.032(2) 0.0279(18) 0.0251(18) -0.0057(14) 0.0028(15) -0.0105(16)
C23C 0.036(2) 0.0253(18) 0.0170(16) -0.0055(13) 0.0011(14) -0.0085(16)
C24C 0.030(2) 0.0266(18) 0.0194(16) -0.0006(13) -0.0028(14) -0.0055(15)
C25C 0.027(2) 0.0215(16) 0.0166(15) -0.0090(12) -0.0018(13) 0.0005(14)
C26C 0.026(2) 0.0269(18) 0.0230(17) -0.0051(13) -0.0034(14) -0.0021(15)
C27C 0.037(3) 0.043(2) 0.0263(19) -0.0013(16) -0.0065(17) -0.0057(19)
C28C 0.029(3) 0.051(3) 0.034(2) -0.0010(18) -0.0082(18) -0.002(2)
C29C 0.026(2) 0.047(2) 0.038(2) -0.0114(18) -0.0075(17) -0.0058(19)
C30C 0.050(3) 0.044(2) 0.032(2) -0.0053(17) 0.0103(19) -0.027(2)
C31C 0.062(4) 0.044(3) 0.046(3) -0.017(2) 0.010(2) -0.030(2)
C32C 0.052(3) 0.0270(19) 0.0227(18) 0.0045(14) 0.0020(17) -0.0130(18)
C33C 0.050(3) 0.032(2) 0.033(2) -0.0043(16) -0.0037(19) -0.010(2)
C34C 0.039(3) 0.059(3) 0.049(3) 0.016(2) -0.011(2) 0.002(2)
C35C 0.052(4) 0.043(3) 0.068(3) 0.016(2) -0.012(3) -0.006(2)
C36C 0.039(3) 0.080(4) 0.058(3) -0.003(3) -0.013(2) -0.014(3)
C37C 0.043(3) 0.073(4) 0.059(3) -0.005(3) -0.015(3) 0.003(3)
C38C 0.046(3) 0.048(2) 0.027(2) 0.0057(17) -0.0084(18) -0.023(2)
C39C 0.056(3) 0.039(2) 0.0221(18) 0.0064(15) -0.0074(18) -0.021(2)
C40C 0.061(3) 0.0282(19) 0.0170(17) 0.0060(14) -0.0129(17) -0.0166(19)
C41C 0.042(3) 0.0284(19) 0.0190(17) 0.0044(13) -0.0102(16) -0.0080(17)
C42C 0.044(3) 0.0196(16) 0.0144(15) 0.0002(12) -0.0038(15) -0.0064(16)
C43C 0.039(3) 0.0224(17) 0.0236(17) 0.0023(13) -0.0036(16) -0.0014(16)
C44C 0.038(2) 0.0242(17) 0.0155(16) -0.0034(13) -0.0018(15) 0.0018(16)
C45C 0.038(2) 0.0265(18) 0.0194(17) -0.0011(13) -0.0005(15) 0.0041(16)
C46C 0.046(3) 0.034(2) 0.0249(19) -0.0047(15) -0.0032(18) 0.0105(19)
C47C 0.048(3) 0.046(3) 0.038(2) 0.0064(19) 0.003(2) 0.015(2)
C48C 0.030(3) 0.054(3) 0.040(2) 0.008(2) -0.0009(19) 0.013(2)
C49C 0.074(4) 0.052(3) 0.035(2) -0.003(2) -0.002(2) -0.038(3)
C50C 0.042(3) 0.029(2) 0.046(2) 0.0010(17) 0.005(2) -0.0077(19)
C51C 0.068(3) 0.026(2) 0.028(2) 0.0022(15) -0.009(2) -0.018(2)
C52C 0.070(4) 0.033(2) 0.030(2) 0.0051(17) -0.006(2) -0.008(2)
C53C 0.051(3) 0.0243(19) 0.038(2) 0.0006(16) -0.008(2) 0.0087(18)
C54C 0.058(3) 0.032(2) 0.034(2) 0.0006(17) -0.009(2) 0.002(2)
C55C 0.054(4) 0.060(3) 0.089(4) 0.011(3) 0.014(3) 0.029(3)
C56C 0.110(8) 0.141(7) 0.187(9) 0.098(7) 0.085(7) 0.081(6)
N1C 0.032(2) 0.0348(18) 0.0329(17) -0.0037(14) 0.0017(14) -0.0141(15)
N2C 0.0241(19) 0.0297(16) 0.0299(16) -0.0075(12) -0.0051(13) -0.0039(13)
N3C 0.042(2) 0.0301(16) 0.0239(15) 0.0038(12) -0.0072(14) -0.0139(15)
N4C 0.036(2) 0.0332(17) 0.0265(16) 0.0012(13) 0.0002(14) 0.0036(15)
O1C 0.0261(15) 0.0268(13) 0.0217(12) -0.0015(9) -0.0040(10) -0.0064(11)
O2C 0.0282(16) 0.0226(12) 0.0202(12) 0.0022(9) -0.0053(10) -0.0033(11)
O3C 0.0287(16) 0.0260(13) 0.0335(14) 0.0025(10) -0.0056(11) -0.0086(11)
O4C 0.0219(15) 0.0247(12) 0.0270(13) 0.0002(10) 0.0015(10) -0.0034(10)
O5C 0.0291(15) 0.0176(11) 0.0181(11) -0.0026(9) -0.0046(10) -0.0028(10)
O6C 0.0287(16) 0.0223(12) 0.0209(12) -0.0006(9) -0.0052(10) -0.0037(11)
O7C 0.0319(16) 0.0209(12) 0.0264(13) -0.0001(9) -0.0052(11) -0.0040(11)
O8C 0.0294(16) 0.0236(13) 0.0309(13) -0.0003(10) -0.0047(11) 0.0004(11)
B1D 0.027(3) 0.035(2) 0.032(2) 0.0013(18) -0.0067(18) -0.0063(19)
B2D 0.028(3) 0.0181(18) 0.030(2) -0.0009(15) -0.0051(17) -0.0044(16)
C1D 0.0167(19) 0.0256(17) 0.0263(17) -0.0034(13) -0.0012(14) -0.0052(14)
C2D 0.017(2) 0.0249(17) 0.0336(19) -0.0042(14) -0.0019(15) -0.0049(14)
C3D 0.016(2) 0.0333(19) 0.0243(17) 0.0014(14) -0.0030(14) -0.0047(15)
C4D 0.026(2) 0.0315(19) 0.034(2) -0.0079(15) -0.0052(16) -0.0082(17)
C5D 0.027(2) 0.0260(18) 0.0324(19) -0.0069(14) 0.0022(16) -0.0089(16)
C6D 0.027(2) 0.0261(18) 0.033(2) -0.0011(15) -0.0048(16) -0.0071(16)
C7D 0.018(2) 0.0195(16) 0.0285(18) -0.0019(13) 0.0010(14) 0.0006(13)
C8D 0.027(2) 0.0195(16) 0.0289(18) -0.0008(13) 0.0013(15) -0.0053(15)
C9D 0.036(2) 0.0210(17) 0.0254(18) 0.0001(13) 0.0005(16) -0.0071(16)
C10D 0.0168(19) 0.0260(17) 0.0228(17) -0.0017(13) 0.0009(13) -0.0023(14)
C11D 0.023(2) 0.0260(18) 0.0297(18) -0.0044(14) 0.0021(15) -0.0082(15)
C12D 0.023(2) 0.0271(18) 0.0284(18) 0.0022(14) -0.0002(15) -0.0076(15)
C13D 0.022(2) 0.0253(17) 0.0230(17) 0.0020(13) -0.0057(14) -0.0043(15)
C14D 0.0178(19) 0.0191(16) 0.0277(17) 0.0005(13) -0.0031(14) -0.0059(14)
C15D 0.021(2) 0.0204(16) 0.0244(17) 0.0027(13) -0.0038(14) -0.0041(14)
C16D 0.0153(19) 0.0222(16) 0.0271(17) 0.0014(13) 0.0008(14) -0.0018(14)
C17D 0.022(2) 0.0158(16) 0.0359(19) 0.0011(13) -0.0029(15) -0.0028(14)
C18D 0.023(2) 0.0269(18) 0.0284(18) 0.0111(14) -0.0079(15) -0.0047(15)
C19D 0.033(2) 0.034(2) 0.0209(17) 0.0041(14) -0.0032(15) -0.0083(17)
C20D 0.042(3) 0.033(2) 0.0168(16) 0.0024(14) -0.0018(15) -0.0113(18)
C21D 0.037(2) 0.0328(19) 0.0154(16) 0.0005(13) -0.0041(15) -0.0063(17)
C22D 0.032(2) 0.0295(18) 0.0142(15) 0.0016(13) -0.0008(14) -0.0054(16)
C23D 0.038(2) 0.0267(18) 0.0120(15) 0.0012(12) -0.0071(14) -0.0039(16)
C24D 0.038(2) 0.0247(18) 0.0203(17) 0.0015(13) -0.0053(15) -0.0021(16)
C25D 0.036(2) 0.0307(19) 0.0173(16) -0.0028(13) -0.0077(15) 0.0001(17)
C26D 0.037(3) 0.038(2) 0.0257(19) -0.0017(15) -0.0085(17) -0.0019(18)
C27D 0.041(3) 0.043(2) 0.0223(18) -0.0016(16) -0.0004(17) 0.0091(19)
C28D 0.040(3) 0.049(3) 0.033(2) 0.0102(19) 0.0008(19) 0.008(2)
C29D 0.031(3) 0.063(3) 0.030(2) 0.0006(19) 0.0004(18) 0.001(2)
C30D 0.043(3) 0.038(2) 0.033(2) -0.0044(17) -0.0036(18) -0.013(2)
C31D 0.057(3) 0.028(2) 0.045(2) 0.0004(18) 0.005(2) -0.013(2)
C32D 0.040(3) 0.0279(19) 0.0266(19) -0.0040(15) 0.0012(17) -0.0061(17)
C33D 0.049(3) 0.030(2) 0.036(2) 0.0058(16) -0.0008(19) 0.0015(19)
C34D 0.040(3) 0.041(2) 0.039(2) 0.0043(18) 0.0022(19) 0.004(2)
C35D 0.064(4) 0.036(2) 0.032(2) 0.0005(17) 0.008(2) 0.004(2)
C36D 0.044(4) 0.081(4) 0.052(3) 0.024(3) 0.004(2) 0.012(3)
C37D 0.063(4) 0.089(4) 0.060(4) 0.010(3) -0.017(3) -0.002(4)
C38D 0.024(2) 0.035(2) 0.0283(19) 0.0010(15) 0.0004(15) -0.0106(17)
C39D 0.030(2) 0.0325(19) 0.0157(16) -0.0017(13) -0.0035(14) -0.0099(16)
C40D 0.029(2) 0.0264(17) 0.0127(15) -0.0021(12) -0.0029(13) -0.0061(15)
C41D 0.025(2) 0.0222(17) 0.0201(16) 0.0001(13) 0.0000(14) -0.0016(14)
C42D 0.023(2) 0.0182(15) 0.0173(15) -0.0004(12) -0.0014(13) -0.0015(13)
C43D 0.023(2) 0.0187(16) 0.0201(16) -0.0006(12) -0.0024(13) -0.0030(14)
C44D 0.025(2) 0.0177(15) 0.0143(14) -0.0019(11) -0.0002(13) -0.0016(13)
C45D 0.026(2) 0.0190(15) 0.0146(15) -0.0026(12) 0.0022(13) -0.0073(14)
C46D 0.022(2) 0.0175(15) 0.0223(16) -0.0029(12) -0.0027(13) -0.0010(13)
C47D 0.026(2) 0.0249(18) 0.0268(18) -0.0050(14) -0.0011(15) -0.0051(15)
C48D 0.022(2) 0.0288(18) 0.0252(17) -0.0053(14) -0.0006(14) -0.0077(15)
C49D 0.032(2) 0.036(2) 0.0276(19) -0.0009(15) -0.0017(16) -0.0135(18)
C50D 0.053(3) 0.056(3) 0.035(2) 0.008(2) -0.002(2) -0.033(3)
C51D 0.027(2) 0.0210(16) 0.0218(16) -0.0060(13) -0.0022(14) -0.0045(14)
C52D 0.037(2) 0.0294(19) 0.0262(18) 0.0040(14) -0.0025(16) -0.0096(17)
C53D 0.024(2) 0.0223(17) 0.0243(17) -0.0006(13) -0.0049(14) -0.0013(14)
C54D 0.030(2) 0.0220(17) 0.0254(17) -0.0038(13) -0.0038(15) -0.0036(15)
C55D 0.027(2) 0.034(2) 0.053(3) -0.0046(18) -0.0129(19) -0.0037(18)
C56D 0.035(3) 0.074(4) 0.069(4) 0.021(3) -0.019(3) -0.013(3)
N1D 0.0294(19) 0.0266(15) 0.0241(15) 0.0027(12) -0.0033(13) -0.0028(13)
N2D 0.033(2) 0.0429(19) 0.0277(17) -0.0022(14) -0.0086(14) 0.0028(16)
N3D 0.0217(18) 0.0261(15) 0.0262(15) 0.0006(12) 0.0008(12) -0.0040(13)
N4D 0.0249(18) 0.0190(14) 0.0214(14) -0.0012(11) -0.0004(12) -0.0046(12)
O1D 0.0279(16) 0.0300(13) 0.0291(13) -0.0023(10) -0.0097(11) -0.0034(12)
O2D 0.0295(16) 0.0241(13) 0.0289(13) -0.0019(10) -0.0056(11) -0.0032(11)
O3D 0.0275(16) 0.0236(13) 0.0319(14) 0.0006(10) -0.0069(11) -0.0012(11)
O4D 0.0317(17) 0.0268(13) 0.0385(15) -0.0008(11) -0.0105(12) -0.0014(12)
O5D 0.0248(15) 0.0170(11) 0.0228(12) 0.0017(9) -0.0024(10) -0.0029(10)
O6D 0.0264(15) 0.0222(12) 0.0259(13) -0.0025(9) -0.0040(10) -0.0021(10)
O7D 0.0207(15) 0.0204(12) 0.0367(14) 0.0007(10) -0.0035(11) -0.0023(10)
O8D 0.0220(15) 0.0173(11) 0.0333(13) 0.0027(10) -0.0050(11) -0.0022(10)

loop_
_atom_type_symbol
_atom_type_description
_atom_type_scat_dispersion_real
_atom_type_scat_dispersion_imag
_atom_type_scat_source
C C 0.0033 0.0016 'International Tables Vol C Tables 4.2.6.8 and 6.1.1.4'
H H 0.0000 0.0000 'International Tables Vol C Tables 4.2.6.8 and 6.1.1.4'
B B 0.0013 0.0007 'International Tables Vol C Tables 4.2.6.8 and 6.1.1.4'
N N 0.0061 0.0033 'International Tables Vol C Tables 4.2.6.8 and 6.1.1.4'
O O 0.0106 0.0060 'International Tables Vol C Tables 4.2.6.8 and 6.1.1.4'

loop_
_geom_angle_atom_site_label_1
_geom_angle_atom_site_label_2
_geom_angle_atom_site_label_3
_geom_angle
_geom_angle_site_symmetry_1
_geom_angle_site_symmetry_3
_geom_angle_publ_flag
O1A B1A O2A 106.0(3) . . ?
O1A B1A O4A 111.0(3) . . ?
O2A B1A O4A 109.7(3) . . ?
O1A B1A O3A 108.0(3) . . ?
O2A B1A O3A 110.6(3) . . ?
O4A B1A O3A 111.3(3) . . ?
O7A B2A O6A 111.4(3) . . ?
O7A B2A O8A 111.7(3) . . ?
O6A B2A O8A 109.1(3) . . ?
O7A B2A O5A 108.4(3) . . ?
O6A B2A O5A 106.1(3) . . ?
O8A B2A O5A 110.0(3) . . ?
C2A C1A C6A 115.0(3) . . ?
C2A C1A C10A 122.9(3) . . ?
C6A C1A C10A 122.0(3) . . ?
O2A C2A C1A 127.8(3) . . ?
O2A C2A C3A 109.8(3) . . ?
C1A C2A C3A 122.4(3) . . ?
O1A C3A C4A 127.3(3) . . ?
O1A C3A C2A 110.8(3) . . ?
C4A C3A C2A 121.9(3) . . ?
C3A C4A C5A 116.4(3) . . ?
C3A C4A H231 121.8 . . ?
C5A C4A H231 121.8 . . ?
C6A C5A C4A 121.8(3) . . ?
C6A C5A H234 119.1 . . ?
C4A C5A H234 119.1 . . ?
C5A C6A C1A 122.5(3) . . ?
C5A C6A H227 118.8 . . ?
C1A C6A H227 118.8 . . ?
C12A C7A C8A 117.3(3) . . ?
C12A C7A C16A 120.4(3) . . ?
C8A C7A C16A 122.3(3) . . ?
C9A C8A C7A 120.8(3) . . ?
C9A C8A H223 119.6 . . ?
C7A C8A H223 119.6 . . ?
C10A C9A C8A 122.1(4) . . ?
C10A C9A H235 119.0 . . ?
C8A C9A H235 119.0 . . ?
C9A C10A C11A 117.4(3) . . ?
C9A C10A C1A 122.4(3) . . ?
C11A C10A C1A 120.2(3) . . ?
C12A C11A C10A 121.0(3) . . ?
C12A C11A H233 119.5 . . ?
C10A C11A H233 119.5 . . ?
C11A C12A C7A 121.4(3) . . ?
C11A C12A H226 119.3 . . ?
C7A C12A H226 119.3 . . ?
C14A C13A C18A 117.4(3) . . ?
C14A C13A H225 121.3 . . ?
C18A C13A H225 121.3 . . ?
O6A C14A C13A 127.8(3) . . ?
O6A C14A C15A 110.6(3) . . ?
C13A C14A C15A 121.6(3) . . ?
O5A C15A C16A 127.6(3) . . ?
O5A C15A C14A 110.1(3) . . ?
C16A C15A C14A 122.2(3) . . ?
C15A C16A C17A 115.5(3) . . ?
C15A C16A C7A 123.1(3) . . ?
C17A C16A C7A 121.4(3) . . ?
C18A C17A C16A 121.9(3) . . ?
C18A C17A H220 119.0 . . ?
C16A C17A H220 119.0 . . ?
C17A C18A C13A 121.1(3) . . ?
C17A C18A H230 119.4 . . ?
C13A C18A H230 119.4 . . ?
N1A C19A C20A 108.8(3) . . ?
N1A C19A H232 125.6 . . ?
C20A C19A H232 125.6 . . ?
C19A C20A C21A 107.2(3) . . ?
C19A C20A C30A 127.1(4) . . ?
C21A C20A C30A 125.6(3) . . ?
C20A C21A C22A 106.6(3) . . ?
C20A C21A C32A 124.0(3) . . ?
C22A C21A C32A 129.4(4) . . ?
N1A C22A C21A 107.6(3) . . ?
N1A C22A C23A 119.1(3) . . ?
C21A C22A C23A 133.3(3) . . ?
O3A C23A C24A 120.3(3) . . ?
O3A C23A C22A 114.0(3) . . ?
C24A C23A C22A 125.7(3) . . ?
C23A C24A C25A 120.3(3) . . ?
C23A C24A H229 119.9 . . ?
C25A C24A H229 119.9 . . ?
O4A C25A C24A 121.3(3) . . ?
O4A C25A C26A 113.8(3) . . ?
C24A C25A C26A 124.9(3) . . ?
N2A C26A C25A 120.1(3) . . ?
N2A C26A C27A 107.0(3) . . ?
C25A C26A C27A 132.9(3) . . ?
C28A C27A C26A 107.1(3) . . ?
C28A C27A C34A 125.7(4) . . ?
C26A C27A C34A 127.2(4) . . ?
C27A C28A C29A 107.3(3) . . ?
C27A C28A C36A 126.6(4) . . ?
C29A C28A C36A 126.1(4) . . ?
N2A C29A C28A 109.2(3) . . ?
N2A C29A H29A 125.4 . . ?
C28A C29A H29A 125.4 . . ?
C20A C30A C31A 114.6(3) . . ?
C20A C30A H101 108.6 . . ?
C31A C30A H101 108.6 . . ?
C20A C30A H102 108.6 . . ?
C31A C30A H102 108.6 . . ?
H101 C30A H102 107.6 . . ?
C30A C31A H105 109.5 . . ?
C30A C31A H106 109.5 . . ?
H105 C31A H106 109.5 . . ?
C30A C31A H107 109.5 . . ?
H105 C31A H107 109.5 . . ?
H106 C31A H107 109.5 . . ?
C21A C32A C33A 111.9(3) . . ?
C21A C32A H103 109.2 . . ?
C33A C32A H103 109.2 . . ?
C21A C32A H104 109.2 . . ?
C33A C32A H104 109.2 . . ?
H103 C32A H104 107.9 . . ?
C32A C33A H118 109.5 . . ?
C32A C33A H119 109.5 . . ?
H118 C33A H119 109.5 . . ?
C32A C33A H120 109.5 . . ?
H118 C33A H120 109.5 . . ?
H119 C33A H120 109.5 . . ?
C35A C34A C27A 111.1(4) . . ?
C35A C34A H110 109.4 . . ?
C27A C34A H110 109.4 . . ?
C35A C34A H111 109.4 . . ?
C27A C34A H111 109.4 . . ?
H110 C34A H111 108.0 . . ?
C34A C35A H112 109.5 . . ?
C34A C35A H113 109.5 . . ?
H112 C35A H113 109.5 . . ?
C34A C35A H114 109.5 . . ?
H112 C35A H114 109.5 . . ?
H113 C35A H114 109.5 . . ?
C37A C36A C28A 112.3(4) . . ?
C37A C36A H108 109.2 . . ?
C28A C36A H108 109.2 . . ?
C37A C36A H109 109.2 . . ?
C28A C36A H109 109.2 . . ?
H108 C36A H109 107.9 . . ?
C36A C37A H115 109.5 . . ?
C36A C37A H116 109.5 . . ?
H115 C37A H116 109.5 . . ?
C36A C37A H117 109.5 . . ?
H115 C37A H117 109.5 . . ?
H116 C37A H117 109.5 . . ?
N3A C38A C39A 109.2(3) . . ?
N3A C38A H228 125.4 . . ?
C39A C38A H228 125.4 . . ?
C38A C39A C40A 106.0(3) . . ?
C38A C39A C49A 126.2(3) . . ?
C40A C39A C49A 127.8(3) . . ?
C41A C40A C39A 107.6(3) . . ?
C41A C40A C51A 127.5(3) . . ?
C39A C40A C51A 124.8(3) . . ?
N3A C41A C40A 107.2(3) . . ?
N3A C41A C42A 118.4(3) . . ?
C40A C41A C42A 134.3(3) . . ?
O7A C42A C43A 120.7(3) . . ?
O7A C42A C41A 113.4(3) . . ?
C43A C42A C41A 125.9(3) . . ?
C42A C43A C44A 119.8(3) . . ?
C42A C43A H221 120.1 . . ?
C44A C43A H221 120.1 . . ?
O8A C44A C43A 121.3(3) . . ?
O8A C44A C45A 112.5(3) . . ?
C43A C44A C45A 126.2(3) . . ?
N4A C45A C46A 106.5(3) . . ?
N4A C45A C44A 119.3(3) . . ?
C46A C45A C44A 134.2(3) . . ?
C47A C46A C45A 107.1(3) . . ?
C47A C46A C53A 125.0(3) . . ?
C45A C46A C53A 127.9(3) . . ?
C48A C47A C46A 107.1(3) . . ?
C48A C47A C55A 126.6(3) . . ?
C46A C47A C55A 126.2(3) . . ?
N4A C48A C47A 109.2(3) . . ?
N4A C48A H222 125.4 . . ?
C47A C48A H222 125.4 . . ?
C39A C49A C50A 112.4(3) . . ?
C39A C49A H85 109.1 . . ?
C50A C49A H85 109.1 . . ?
C39A C49A H86 109.1 . . ?
C50A C49A H86 109.1 . . ?
H85 C49A H86 107.9 . . ?
C49A C50A H95 109.5 . . ?
C49A C50A H96 109.5 . . ?
H95 C50A H96 109.5 . . ?
C49A C50A H97 109.5 . . ?
H95 C50A H97 109.5 . . ?
H96 C50A H97 109.5 . . ?
C40A C51A C52A 113.3(3) . . ?
C40A C51A H83 108.9 . . ?
C52A C51A H83 108.9 . . ?
C40A C51A H84 108.9 . . ?
C52A C51A H84 108.9 . . ?
H83 C51A H84 107.7 . . ?
C51A C52A H90 109.5 . . ?
C51A C52A H91 109.5 . . ?
H90 C52A H91 109.5 . . ?
C51A C52A H92 109.5 . . ?
H90 C52A H92 109.5 . . ?
H91 C52A H92 109.5 . . ?
C46A C53A C54A 112.4(3) . . ?
C46A C53A H81 109.1 . . ?
C54A C53A H81 109.1 . . ?
C46A C53A H82 109.1 . . ?
C54A C53A H82 109.1 . . ?
H81 C53A H82 107.9 . . ?
C53A C54A H98 109.5 . . ?
C53A C54A H99 109.5 . . ?
H98 C54A H99 109.5 . . ?
C53A C54A H100 109.5 . . ?
H98 C54A H100 109.5 . . ?
H99 C54A H100 109.5 . . ?
C47A C55A C56A 115.1(3) . . ?
C47A C55A H93 108.5 . . ?
C56A C55A H93 108.5 . . ?
C47A C55A H94 108.5 . . ?
C56A C55A H94 108.5 . . ?
H93 C55A H94 107.5 . . ?
C55A C56A H87 109.5 . . ?
C55A C56A H88 109.5 . . ?
H87 C56A H88 109.5 . . ?
C55A C56A H89 109.5 . . ?
H87 C56A H89 109.5 . . ?
H88 C56A H89 109.5 . . ?
C19A N1A C22A 109.7(3) . . ?
C19A N1A H219 125.2 . . ?
C22A N1A H219 125.2 . . ?
C29A N2A C26A 109.3(3) . . ?
C29A N2A H217 125.3 . . ?
C26A N2A H217 125.3 . . ?
C38A N3A C41A 109.9(3) . . ?
C38A N3A H218 125.0 . . ?
C41A N3A H218 125.0 . . ?
C48A N4A C45A 110.1(3) . . ?
C48A N4A H216 124.9 . . ?
C45A N4A H216 124.9 . . ?
C3A O1A B1A 105.8(3) . . ?
C2A O2A B1A 106.4(3) . . ?
C23A O3A B1A 122.1(3) . . ?
C25A O4A B1A 120.8(3) . . ?
C15A O5A B2A 106.4(3) . . ?
C14A O6A B2A 106.6(3) . . ?
C42A O7A B2A 123.6(3) . . ?
C44A O8A B2A 122.6(3) . . ?
O4B B1B O2B 110.8(3) . . ?
O4B B1B O1B 110.5(3) . . ?
O2B B1B O1B 105.6(3) . . ?
O4B B1B O3B 111.4(3) . . ?
O2B B1B O3B 109.8(3) . . ?
O1B B1B O3B 108.6(3) . . ?
O8B B2B O7B 112.1(3) . . ?
O8B B2B O5B 109.6(3) . . ?
O7B B2B O5B 109.7(3) . . ?
O8B B2B O6B 111.1(3) . . ?
O7B B2B O6B 109.0(3) . . ?
O5B B2B O6B 105.1(3) . . ?
C2B C1B C6B 115.0(3) . . ?
C2B C1B C10B 123.2(3) . . ?
C6B C1B C10B 121.8(3) . . ?
O2B C2B C1B 127.1(3) . . ?
O2B C2B C3B 110.3(3) . . ?
C1B C2B C3B 122.6(3) . . ?
O1B C3B C4B 127.1(3) . . ?
O1B C3B C2B 111.0(3) . . ?
C4B C3B C2B 121.9(3) . . ?
C3B C4B C5B 116.8(3) . . ?
C3B C4B H166 121.6 . . ?
C5B C4B H166 121.6 . . ?
C6B C5B C4B 121.8(3) . . ?
C6B C5B H176 119.1 . . ?
C4B C5B H176 119.1 . . ?
C5B C6B C1B 121.9(3) . . ?
C5B C6B H169 119.1 . . ?
C1B C6B H169 119.1 . . ?
C8B C7B C12B 116.0(3) . . ?
C8B C7B C16B 121.9(3) . . ?
C12B C7B C16B 122.0(3) . . ?
C9B C8B C7B 122.4(3) . . ?
C9B C8B H171 118.8 . . ?
C7B C8B H171 118.8 . . ?
C8B C9B C10B 121.2(3) . . ?
C8B C9B H179 119.4 . . ?
C10B C9B H179 119.4 . . ?
C11B C10B C9B 116.8(3) . . ?
C11B C10B C1B 122.8(3) . . ?
C9B C10B C1B 120.3(3) . . ?
C10B C11B C12B 122.2(3) . . ?
C10B C11B H177 118.9 . . ?
C12B C11B H177 118.9 . . ?
C11B C12B C7B 121.5(3) . . ?
C11B C12B H178 119.3 . . ?
C7B C12B H178 119.3 . . ?
C14B C13B C18B 117.3(3) . . ?
C14B C13B H175 121.3 . . ?
C18B C13B H175 121.3 . . ?
O6B C14B C13B 127.9(3) . . ?
O6B C14B C15B 110.4(3) . . ?
C13B C14B C15B 121.7(3) . . ?
O5B C15B C16B 127.2(3) . . ?
O5B C15B C14B 110.4(3) . . ?
C16B C15B C14B 122.3(3) . . ?
C15B C16B C17B 115.5(3) . . ?
C15B C16B C7B 123.0(3) . . ?
C17B C16B C7B 121.5(3) . . ?
C18B C17B C16B 121.7(3) . . ?
C18B C17B H170 119.2 . . ?
C16B C17B H170 119.2 . . ?
C17B C18B C13B 121.4(3) . . ?
C17B C18B H174 119.3 . . ?
C13B C18B H174 119.3 . . ?
N1B C19B C20B 109.3(4) . . ?
N1B C19B H172 125.4 . . ?
C20B C19B H172 125.4 . . ?
C19B C20B C21B 106.4(3) . . ?
C19B C20B C30B 125.3(4) . . ?
C21B C20B C30B 128.2(3) . . ?
C22B C21B C20B 107.7(3) . . ?
C22B C21B C32B 127.6(3) . . ?
C20B C21B C32B 124.7(3) . . ?
N1B C22B C21B 107.4(3) . . ?
N1B C22B C23B 118.4(3) . . ?
C21B C22B C23B 134.1(3) . . ?
O3B C23B C24B 120.8(3) . . ?
O3B C23B C22B 113.7(3) . . ?
C24B C23B C22B 125.5(3) . . ?
C23B C24B C25B 119.6(3) . . ?
C23B C24B H167 120.2 . . ?
C25B C24B H167 120.2 . . ?
O4B C25B C26B 114.1(3) . . ?
O4B C25B C24B 119.7(3) . . ?
C26B C25B C24B 126.2(3) . . ?
N2B C26B C25B 119.0(3) . . ?
N2B C26B C27B 106.7(3) . . ?
C25B C26B C27B 134.3(3) . . ?
C28B C27B C26B 107.9(3) . . ?
C28B C27B C34B 125.2(4) . . ?
C26B C27B C34B 126.9(4) . . ?
C27B C28B C29B 106.8(4) . . ?
C27B C28B C36B 126.5(4) . . ?
C29B C28B C36B 126.7(4) . . ?
N2B C29B C28B 109.0(3) . . ?
N2B C29B H180 125.5 . . ?
C28B C29B H180 125.5 . . ?
C20B C30B C31B 114.4(3) . . ?
C20B C30B H63 108.7 . . ?
C31B C30B H63 108.7 . . ?
C20B C30B H64 108.7 . . ?
C31B C30B H64 108.7 . . ?
H63 C30B H64 107.6 . . ?
C30B C31B H67 109.5 . . ?
C30B C31B H68 109.5 . . ?
H67 C31B H68 109.5 . . ?
C30B C31B H69 109.5 . . ?
H67 C31B H69 109.5 . . ?
H68 C31B H69 109.5 . . ?
C21B C32B C33B 112.2(3) . . ?
C21B C32B H61 109.2 . . ?
C33B C32B H61 109.2 . . ?
C21B C32B H62 109.2 . . ?
C33B C32B H62 109.2 . . ?
H61 C32B H62 107.9 . . ?
C32B C33B H70 109.5 . . ?
C32B C33B H71 109.5 . . ?
H70 C33B H71 109.5 . . ?
C32B C33B H72 109.5 . . ?
H70 C33B H72 109.5 . . ?
H71 C33B H72 109.5 . . ?
C27B C34B C35B 111.8(3) . . ?
C27B C34B H65 109.3 . . ?
C35B C34B H65 109.3 . . ?
C27B C34B H66 109.3 . . ?
C35B C34B H66 109.3 . . ?
H65 C34B H66 107.9 . . ?
C34B C35B H73 109.5 . . ?
C34B C35B H74 109.5 . . ?
H73 C35B H74 109.5 . . ?
C34B C35B H75 109.5 . . ?
H73 C35B H75 109.5 . . ?
H74 C35B H75 109.5 . . ?
C37B C36B C28B 114.2(4) . . ?
C37B C36B H76 108.7 . . ?
C28B C36B H76 108.7 . . ?
C37B C36B H77 108.7 . . ?
C28B C36B H77 108.7 . . ?
H76 C36B H77 107.6 . . ?
C36B C37B H78 109.5 . . ?
C36B C37B H79 109.5 . . ?
H78 C37B H79 109.5 . . ?
C36B C37B H80 109.5 . . ?
H78 C37B H80 109.5 . . ?
H79 C37B H80 109.5 . . ?
N3B C38B C39B 108.7(3) . . ?
N3B C38B H168 125.6 . . ?
C39B C38B H168 125.6 . . ?
C38B C39B C40B 107.1(3) . . ?
C38B C39B C49B 126.7(4) . . ?
C40B C39B C49B 126.2(4) . . ?
C39B C40B C41B 107.3(3) . . ?
C39B C40B C51B 124.1(3) . . ?
C41B C40B C51B 128.4(3) . . ?
N3B C41B C40B 106.9(3) . . ?
N3B C41B C42B 118.7(3) . . ?
C40B C41B C42B 134.3(4) . . ?
O7B C42B C43B 120.8(3) . . ?
O7B C42B C41B 113.7(3) . . ?
C43B C42B C41B 125.5(3) . . ?
C42B C43B C44B 119.7(3) . . ?
C42B C43B H165 120.1 . . ?
C44B C43B H165 120.1 . . ?
O8B C44B C43B 120.8(3) . . ?
O8B C44B C45B 113.7(3) . . ?
C43B C44B C45B 125.5(3) . . ?
N4B C45B C46B 107.4(3) . . ?
N4B C45B C44B 119.1(3) . . ?
C46B C45B C44B 133.3(3) . . ?
C47B C46B C45B 106.8(3) . . ?
C47B C46B C53B 124.7(3) . . ?
C45B C46B C53B 128.5(3) . . ?
C48B C47B C46B 107.2(3) . . ?
C48B C47B C55B 125.5(4) . . ?
C46B C47B C55B 127.3(3) . . ?
N4B C48B C47B 108.8(3) . . ?
N4B C48B H173 125.6 . . ?
C47B C48B H173 125.6 . . ?
C39B C49B C50B 113.6(4) . . ?
C39B C49B H51 108.8 . . ?
C50B C49B H51 108.8 . . ?
C39B C49B H52 108.8 . . ?
C50B C49B H52 108.8 . . ?
H51 C49B H52 107.7 . . ?
C49B C50B H58 109.5 . . ?
C49B C50B H59 109.5 . . ?
H58 C50B H59 109.5 . . ?
C49B C50B H60 109.5 . . ?
H58 C50B H60 109.5 . . ?
H59 C50B H60 109.5 . . ?
C40B C51B C52B 111.4(3) . . ?
C40B C51B H41 109.3 . . ?
C52B C51B H41 109.3 . . ?
C40B C51B H42 109.3 . . ?
C52B C51B H42 109.3 . . ?
H41 C51B H42 108.0 . . ?
C51B C52B H43 109.5 . . ?
C51B C52B H44 109.5 . . ?
H43 C52B H44 109.5 . . ?
C51B C52B H45 109.5 . . ?
H43 C52B H45 109.5 . . ?
H44 C52B H45 109.5 . . ?
C46B C53B C54B 112.6(3) . . ?
C46B C53B H46 109.1 . . ?
C54B C53B H46 109.1 . . ?
C46B C53B H47 109.1 . . ?
C54B C53B H47 109.1 . . ?
H46 C53B H47 107.8 . . ?
C53B C54B H48 109.5 . . ?
C53B C54B H49 109.5 . . ?
H48 C54B H49 109.5 . . ?
C53B C54B H50 109.5 . . ?
H48 C54B H50 109.5 . . ?
H49 C54B H50 109.5 . . ?
C47B C55B C56B 114.0(4) . . ?
C47B C55B H53 108.8 . . ?
C56B C55B H53 108.8 . . ?
C47B C55B H54 108.8 . . ?
C56B C55B H54 108.8 . . ?
H53 C55B H54 107.7 . . ?
C55B C56B H55 109.5 . . ?
C55B C56B H56 109.5 . . ?
H55 C56B H56 109.5 . . ?
C55B C56B H57 109.5 . . ?
H55 C56B H57 109.5 . . ?
H56 C56B H57 109.5 . . ?
C19B N1B C22B 109.2(3) . . ?
C19B N1B H162 125.4 . . ?
C22B N1B H162 125.4 . . ?
C29B N2B C26B 109.6(3) . . ?
C29B N2B H164 125.2 . . ?
C26B N2B H164 125.2 . . ?
C38B N3B C41B 109.8(3) . . ?
C38B N3B H161 125.1 . . ?
C41B N3B H161 125.1 . . ?
C48B N4B C45B 109.8(3) . . ?
C48B N4B H163 125.1 . . ?
C45B N4B H163 125.1 . . ?
C3B O1B B1B 106.3(3) . . ?
C2B O2B B1B 106.7(3) . . ?
C23B O3B B1B 121.0(3) . . ?
C25B O4B B1B 122.5(3) . . ?
C15B O5B B2B 107.2(3) . . ?
C14B O6B B2B 106.7(3) . . ?
C42B O7B B2B 123.1(3) . . ?
C44B O8B B2B 122.8(3) . . ?
O1C B1C O3C 109.4(3) . . ?
O1C B1C O4C 112.0(3) . . ?
O3C B1C O4C 110.0(3) . . ?
O1C B1C O2C 105.7(3) . . ?
O3C B1C O2C 110.1(3) . . ?
O4C B1C O2C 109.5(3) . . ?
O8C B2C O5C 110.7(3) . . ?
O8C B2C O6C 110.7(3) . . ?
O5C B2C O6C 105.1(3) . . ?
O8C B2C O7C 112.4(3) . . ?
O5C B2C O7C 108.2(3) . . ?
O6C B2C O7C 109.6(3) . . ?
C2C C1C C6C 116.1(3) . . ?
C2C C1C C10C 122.0(3) . . ?
C6C C1C C10C 121.9(3) . . ?
O2C C2C C1C 128.0(3) . . ?
O2C C2C C3C 109.8(3) . . ?
C1C C2C C3C 122.2(3) . . ?
O1C C3C C4C 128.3(3) . . ?
O1C C3C C2C 110.6(3) . . ?
C4C C3C C2C 121.1(3) . . ?
C3C C4C C5C 117.7(3) . . ?
C3C C4C H185 121.2 . . ?
C5C C4C H185 121.2 . . ?
C4C C5C C6C 121.5(3) . . ?
C4C C5C H194 119.2 . . ?
C6C C5C H194 119.2 . . ?
C5C C6C C1C 121.5(3) . . ?
C5C C6C H188 119.3 . . ?
C1C C6C H188 119.3 . . ?
C12C C7C C8C 117.6(3) . . ?
C12C C7C C16C 122.3(3) . . ?
C8C C7C C16C 120.1(3) . . ?
C9C C8C C7C 121.1(3) . . ?
C9C C8C H183 119.5 . . ?
C7C C8C H183 119.5 . . ?
C8C C9C C10C 121.6(3) . . ?
C8C C9C H187 119.2 . . ?
C10C C9C H187 119.2 . . ?
C9C C10C C11C 116.9(3) . . ?
C9C C10C C1C 121.1(3) . . ?
C11C C10C C1C 121.9(3) . . ?
C12C C11C C10C 121.4(3) . . ?
C12C C11C H191 119.3 . . ?
C10C C11C H191 119.3 . . ?
C11C C12C C7C 121.3(3) . . ?
C11C C12C H193 119.3 . . ?
C7C C12C H193 119.3 . . ?
C14C C13C C18C 116.7(3) . . ?
C14C C13C H184 121.7 . . ?
C18C C13C H184 121.7 . . ?
O6C C14C C13C 126.8(3) . . ?
O6C C14C C15C 110.5(3) . . ?
C13C C14C C15C 122.5(3) . . ?
O5C C15C C16C 127.4(3) . . ?
O5C C15C C14C 110.5(3) . . ?
C16C C15C C14C 121.9(3) . . ?
C15C C16C C17C 115.1(3) . . ?
C15C C16C C7C 122.3(3) . . ?
C17C C16C C7C 122.5(3) . . ?
C18C C17C C16C 123.0(3) . . ?
C18C C17C H189 118.5 . . ?
C16C C17C H189 118.5 . . ?
C17C C18C C13C 120.7(3) . . ?
C17C C18C H186 119.6 . . ?
C13C C18C H186 119.6 . . ?
N1C C19C C20C 109.1(4) . . ?
N1C C19C H195 125.5 . . ?
C20C C19C H195 125.5 . . ?
C19C C20C C21C 107.3(4) . . ?
C19C C20C C30C 124.7(4) . . ?
C21C C20C C30C 128.0(4) . . ?
C22C C21C C20C 106.2(4) . . ?
C22C C21C C32C 128.4(4) . . ?
C20C C21C C32C 125.3(4) . . ?
N1C C22C C21C 108.1(3) . . ?
N1C C22C C23C 116.9(3) . . ?
C21C C22C C23C 134.9(4) . . ?
O3C C23C C24C 120.6(3) . . ?
O3C C23C C22C 113.2(4) . . ?
C24C C23C C22C 126.2(4) . . ?
C23C C24C C25C 119.1(3) . . ?
C23C C24C H192 120.5 . . ?
C25C C24C H192 120.5 . . ?
O4C C25C C24C 120.7(3) . . ?
O4C C25C C26C 114.0(3) . . ?
C24C C25C C26C 125.3(3) . . ?
N2C C26C C27C 106.9(3) . . ?
N2C C26C C25C 118.8(3) . . ?
C27C C26C C25C 134.3(4) . . ?
C26C C27C C28C 107.9(4) . . ?
C26C C27C C34C 127.8(4) . . ?
C28C C27C C34C 124.2(4) . . ?
C29C C28C C27C 106.6(4) . . ?
C29C C28C C36C 128.0(4) . . ?
C27C C28C C36C 125.2(4) . . ?
N2C C29C C28C 109.1(4) . . ?
N2C C29C H190 125.4 . . ?
C28C C29C H190 125.4 . . ?
C20C C30C C31C 112.6(3) . . ?
C20C C30C H23 109.1 . . ?
C31C C30C H23 109.1 . . ?
C20C C30C H24 109.1 . . ?
C31C C30C H24 109.1 . . ?
H23 C30C H24 107.8 . . ?
C30C C31C H28 109.5 . . ?
C30C C31C H29 109.5 . . ?
H28 C31C H29 109.5 . . ?
C30C C31C H30 109.5 . . ?
H28 C31C H30 109.5 . . ?
H29 C31C H30 109.5 . . ?
C21C C32C C33C 113.1(3) . . ?
C21C C32C H21 109.0 . . ?
C33C C32C H21 109.0 . . ?
C21C C32C H22 109.0 . . ?
C33C C32C H22 109.0 . . ?
H21 C32C H22 107.8 . . ?
C32C C33C H25 109.5 . . ?
C32C C33C H26 109.5 . . ?
H25 C33C H26 109.5 . . ?
C32C C33C H27 109.5 . . ?
H25 C33C H27 109.5 . . ?
H26 C33C H27 109.5 . . ?
C27C C34C C35C 112.8(4) . . ?
C27C C34C H31 109.0 . . ?
C35C C34C H31 109.0 . . ?
C27C C34C H32 109.0 . . ?
C35C C34C H32 109.0 . . ?
H31 C34C H32 107.8 . . ?
C34C C35C H38 109.5 . . ?
C34C C35C H39 109.5 . . ?
H38 C35C H39 109.5 . . ?
C34C C35C H40 109.5 . . ?
H38 C35C H40 109.5 . . ?
H39 C35C H40 109.5 . . ?
C37C C36C C28C 113.1(5) . . ?
C37C C36C H33 109.0 . . ?
C28C C36C H33 109.0 . . ?
C37C C36C H34 109.0 . . ?
C28C C36C H34 109.0 . . ?
H33 C36C H34 107.8 . . ?
C36C C37C H35 109.5 . . ?
C36C C37C H36 109.5 . . ?
H35 C37C H36 109.5 . . ?
C36C C37C H37 109.5 . . ?
H35 C37C H37 109.5 . . ?
H36 C37C H37 109.5 . . ?
N3C C38C C39C 108.2(4) . . ?
N3C C38C H38C 125.9 . . ?
C39C C38C H38C 125.9 . . ?
C40C C39C C38C 107.7(4) . . ?
C40C C39C C49C 127.2(4) . . ?
C38C C39C C49C 125.2(5) . . ?
C39C C40C C41C 107.4(4) . . ?
C39C C40C C51C 126.1(4) . . ?
C41C C40C C51C 126.5(4) . . ?
N3C C41C C40C 106.9(4) . . ?
N3C C41C C42C 119.4(3) . . ?
C40C C41C C42C 133.2(4) . . ?
O7C C42C C43C 120.6(4) . . ?
O7C C42C C41C 114.0(4) . . ?
C43C C42C C41C 125.5(3) . . ?
C44C C43C C42C 120.1(3) . . ?
C44C C43C H236 120.0 . . ?
C42C C43C H236 120.0 . . ?
O8C C44C C43C 120.8(4) . . ?
O8C C44C C45C 113.5(4) . . ?
C43C C44C C45C 125.7(3) . . ?
N4C C45C C46C 107.3(4) . . ?
N4C C45C C44C 118.9(3) . . ?
C46C C45C C44C 133.8(4) . . ?
C47C C46C C45C 106.4(4) . . ?
C47C C46C C53C 125.6(4) . . ?
C45C C46C C53C 127.8(4) . . ?
C48C C47C C46C 108.0(4) . . ?
C48C C47C C55C 125.9(5) . . ?
C46C C47C C55C 126.0(5) . . ?
N4C C48C C47C 108.3(5) . . ?
N4C C48C H48C 125.8 . . ?
C47C C48C H48C 125.8 . . ?
C39C C49C C50C 114.0(4) . . ?
C39C C49C H9 108.8 . . ?
C50C C49C H9 108.8 . . ?
C39C C49C H10 108.8 . . ?
C50C C49C H10 108.8 . . ?
H9 C49C H10 107.6 . . ?
C49C C50C H1 109.5 . . ?
C49C C50C H2 109.5 . . ?
H1 C50C H2 109.5 . . ?
C49C C50C H3 109.5 . . ?
H1 C50C H3 109.5 . . ?
H2 C50C H3 109.5 . . ?
C40C C51C C52C 112.9(4) . . ?
C40C C51C H4 109.0 . . ?
C52C C51C H4 109.0 . . ?
C40C C51C H5 109.0 . . ?
C52C C51C H5 109.0 . . ?
H4 C51C H5 107.8 . . ?
C51C C52C H6 109.5 . . ?
C51C C52C H7 109.5 . . ?
H6 C52C H7 109.5 . . ?
C51C C52C H8 109.5 . . ?
H6 C52C H8 109.5 . . ?
H7 C52C H8 109.5 . . ?
C46C C53C C54C 111.4(3) . . ?
C46C C53C H14 109.4 . . ?
C54C C53C H14 109.4 . . ?
C46C C53C H15 109.4 . . ?
C54C C53C H15 109.4 . . ?
H14 C53C H15 108.0 . . ?
C53C C54C H11 109.5 . . ?
C53C C54C H12 109.5 . . ?
H11 C54C H12 109.5 . . ?
C53C C54C H13 109.5 . . ?
H11 C54C H13 109.5 . . ?
H12 C54C H13 109.5 . . ?
C56C C55C C47C 120.1(6) . . ?
C56C C55C H19 107.3 . . ?
C47C C55C H19 107.3 . . ?
C56C C55C H20 107.3 . . ?
C47C C55C H20 107.3 . . ?
H19 C55C H20 106.9 . . ?
C55C C56C H16 109.5 . . ?
C55C C56C H17 109.5 . . ?
H16 C56C H17 109.5 . . ?
C55C C56C H18 109.5 . . ?
H16 C56C H18 109.5 . . ?
H17 C56C H18 109.5 . . ?
C19C N1C C22C 109.2(4) . . ?
C19C N1C H182 125.4 . . ?
C22C N1C H182 125.4 . . ?
C29C N2C C26C 109.4(3) . . ?
C29C N2C H181 125.3 . . ?
C26C N2C H181 125.3 . . ?
C38C N3C C41C 109.8(4) . . ?
C38C N3C H3C 125.1 . . ?
C41C N3C H3C 125.1 . . ?
C48C N4C C45C 109.9(4) . . ?
C48C N4C H4C 125.1 . . ?
C45C N4C H4C 125.1 . . ?
C3C O1C B1C 106.5(3) . . ?
C2C O2C B1C 106.3(3) . . ?
C23C O3C B1C 123.3(3) . . ?
C25C O4C B1C 122.3(3) . . ?
C15C O5C B2C 106.9(3) . . ?
C14C O6C B2C 106.9(3) . . ?
C42C O7C B2C 122.2(3) . . ?
C44C O8C B2C 123.3(3) . . ?
O1D B1D O4D 109.4(3) . . ?
O1D B1D O3D 110.6(4) . . ?
O4D B1D O3D 110.0(3) . . ?
O1D B1D O2D 106.4(3) . . ?
O4D B1D O2D 110.2(3) . . ?
O3D B1D O2D 110.2(3) . . ?
O6D B2D O8D 110.9(3) . . ?
O6D B2D O7D 109.2(3) . . ?
O8D B2D O7D 111.8(3) . . ?
O6D B2D O5D 105.5(3) . . ?
O8D B2D O5D 109.3(3) . . ?
O7D B2D O5D 110.0(3) . . ?
C2D C1D C6D 115.2(3) . . ?
C2D C1D C10D 123.5(3) . . ?
C6D C1D C10D 121.3(3) . . ?
O2D C2D C1D 127.9(3) . . ?
O2D C2D C3D 110.2(3) . . ?
C1D C2D C3D 121.8(3) . . ?
O1D C3D C4D 127.1(3) . . ?
O1D C3D C2D 110.7(3) . . ?
C4D C3D C2D 122.2(3) . . ?
C3D C4D C5D 117.4(3) . . ?
C3D C4D H211 121.3 . . ?
C5D C4D H211 121.3 . . ?
C4D C5D C6D 120.8(3) . . ?
C4D C5D H205 119.6 . . ?
C6D C5D H205 119.6 . . ?
C5D C6D C1D 122.5(4) . . ?
C5D C6D H207 118.7 . . ?
C1D C6D H207 118.7 . . ?
C12D C7D C8D 117.4(3) . . ?
C12D C7D C16D 119.9(3) . . ?
C8D C7D C16D 122.6(3) . . ?
C9D C8D C7D 120.9(3) . . ?
C9D C8D H214 119.5 . . ?
C7D C8D H214 119.5 . . ?
C8D C9D C10D 121.7(3) . . ?
C8D C9D H208 119.1 . . ?
C10D C9D H208 119.1 . . ?
C9D C10D C11D 116.8(3) . . ?
C9D C10D C1D 123.0(3) . . ?
C11D C10D C1D 120.1(3) . . ?
C12D C11D C10D 121.1(3) . . ?
C12D C11D H210 119.4 . . ?
C10D C11D H210 119.4 . . ?
C11D C12D C7D 122.0(3) . . ?
C11D C12D H213 119.0 . . ?
C7D C12D H213 119.0 . . ?
C14D C13D C18D 117.6(3) . . ?
C14D C13D H196 121.2 . . ?
C18D C13D H196 121.2 . . ?
O6D C14D C13D 127.9(3) . . ?
O6D C14D C15D 110.6(3) . . ?
C13D C14D C15D 121.5(3) . . ?
O5D C15D C16D 127.6(3) . . ?
O5D C15D C14D 110.0(3) . . ?
C16D C15D C14D 122.1(3) . . ?
C15D C16D C17D 115.0(3) . . ?
C15D C16D C7D 123.1(3) . . ?
C17D C16D C7D 121.7(3) . . ?
C18D C17D C16D 123.3(3) . . ?
C18D C17D H203 118.4 . . ?
C16D C17D H203 118.4 . . ?
C17D C18D C13D 120.4(3) . . ?
C17D C18D H201 119.8 . . ?
C13D C18D H201 119.8 . . ?
N1D C19D C20D 109.3(4) . . ?
N1D C19D H206 125.4 . . ?
C20D C19D H206 125.4 . . ?
C19D C20D C21D 107.4(4) . . ?
C19D C20D C30D 123.8(4) . . ?
C21D C20D C30D 128.8(4) . . ?
C20D C21D C22D 106.7(3) . . ?
C20D C21D C32D 125.3(4) . . ?
C22D C21D C32D 128.0(4) . . ?
N1D C22D C21D 106.9(3) . . ?
N1D C22D C23D 118.7(3) . . ?
C21D C22D C23D 134.3(4) . . ?
O3D C23D C24D 119.3(4) . . ?
O3D C23D C22D 114.2(4) . . ?
C24D C23D C22D 126.5(3) . . ?
C23D C24D C25D 119.6(3) . . ?
C23D C24D H209 120.2 . . ?
C25D C24D H209 120.2 . . ?
O4D C25D C24D 120.5(4) . . ?
O4D C25D C26D 114.5(4) . . ?
C24D C25D C26D 124.9(4) . . ?
N2D C26D C27D 108.9(4) . . ?
N2D C26D C25D 119.1(4) . . ?
C27D C26D C25D 132.0(4) . . ?
C26D C27D C28D 105.9(4) . . ?
C26D C27D C34D 128.9(4) . . ?
C28D C27D C34D 125.2(4) . . ?
C29D C28D C27D 108.1(4) . . ?
C29D C28D C36D 127.1(5) . . ?
C27D C28D C36D 124.8(5) . . ?
N2D C29D C28D 108.9(4) . . ?
N2D C29D H215 125.5 . . ?
C28D C29D H215 125.5 . . ?
C20D C30D C31D 114.8(4) . . ?
C20D C30D H143 108.6 . . ?
C31D C30D H143 108.6 . . ?
C20D C30D H144 108.6 . . ?
C31D C30D H144 108.6 . . ?
H143 C30D H144 107.5 . . ?
C30D C31D H145 109.5 . . ?
C30D C31D H146 109.5 . . ?
H145 C31D H146 109.5 . . ?
C30D C31D H147 109.5 . . ?
H145 C31D H147 109.5 . . ?
H146 C31D H147 109.5 . . ?
C21D C32D C33D 112.9(3) . . ?
C21D C32D H141 109.0 . . ?
C33D C32D H141 109.0 . . ?
C21D C32D H142 109.0 . . ?
C33D C32D H142 109.0 . . ?
H141 C32D H142 107.8 . . ?
C32D C33D H148 109.5 . . ?
C32D C33D H149 109.5 . . ?
H148 C33D H149 109.5 . . ?
C32D C33D H150 109.5 . . ?
H148 C33D H150 109.5 . . ?
H149 C33D H150 109.5 . . ?
C27D C34D C35D 111.3(4) . . ?
C27D C34D H151 109.4 . . ?
C35D C34D H151 109.4 . . ?
C27D C34D H152 109.4 . . ?
C35D C34D H152 109.4 . . ?
H151 C34D H152 108.0 . . ?
C34D C35D H153 109.5 . . ?
C34D C35D H154 109.5 . . ?
H153 C35D H154 109.5 . . ?
C34D C35D H155 109.5 . . ?
H153 C35D H155 109.5 . . ?
H154 C35D H155 109.5 . . ?
C37D C36D C28D 113.9(5) . . ?
C37D C36D H156 108.8 . . ?
C28D C36D H156 108.8 . . ?
C37D C36D H157 108.8 . . ?
C28D C36D H157 108.8 . . ?
H156 C36D H157 107.7 . . ?
C36D C37D H158 109.5 . . ?
C36D C37D H159 109.5 . . ?
H158 C37D H159 109.5 . . ?
C36D C37D H160 109.5 . . ?
H158 C37D H160 109.5 . . ?
H159 C37D H160 109.5 . . ?
N3D C38D C39D 109.1(4) . . ?
N3D C38D H212 125.5 . . ?
C39D C38D H212 125.5 . . ?
C38D C39D C40D 107.1(3) . . ?
C38D C39D C49D 124.8(4) . . ?
C40D C39D C49D 128.1(4) . . ?
C39D C40D C41D 106.6(3) . . ?
C39D C40D C51D 124.5(3) . . ?
C41D C40D C51D 128.7(3) . . ?
N3D C41D C40D 107.8(3) . . ?
N3D C41D C42D 118.7(3) . . ?
C40D C41D C42D 133.5(4) . . ?
O7D C42D C43D 120.8(3) . . ?
O7D C42D C41D 112.8(3) . . ?
C43D C42D C41D 126.4(3) . . ?
C42D C43D C44D 120.9(3) . . ?
C42D C43D H200 119.5 . . ?
C44D C43D H200 119.5 . . ?
O8D C44D C43D 119.5(3) . . ?
O8D C44D C45D 113.8(3) . . ?
C43D C44D C45D 126.7(3) . . ?
N4D C45D C46D 107.3(3) . . ?
N4D C45D C44D 118.9(3) . . ?
C46D C45D C44D 133.7(3) . . ?
C45D C46D C47D 107.5(3) . . ?
C45D C46D C53D 127.5(3) . . ?
C47D C46D C53D 125.0(3) . . ?
C48D C47D C46D 106.4(3) . . ?
C48D C47D C55D 126.4(4) . . ?
C46D C47D C55D 127.2(3) . . ?
N4D C48D C47D 109.1(3) . . ?
N4D C48D H204 125.5 . . ?
C47D C48D H204 125.5 . . ?
C39D C49D C50D 113.7(3) . . ?
C39D C49D H128 108.8 . . ?
C50D C49D H128 108.8 . . ?
C39D C49D H129 108.8 . . ?
C50D C49D H129 108.8 . . ?
H128 C49D H129 107.7 . . ?
C49D C50D H135 109.5 . . ?
C49D C50D H136 109.5 . . ?
H135 C50D H136 109.5 . . ?
C49D C50D H137 109.5 . . ?
H135 C50D H137 109.5 . . ?
H136 C50D H137 109.5 . . ?
C40D C51D C52D 114.2(3) . . ?
C40D C51D H121 108.7 . . ?
C52D C51D H121 108.7 . . ?
C40D C51D H122 108.7 . . ?
C52D C51D H122 108.7 . . ?
H121 C51D H122 107.6 . . ?
C51D C52D H132 109.5 . . ?
C51D C52D H133 109.5 . . ?
H132 C52D H133 109.5 . . ?
C51D C52D H134 109.5 . . ?
H132 C52D H134 109.5 . . ?
H133 C52D H134 109.5 . . ?
C46D C53D C54D 112.6(3) . . ?
C46D C53D H123 109.1 . . ?
C54D C53D H123 109.1 . . ?
C46D C53D H124 109.1 . . ?
C54D C53D H124 109.1 . . ?
H123 C53D H124 107.8 . . ?
C53D C54D H125 109.5 . . ?
C53D C54D H126 109.5 . . ?
H125 C54D H126 109.5 . . ?
C53D C54D H127 109.5 . . ?
H125 C54D H127 109.5 . . ?
H126 C54D H127 109.5 . . ?
C47D C55D C56D 114.0(4) . . ?
C47D C55D H130 108.7 . . ?
C56D C55D H130 108.7 . . ?
C47D C55D H131 108.7 . . ?
C56D C55D H131 108.7 . . ?
H130 C55D H131 107.6 . . ?
C55D C56D H138 109.5 . . ?
C55D C56D H139 109.5 . . ?
H138 C56D H139 109.5 . . ?
C55D C56D H140 109.5 . . ?
H138 C56D H140 109.5 . . ?
H139 C56D H140 109.5 . . ?
C19D N1D C22D 109.7(3) . . ?
C19D N1D H198 125.2 . . ?
C22D N1D H198 125.2 . . ?
C29D N2D C26D 108.2(4) . . ?
C29D N2D H202 125.9 . . ?
C26D N2D H202 125.9 . . ?
C38D N3D C41D 109.4(3) . . ?
C38D N3D H199 125.3 . . ?
C41D N3D H199 125.3 . . ?
C48D N4D C45D 109.8(3) . . ?
C48D N4D H197 125.1 . . ?
C45D N4D H197 125.1 . . ?
C3D O1D B1D 106.6(3) . . ?
C2D O2D B1D 106.0(3) . . ?
C23D O3D B1D 120.9(3) . . ?
C25D O4D B1D 121.3(3) . . ?
C15D O5D B2D 106.7(3) . . ?
C14D O6D B2D 107.1(3) . . ?
C42D O7D B2D 123.0(3) . . ?
C44D O8D B2D 123.5(3) . . ?

loop_
_geom_bond_atom_site_label_1
_geom_bond_atom_site_label_2
_geom_bond_distance
_geom_bond_site_symmetry_2
_geom_bond_publ_flag
B1A O1A 1.469(5) . ?
B1A O2A 1.474(5) . ?
B1A O4A 1.483(5) . ?
B1A O3A 1.489(5) . ?
B2A O7A 1.468(5) . ?
B2A O6A 1.472(5) . ?
B2A O8A 1.475(5) . ?
B2A O5A 1.479(5) . ?
C1A C2A 1.395(5) . ?
C1A C6A 1.417(5) . ?
C1A C10A 1.486(5) . ?
C2A O2A 1.363(4) . ?
C2A C3A 1.403(5) . ?
C3A O1A 1.363(4) . ?
C3A C4A 1.383(5) . ?
C4A C5A 1.406(5) . ?
C4A H231 0.9500 . ?
C5A C6A 1.378(5) . ?
C5A H234 0.9500 . ?
C6A H227 0.9500 . ?
C7A C12A 1.399(5) . ?
C7A C8A 1.401(5) . ?
C7A C16A 1.484(5) . ?
C8A C9A 1.386(5) . ?
C8A H223 0.9500 . ?
C9A C10A 1.383(5) . ?
C9A H235 0.9500 . ?
C10A C11A 1.399(5) . ?
C11A C12A 1.388(5) . ?
C11A H233 0.9500 . ?
C12A H226 0.9500 . ?
C13A C14A 1.365(5) . ?
C13A C18A 1.399(5) . ?
C13A H225 0.9500 . ?
C14A O6A 1.364(4) . ?
C14A C15A 1.405(5) . ?
C15A O5A 1.372(4) . ?
C15A C16A 1.386(5) . ?
C16A C17A 1.412(5) . ?
C17A C18A 1.391(5) . ?
C17A H220 0.9500 . ?
C18A H230 0.9500 . ?
C19A N1A 1.354(5) . ?
C19A C20A 1.391(5) . ?
C19A H232 0.9500 . ?
C20A C21A 1.412(6) . ?
C20A C30A 1.505(5) . ?
C21A C22A 1.414(5) . ?
C21A C32A 1.508(5) . ?
C22A N1A 1.372(5) . ?
C22A C23A 1.419(5) . ?
C23A O3A 1.326(4) . ?
C23A C24A 1.387(5) . ?
C24A C25A 1.393(5) . ?
C24A H229 0.9500 . ?
C25A O4A 1.331(4) . ?
C25A C26A 1.422(5) . ?
C26A N2A 1.389(5) . ?
C26A C27A 1.434(5) . ?
C27A C28A 1.390(6) . ?
C27A C34A 1.539(6) . ?
C28A C29A 1.415(5) . ?
C28A C36A 1.526(6) . ?
C29A N2A 1.346(5) . ?
C29A H29A 0.9500 . ?
C30A C31A 1.511(6) . ?
C30A H101 0.9900 . ?
C30A H102 0.9900 . ?
C31A H105 0.9800 . ?
C31A H106 0.9800 . ?
C31A H107 0.9800 . ?
C32A C33A 1.521(6) . ?
C32A H103 0.9900 . ?
C32A H104 0.9900 . ?
C33A H118 0.9800 . ?
C33A H119 0.9800 . ?
C33A H120 0.9800 . ?
C34A C35A 1.516(6) . ?
C34A H110 0.9900 . ?
C34A H111 0.9900 . ?
C35A H112 0.9800 . ?
C35A H113 0.9800 . ?
C35A H114 0.9800 . ?
C36A C37A 1.524(6) . ?
C36A H108 0.9900 . ?
C36A H109 0.9900 . ?
C37A H115 0.9800 . ?
C37A H116 0.9800 . ?
C37A H117 0.9800 . ?
C38A N3A 1.335(5) . ?
C38A C39A 1.408(5) . ?
C38A H228 0.9500 . ?
C39A C40A 1.414(5) . ?
C39A C49A 1.491(5) . ?
C40A C41A 1.398(5) . ?
C40A C51A 1.512(5) . ?
C41A N3A 1.383(5) . ?
C41A C42A 1.437(5) . ?
C42A O7A 1.321(4) . ?
C42A C43A 1.382(5) . ?
C43A C44A 1.382(5) . ?
C43A H221 0.9500 . ?
C44A O8A 1.326(4) . ?
C44A C45A 1.438(5) . ?
C45A N4A 1.380(4) . ?
C45A C46A 1.416(5) . ?
C46A C47A 1.405(5) . ?
C46A C53A 1.499(4) . ?
C47A C48A 1.386(5) . ?
C47A C55A 1.503(5) . ?
C48A N4A 1.339(5) . ?
C48A H222 0.9500 . ?
C49A C50A 1.548(5) . ?
C49A H85 0.9900 . ?
C49A H86 0.9900 . ?
C50A H95 0.9800 . ?
C50A H96 0.9800 . ?
C50A H97 0.9800 . ?
C51A C52A 1.529(5) . ?
C51A H83 0.9900 . ?
C51A H84 0.9900 . ?
C52A H90 0.9800 . ?
C52A H91 0.9800 . ?
C52A H92 0.9800 . ?
C53A C54A 1.531(5) . ?
C53A H81 0.9900 . ?
C53A H82 0.9900 . ?
C54A H98 0.9800 . ?
C54A H99 0.9800 . ?
C54A H100 0.9800 . ?
C55A C56A 1.540(5) . ?
C55A H93 0.9900 . ?
C55A H94 0.9900 . ?
C56A H87 0.9800 . ?
C56A H88 0.9800 . ?
C56A H89 0.9800 . ?
N1A H219 0.8800 . ?
N2A H217 0.8800 . ?
N3A H218 0.8800 . ?
N4A H216 0.8800 . ?
B1B O4B 1.452(5) . ?
B1B O2B 1.475(5) . ?
B1B O1B 1.484(5) . ?
B1B O3B 1.489(5) . ?
B2B O8B 1.466(5) . ?
B2B O7B 1.475(5) . ?
B2B O5B 1.479(5) . ?
B2B O6B 1.483(5) . ?
C1B C2B 1.394(5) . ?
C1B C6B 1.430(5) . ?
C1B C10B 1.479(5) . ?
C2B O2B 1.364(4) . ?
C2B C3B 1.397(5) . ?
C3B O1B 1.359(4) . ?
C3B C4B 1.373(5) . ?
C4B C5B 1.410(5) . ?
C4B H166 0.9500 . ?
C5B C6B 1.375(5) . ?
C5B H176 0.9500 . ?
C6B H169 0.9500 . ?
C7B C8B 1.409(5) . ?
C7B C12B 1.410(5) . ?
C7B C16B 1.469(5) . ?
C8B C9B 1.379(5) . ?
C8B H171 0.9500 . ?
C9B C10B 1.417(5) . ?
C9B H179 0.9500 . ?
C10B C11B 1.387(5) . ?
C11B C12B 1.391(5) . ?
C11B H177 0.9500 . ?
C12B H178 0.9500 . ?
C13B C14B 1.369(5) . ?
C13B C18B 1.396(5) . ?
C13B H175 0.9500 . ?
C14B O6B 1.365(4) . ?
C14B C15B 1.402(5) . ?
C15B O5B 1.358(4) . ?
C15B C16B 1.391(5) . ?
C16B C17B 1.415(5) . ?
C17B C18B 1.395(5) . ?
C17B H170 0.9500 . ?
C18B H174 0.9500 . ?
C19B N1B 1.350(5) . ?
C19B C20B 1.392(5) . ?
C19B H172 0.9500 . ?
C20B C21B 1.407(5) . ?
C20B C30B 1.510(5) . ?
C21B C22B 1.396(5) . ?
C21B C32B 1.507(5) . ?
C22B N1B 1.381(5) . ?
C22B C23B 1.432(5) . ?
C23B O3B 1.329(4) . ?
C23B C24B 1.386(5) . ?
C24B C25B 1.408(5) . ?
C24B H167 0.9500 . ?
C25B O4B 1.327(4) . ?
C25B C26B 1.408(5) . ?
C26B N2B 1.384(5) . ?
C26B C27B 1.418(5) . ?
C27B C28B 1.398(6) . ?
C27B C34B 1.511(5) . ?
C28B C29B 1.403(6) . ?
C28B C36B 1.508(6) . ?
C29B N2B 1.356(5) . ?
C29B H180 0.9500 . ?
C30B C31B 1.517(6) . ?
C30B H63 0.9900 . ?
C30B H64 0.9900 . ?
C31B H67 0.9800 . ?
C31B H68 0.9800 . ?
C31B H69 0.9800 . ?
C32B C33B 1.523(6) . ?
C32B H61 0.9900 . ?
C32B H62 0.9900 . ?
C33B H70 0.9800 . ?
C33B H71 0.9800 . ?
C33B H72 0.9800 . ?
C34B C35B 1.526(7) . ?
C34B H65 0.9900 . ?
C34B H66 0.9900 . ?
C35B H73 0.9800 . ?
C35B H74 0.9800 . ?
C35B H75 0.9800 . ?
C36B C37B 1.506(7) . ?
C36B H76 0.9900 . ?
C36B H77 0.9900 . ?
C37B H78 0.9800 . ?
C37B H79 0.9800 . ?
C37B H80 0.9800 . ?
C38B N3B 1.347(5) . ?
C38B C39B 1.390(5) . ?
C38B H168 0.9500 . ?
C39B C40B 1.392(5) . ?
C39B C49B 1.506(5) . ?
C40B C41B 1.411(5) . ?
C40B C51B 1.515(5) . ?
C41B N3B 1.370(5) . ?
C41B C42B 1.430(5) . ?
C42B O7B 1.321(4) . ?
C42B C43B 1.384(5) . ?
C43B C44B 1.399(5) . ?
C43B H165 0.9500 . ?
C44B O8B 1.329(4) . ?
C44B C45B 1.431(5) . ?
C45B N4B 1.370(4) . ?
C45B C46B 1.415(5) . ?
C46B C47B 1.406(5) . ?
C46B C53B 1.506(5) . ?
C47B C48B 1.392(5) . ?
C47B C55B 1.504(5) . ?
C48B N4B 1.352(5) . ?
C48B H173 0.9500 . ?
C49B C50B 1.512(7) . ?
C49B H51 0.9900 . ?
C49B H52 0.9900 . ?
C50B H58 0.9800 . ?
C50B H59 0.9800 . ?
C50B H60 0.9800 . ?
C51B C52B 1.526(5) . ?
C51B H41 0.9900 . ?
C51B H42 0.9900 . ?
C52B H43 0.9800 . ?
C52B H44 0.9800 . ?
C52B H45 0.9800 . ?
C53B C54B 1.540(5) . ?
C53B H46 0.9900 . ?
C53B H47 0.9900 . ?
C54B H48 0.9800 . ?
C54B H49 0.9800 . ?
C54B H50 0.9800 . ?
C55B C56B 1.549(6) . ?
C55B H53 0.9900 . ?
C55B H54 0.9900 . ?
C56B H55 0.9800 . ?
C56B H56 0.9800 . ?
C56B H57 0.9800 . ?
N1B H162 0.8800 . ?
N2B H164 0.8800 . ?
N3B H161 0.8800 . ?
N4B H163 0.8800 . ?
B1C O1C 1.456(5) . ?
B1C O3C 1.473(5) . ?
B1C O4C 1.474(5) . ?
B1C O2C 1.484(5) . ?
B2C O8C 1.457(5) . ?
B2C O5C 1.477(4) . ?
B2C O6C 1.481(5) . ?
B2C O7C 1.486(5) . ?
C1C C2C 1.389(5) . ?
C1C C6C 1.409(5) . ?
C1C C10C 1.487(4) . ?
C2C O2C 1.360(4) . ?
C2C C3C 1.403(5) . ?
C3C O1C 1.363(4) . ?
C3C C4C 1.379(5) . ?
C4C C5C 1.387(6) . ?
C4C H185 0.9500 . ?
C5C C6C 1.392(5) . ?
C5C H194 0.9500 . ?
C6C H188 0.9500 . ?
C7C C12C 1.397(5) . ?
C7C C8C 1.404(5) . ?
C7C C16C 1.479(4) . ?
C8C C9C 1.383(5) . ?
C8C H183 0.9500 . ?
C9C C10C 1.403(5) . ?
C9C H187 0.9500 . ?
C10C C11C 1.408(5) . ?
C11C C12C 1.383(5) . ?
C11C H191 0.9500 . ?
C12C H193 0.9500 . ?
C13C C14C 1.373(5) . ?
C13C C18C 1.414(5) . ?
C13C H184 0.9500 . ?
C14C O6C 1.359(4) . ?
C14C C15C 1.397(5) . ?
C15C O5C 1.360(4) . ?
C15C C16C 1.393(5) . ?
C16C C17C 1.418(5) . ?
C17C C18C 1.378(5) . ?
C17C H189 0.9500 . ?
C18C H186 0.9500 . ?
C19C N1C 1.344(5) . ?
C19C C20C 1.394(6) . ?
C19C H195 0.9500 . ?
C20C C21C 1.412(6) . ?
C20C C30C 1.505(5) . ?
C21C C22C 1.406(5) . ?
C21C C32C 1.490(6) . ?
C22C N1C 1.379(6) . ?
C22C C23C 1.439(5) . ?
C23C O3C 1.321(4) . ?
C23C C24C 1.391(6) . ?
C24C C25C 1.396(5) . ?
C24C H192 0.9500 . ?
C25C O4C 1.330(4) . ?
C25C C26C 1.422(5) . ?
C26C N2C 1.389(5) . ?
C26C C27C 1.407(6) . ?
C27C C28C 1.409(6) . ?
C27C C34C 1.515(6) . ?
C28C C29C 1.396(6) . ?
C28C C36C 1.539(7) . ?
C29C N2C 1.359(5) . ?
C29C H190 0.9500 . ?
C30C C31C 1.528(6) . ?
C30C H23 0.9900 . ?
C30C H24 0.9900 . ?
C31C H28 0.9800 . ?
C31C H29 0.9800 . ?
C31C H30 0.9800 . ?
C32C C33C 1.533(6) . ?
C32C H21 0.9900 . ?
C32C H22 0.9900 . ?
C33C H25 0.9800 . ?
C33C H26 0.9800 . ?
C33C H27 0.9800 . ?
C34C C35C 1.522(8) . ?
C34C H31 0.9900 . ?
C34C H32 0.9900 . ?
C35C H38 0.9800 . ?
C35C H39 0.9800 . ?
C35C H40 0.9800 . ?
C36C C37C 1.521(8) . ?
C36C H33 0.9900 . ?
C36C H34 0.9900 . ?
C37C H35 0.9800 . ?
C37C H36 0.9800 . ?
C37C H37 0.9800 . ?
C38C N3C 1.353(5) . ?
C38C C39C 1.401(7) . ?
C38C H38C 0.9500 . ?
C39C C40C 1.399(7) . ?
C39C C49C 1.510(6) . ?
C40C C41C 1.410(5) . ?
C40C C51C 1.506(6) . ?
C41C N3C 1.391(5) . ?
C41C C42C 1.425(6) . ?
C42C O7C 1.328(4) . ?
C42C C43C 1.391(6) . ?
C43C C44C 1.386(6) . ?
C43C H236 0.9500 . ?
C44C O8C 1.314(4) . ?
C44C C45C 1.429(6) . ?
C45C N4C 1.384(6) . ?
C45C C46C 1.409(5) . ?
C46C C47C 1.401(7) . ?
C46C C53C 1.494(6) . ?
C47C C48C 1.392(7) . ?
C47C C55C 1.518(7) . ?
C48C N4C 1.342(6) . ?
C48C H48C 0.9500 . ?
C49C C50C 1.523(6) . ?
C49C H9 0.9900 . ?
C49C H10 0.9900 . ?
C50C H1 0.9800 . ?
C50C H2 0.9800 . ?
C50C H3 0.9800 . ?
C51C C52C 1.529(6) . ?
C51C H4 0.9900 . ?
C51C H5 0.9900 . ?
C52C H6 0.9800 . ?
C52C H7 0.9800 . ?
C52C H8 0.9800 . ?
C53C C54C 1.532(6) . ?
C53C H14 0.9900 . ?
C53C H15 0.9900 . ?
C54C H11 0.9800 . ?
C54C H12 0.9800 . ?
C54C H13 0.9800 . ?
C55C C56C 1.312(10) . ?
C55C H19 0.9900 . ?
C55C H20 0.9900 . ?
C56C H16 0.9800 . ?
C56C H17 0.9800 . ?
C56C H18 0.9800 . ?
N1C H182 0.8800 . ?
N2C H181 0.8800 . ?
N3C H3C 0.8800 . ?
N4C H4C 0.8800 . ?
B1D O1D 1.459(5) . ?
B1D O4D 1.467(6) . ?
B1D O3D 1.473(5) . ?
B1D O2D 1.488(5) . ?
B2D O6D 1.469(5) . ?
B2D O8D 1.469(5) . ?
B2D O7D 1.476(5) . ?
B2D O5D 1.484(5) . ?
C1D C2D 1.392(5) . ?
C1D C6D 1.413(5) . ?
C1D C10D 1.478(5) . ?
C2D O2D 1.369(4) . ?
C2D C3D 1.404(5) . ?
C3D O1D 1.367(4) . ?
C3D C4D 1.368(5) . ?
C4D C5D 1.392(6) . ?
C4D H211 0.9500 . ?
C5D C6D 1.394(5) . ?
C5D H205 0.9500 . ?
C6D H207 0.9500 . ?
C7D C12D 1.388(5) . ?
C7D C8D 1.401(5) . ?
C7D C16D 1.492(5) . ?
C8D C9D 1.390(5) . ?
C8D H214 0.9500 . ?
C9D C10D 1.402(5) . ?
C9D H208 0.9500 . ?
C10D C11D 1.406(5) . ?
C11D C12D 1.385(5) . ?
C11D H210 0.9500 . ?
C12D H213 0.9500 . ?
C13D C14D 1.369(5) . ?
C13D C18D 1.404(5) . ?
C13D H196 0.9500 . ?
C14D O6D 1.357(4) . ?
C14D C15D 1.406(5) . ?
C15D O5D 1.364(4) . ?
C15D C16D 1.388(5) . ?
C16D C17D 1.409(5) . ?
C17D C18D 1.377(5) . ?
C17D H203 0.9500 . ?
C18D H201 0.9500 . ?
C19D N1D 1.334(5) . ?
C19D C20D 1.388(6) . ?
C19D H206 0.9500 . ?
C20D C21D 1.400(6) . ?
C20D C30D 1.513(6) . ?
C21D C22D 1.415(5) . ?
C21D C32D 1.497(6) . ?
C22D N1D 1.385(5) . ?
C22D C23D 1.424(6) . ?
C23D O3D 1.319(4) . ?
C23D C24D 1.397(6) . ?
C24D C25D 1.398(6) . ?
C24D H209 0.9500 . ?
C25D O4D 1.318(5) . ?
C25D C26D 1.422(6) . ?
C26D N2D 1.388(6) . ?
C26D C27D 1.402(6) . ?
C27D C28D 1.409(7) . ?
C27D C34D 1.506(7) . ?
C28D C29D 1.390(7) . ?
C28D C36D 1.538(7) . ?
C29D N2D 1.359(6) . ?
C29D H215 0.9500 . ?
C30D C31D 1.532(6) . ?
C30D H143 0.9900 . ?
C30D H144 0.9900 . ?
C31D H145 0.9800 . ?
C31D H146 0.9800 . ?
C31D H147 0.9800 . ?
C32D C33D 1.534(6) . ?
C32D H141 0.9900 . ?
C32D H142 0.9900 . ?
C33D H148 0.9800 . ?
C33D H149 0.9800 . ?
C33D H150 0.9800 . ?
C34D C35D 1.516(6) . ?
C34D H151 0.9900 . ?
C34D H152 0.9900 . ?
C35D H153 0.9800 . ?
C35D H154 0.9800 . ?
C35D H155 0.9800 . ?
C36D C37D 1.445(9) . ?
C36D H156 0.9900 . ?
C36D H157 0.9900 . ?
C37D H158 0.9800 . ?
C37D H159 0.9800 . ?
C37D H160 0.9800 . ?
C38D N3D 1.351(5) . ?
C38D C39D 1.398(6) . ?
C38D H212 0.9500 . ?
C39D C40D 1.412(5) . ?
C39D C49D 1.504(5) . ?
C40D C41D 1.413(5) . ?
C40D C51D 1.500(5) . ?
C41D N3D 1.378(5) . ?
C41D C42D 1.440(5) . ?
C42D O7D 1.331(4) . ?
C42D C43D 1.359(5) . ?
C43D C44D 1.405(5) . ?
C43D H200 0.9500 . ?
C44D O8D 1.328(4) . ?
C44D C45D 1.423(5) . ?
C45D N4D 1.377(4) . ?
C45D C46D 1.404(5) . ?
C46D C47D 1.410(5) . ?
C46D C53D 1.515(5) . ?
C47D C48D 1.401(5) . ?
C47D C55D 1.498(6) . ?
C48D N4D 1.346(5) . ?
C48D H204 0.9500 . ?
C49D C50D 1.519(5) . ?
C49D H128 0.9900 . ?
C49D H129 0.9900 . ?
C50D H135 0.9800 . ?
C50D H136 0.9800 . ?
C50D H137 0.9800 . ?
C51D C52D 1.541(5) . ?
C51D H121 0.9900 . ?
C51D H122 0.9900 . ?
C52D H132 0.9800 . ?
C52D H133 0.9800 . ?
C52D H134 0.9800 . ?
C53D C54D 1.539(5) . ?
C53D H123 0.9900 . ?
C53D H124 0.9900 . ?
C54D H125 0.9800 . ?
C54D H126 0.9800 . ?
C54D H127 0.9800 . ?
C55D C56D 1.511(6) . ?
C55D H130 0.9900 . ?
C55D H131 0.9900 . ?
C56D H138 0.9800 . ?
C56D H139 0.9800 . ?
C56D H140 0.9800 . ?
N1D H198 0.8800 . ?
N2D H202 0.8800 . ?
N3D H199 0.8800 . ?
N4D H197 0.8800 . ?

loop_
_geom_torsion_atom_site_label_1
_geom_torsion_atom_site_label_2
_geom_torsion_atom_site_label_3
_geom_torsion_atom_site_label_4
_geom_torsion
_geom_torsion_site_symmetry_1
_geom_torsion_site_symmetry_2
_geom_torsion_site_symmetry_3
_geom_torsion_site_symmetry_4
_geom_torsion_publ_flag
C6A C1A C2A O2A -178.6(3) . . . . ?
C10A C1A C2A O2A 3.1(6) . . . . ?
C6A C1A C2A C3A 0.9(6) . . . . ?
C10A C1A C2A C3A -177.5(3) . . . . ?
O2A C2A C3A O1A -1.6(4) . . . . ?
C1A C2A C3A O1A 178.9(3) . . . . ?
O2A C2A C3A C4A 178.5(3) . . . . ?
C1A C2A C3A C4A -1.0(6) . . . . ?
O1A C3A C4A C5A -179.9(4) . . . . ?
C2A C3A C4A C5A -0.1(6) . . . . ?
C3A C4A C5A C6A 1.3(6) . . . . ?
C4A C5A C6A C1A -1.4(6) . . . . ?
C2A C1A C6A C5A 0.3(6) . . . . ?
C10A C1A C6A C5A 178.7(4) . . . . ?
C12A C7A C8A C9A 1.5(5) . . . . ?
C16A C7A C8A C9A -179.0(3) . . . . ?
C7A C8A C9A C10A -0.7(6) . . . . ?
C8A C9A C10A C11A -0.5(5) . . . . ?
C8A C9A C10A C1A 177.7(3) . . . . ?
C2A C1A C10A C9A 32.1(6) . . . . ?
C6A C1A C10A C9A -146.1(4) . . . . ?
C2A C1A C10A C11A -149.7(4) . . . . ?
C6A C1A C10A C11A 32.1(5) . . . . ?
C9A C10A C11A C12A 0.8(5) . . . . ?
C1A C10A C11A C12A -177.5(3) . . . . ?
C10A C11A C12A C7A 0.1(5) . . . . ?
C8A C7A C12A C11A -1.3(5) . . . . ?
C16A C7A C12A C11A 179.3(3) . . . . ?
C18A C13A C14A O6A -179.1(3) . . . . ?
C18A C13A C14A C15A 2.0(6) . . . . ?
O6A C14A C15A O5A -2.1(4) . . . . ?
C13A C14A C15A O5A 176.9(3) . . . . ?
O6A C14A C15A C16A 175.4(3) . . . . ?
C13A C14A C15A C16A -5.5(6) . . . . ?
O5A C15A C16A C17A -177.5(3) . . . . ?
C14A C15A C16A C17A 5.4(5) . . . . ?
O5A C15A C16A C7A 4.8(6) . . . . ?
C14A C15A C16A C7A -172.2(3) . . . . ?
C12A C7A C16A C15A 145.1(4) . . . . ?
C8A C7A C16A C15A -34.3(5) . . . . ?
C12A C7A C16A C17A -32.4(5) . . . . ?
C8A C7A C16A C17A 148.2(4) . . . . ?
C15A C16A C17A C18A -2.2(6) . . . . ?
C7A C16A C17A C18A 175.4(3) . . . . ?
C16A C17A C18A C13A -1.0(6) . . . . ?
C14A C13A C18A C17A 1.1(6) . . . . ?
N1A C19A C20A C21A 1.5(4) . . . . ?
N1A C19A C20A C30A -179.8(3) . . . . ?
C19A C20A C21A C22A -1.6(4) . . . . ?
C30A C20A C21A C22A 179.6(3) . . . . ?
C19A C20A C21A C32A 179.8(3) . . . . ?
C30A C20A C21A C32A 1.0(6) . . . . ?
C20A C21A C22A N1A 1.2(4) . . . . ?
C32A C21A C22A N1A 179.7(3) . . . . ?
C20A C21A C22A C23A -176.5(4) . . . . ?
C32A C21A C22A C23A 2.0(7) . . . . ?
N1A C22A C23A O3A 5.1(4) . . . . ?
C21A C22A C23A O3A -177.4(4) . . . . ?
N1A C22A C23A C24A -173.7(3) . . . . ?
C21A C22A C23A C24A 3.8(6) . . . . ?
O3A C23A C24A C25A -2.9(5) . . . . ?
C22A C23A C24A C25A 175.8(3) . . . . ?
C23A C24A C25A O4A 2.2(5) . . . . ?
C23A C24A C25A C26A -177.8(3) . . . . ?
O4A C25A C26A N2A 2.7(5) . . . . ?
C24A C25A C26A N2A -177.4(3) . . . . ?
O4A C25A C26A C27A -178.6(4) . . . . ?
C24A C25A C26A C27A 1.4(6) . . . . ?
N2A C26A C27A C28A 3.0(4) . . . . ?
C25A C26A C27A C28A -175.8(4) . . . . ?
N2A C26A C27A C34A -174.1(4) . . . . ?
C25A C26A C27A C34A 7.0(7) . . . . ?
C26A C27A C28A C29A -2.0(4) . . . . ?
C34A C27A C28A C29A 175.1(4) . . . . ?
C26A C27A C28A C36A 175.9(4) . . . . ?
C34A C27A C28A C36A -6.9(6) . . . . ?
C27A C28A C29A N2A 0.3(4) . . . . ?
C36A C28A C29A N2A -177.7(3) . . . . ?
C19A C20A C30A C31A -2.3(5) . . . . ?
C21A C20A C30A C31A 176.2(3) . . . . ?
C20A C21A C32A C33A 90.9(5) . . . . ?
C22A C21A C32A C33A -87.4(5) . . . . ?
C28A C27A C34A C35A 99.7(5) . . . . ?
C26A C27A C34A C35A -83.6(5) . . . . ?
C27A C28A C36A C37A -79.9(5) . . . . ?
C29A C28A C36A C37A 97.7(5) . . . . ?
N3A C38A C39A C40A -0.3(4) . . . . ?
N3A C38A C39A C49A 180.0(3) . . . . ?
C38A C39A C40A C41A 0.9(4) . . . . ?
C49A C39A C40A C41A -179.4(3) . . . . ?
C38A C39A C40A C51A 179.0(3) . . . . ?
C49A C39A C40A C51A -1.2(6) . . . . ?
C39A C40A C41A N3A -1.1(4) . . . . ?
C51A C40A C41A N3A -179.2(3) . . . . ?
C39A C40A C41A C42A 179.9(4) . . . . ?
C51A C40A C41A C42A 1.8(6) . . . . ?
N3A C41A C42A O7A 0.3(5) . . . . ?
C40A C41A C42A O7A 179.2(4) . . . . ?
N3A C41A C42A C43A -179.6(3) . . . . ?
C40A C41A C42A C43A -0.6(6) . . . . ?
O7A C42A C43A C44A -4.4(5) . . . . ?
C41A C42A C43A C44A 175.4(3) . . . . ?
C42A C43A C44A O8A -0.5(5) . . . . ?
C42A C43A C44A C45A 178.5(3) . . . . ?
O8A C44A C45A N4A 6.3(4) . . . . ?
C43A C44A C45A N4A -172.8(3) . . . . ?
O8A C44A C45A C46A -176.6(3) . . . . ?
C43A C44A C45A C46A 4.3(6) . . . . ?
N4A C45A C46A C47A 2.0(4) . . . . ?
C44A C45A C46A C47A -175.4(3) . . . . ?
N4A C45A C46A C53A -177.4(3) . . . . ?
C44A C45A C46A C53A 5.3(6) . . . . ?
C45A C46A C47A C48A -1.1(4) . . . . ?
C53A C46A C47A C48A 178.2(3) . . . . ?
C45A C46A C47A C55A 174.5(3) . . . . ?
C53A C46A C47A C55A -6.2(5) . . . . ?
C46A C47A C48A N4A -0.2(4) . . . . ?
C55A C47A C48A N4A -175.8(3) . . . . ?
C38A C39A C49A C50A -99.7(5) . . . . ?
C40A C39A C49A C50A 80.6(5) . . . . ?
C41A C40A C51A C52A 78.7(5) . . . . ?
C39A C40A C51A C52A -99.1(4) . . . . ?
C47A C46A C53A C54A 82.3(4) . . . . ?
C45A C46A C53A C54A -98.5(4) . . . . ?
C48A C47A C55A C56A -32.2(5) . . . . ?
C46A C47A C55A C56A 153.1(3) . . . . ?
C20A C19A N1A C22A -0.7(4) . . . . ?
C21A C22A N1A C19A -0.3(4) . . . . ?
C23A C22A N1A C19A 177.8(3) . . . . ?
C28A C29A N2A C26A 1.7(4) . . . . ?
C25A C26A N2A C29A 176.1(3) . . . . ?
C27A C26A N2A C29A -2.9(4) . . . . ?
C39A C38A N3A C41A -0.4(4) . . . . ?
C40A C41A N3A C38A 1.0(4) . . . . ?
C42A C41A N3A C38A -179.8(3) . . . . ?
C47A C48A N4A C45A 1.5(4) . . . . ?
C46A C45A N4A C48A -2.1(4) . . . . ?
C44A C45A N4A C48A 175.7(3) . . . . ?
C4A C3A O1A B1A -172.4(4) . . . . ?
C2A C3A O1A B1A 7.7(4) . . . . ?
O2A B1A O1A C3A -10.5(4) . . . . ?
O4A B1A O1A C3A -129.7(3) . . . . ?
O3A B1A O1A C3A 108.0(3) . . . . ?
C1A C2A O2A B1A 174.3(4) . . . . ?
C3A C2A O2A B1A -5.3(4) . . . . ?
O1A B1A O2A C2A 9.7(4) . . . . ?
O4A B1A O2A C2A 129.6(3) . . . . ?
O3A B1A O2A C2A -107.2(3) . . . . ?
C24A C23A O3A B1A -10.2(5) . . . . ?
C22A C23A O3A B1A 170.9(3) . . . . ?
O1A B1A O3A C23A 143.8(3) . . . . ?
O2A B1A O3A C23A -100.6(4) . . . . ?
O4A B1A O3A C23A 21.7(4) . . . . ?
C24A C25A O4A B1A 11.6(5) . . . . ?
C26A C25A O4A B1A -168.4(3) . . . . ?
O1A B1A O4A C25A -142.6(3) . . . . ?
O2A B1A O4A C25A 100.6(3) . . . . ?
O3A B1A O4A C25A -22.2(4) . . . . ?
C16A C15A O5A B2A -174.1(4) . . . . ?
C14A C15A O5A B2A 3.2(4) . . . . ?
O7A B2A O5A C15A 116.6(3) . . . . ?
O6A B2A O5A C15A -3.2(4) . . . . ?
O8A B2A O5A C15A -121.1(3) . . . . ?
C13A C14A O6A B2A -179.0(4) . . . . ?
C15A C14A O6A B2A 0.0(4) . . . . ?
O7A B2A O6A C14A -115.8(3) . . . . ?
O8A B2A O6A C14A 120.4(3) . . . . ?
O5A B2A O6A C14A 1.9(4) . . . . ?
C43A C42A O7A B2A 5.5(5) . . . . ?
C41A C42A O7A B2A -174.4(3) . . . . ?
O6A B2A O7A C42A -124.0(4) . . . . ?
O8A B2A O7A C42A -1.7(5) . . . . ?
O5A B2A O7A C42A 119.6(3) . . . . ?
C43A C44A O8A B2A 4.4(5) . . . . ?
C45A C44A O8A B2A -174.8(3) . . . . ?
O7A B2A O8A C44A -3.3(5) . . . . ?
O6A B2A O8A C44A 120.3(3) . . . . ?
O5A B2A O8A C44A -123.6(3) . . . . ?
C6B C1B C2B O2B 179.3(4) . . . . ?
C10B C1B C2B O2B -1.3(6) . . . . ?
C6B C1B C2B C3B -2.5(5) . . . . ?
C10B C1B C2B C3B 176.9(4) . . . . ?
O2B C2B C3B O1B 1.1(4) . . . . ?
C1B C2B C3B O1B -177.4(3) . . . . ?
O2B C2B C3B C4B -179.4(4) . . . . ?
C1B C2B C3B C4B 2.1(6) . . . . ?
O1B C3B C4B C5B 179.2(4) . . . . ?
C2B C3B C4B C5B -0.2(6) . . . . ?
C3B C4B C5B C6B -1.1(6) . . . . ?
C4B C5B C6B C1B 0.5(6) . . . . ?
C2B C1B C6B C5B 1.2(6) . . . . ?
C10B C1B C6B C5B -178.2(4) . . . . ?
C12B C7B C8B C9B -2.1(5) . . . . ?
C16B C7B C8B C9B 176.6(4) . . . . ?
C7B C8B C9B C10B 0.2(6) . . . . ?
C8B C9B C10B C11B 0.9(5) . . . . ?
C8B C9B C10B C1B -175.3(4) . . . . ?
C2B C1B C10B C11B 155.1(4) . . . . ?
C6B C1B C10B C11B -25.5(6) . . . . ?
C2B C1B C10B C9B -28.8(5) . . . . ?
C6B C1B C10B C9B 150.5(4) . . . . ?
C9B C10B C11B C12B -0.1(5) . . . . ?
C1B C10B C11B C12B 176.0(4) . . . . ?
C10B C11B C12B C7B -1.9(6) . . . . ?
C8B C7B C12B C11B 2.9(5) . . . . ?
C16B C7B C12B C11B -175.8(4) . . . . ?
C18B C13B C14B O6B 177.4(4) . . . . ?
C18B C13B C14B C15B -3.4(6) . . . . ?
O6B C14B C15B O5B 0.1(4) . . . . ?
C13B C14B C15B O5B -179.2(3) . . . . ?
O6B C14B C15B C16B -176.1(3) . . . . ?
C13B C14B C15B C16B 4.6(6) . . . . ?
O5B C15B C16B C17B -178.9(3) . . . . ?
C14B C15B C16B C17B -3.4(5) . . . . ?
O5B C15B C16B C7B 0.4(6) . . . . ?
C14B C15B C16B C7B 175.9(3) . . . . ?
C8B C7B C16B C15B 29.6(6) . . . . ?
C12B C7B C16B C15B -151.9(4) . . . . ?
C8B C7B C16B C17B -151.2(3) . . . . ?
C12B C7B C16B C17B 27.4(5) . . . . ?
C15B C16B C17B C18B 1.5(6) . . . . ?
C7B C16B C17B C18B -177.9(4) . . . . ?
C16B C17B C18B C13B -0.6(6) . . . . ?
C14B C13B C18B C17B 1.5(6) . . . . ?
N1B C19B C20B C21B 0.4(4) . . . . ?
N1B C19B C20B C30B -177.2(3) . . . . ?
C19B C20B C21B C22B -0.5(4) . . . . ?
C30B C20B C21B C22B 177.0(3) . . . . ?
C19B C20B C21B C32B 180.0(3) . . . . ?
C30B C20B C21B C32B -2.6(6) . . . . ?
C20B C21B C22B N1B 0.4(4) . . . . ?
C32B C21B C22B N1B 180.0(3) . . . . ?
C20B C21B C22B C23B -177.1(4) . . . . ?
C32B C21B C22B C23B 2.5(6) . . . . ?
N1B C22B C23B O3B -8.1(4) . . . . ?
C21B C22B C23B O3B 169.2(4) . . . . ?
N1B C22B C23B C24B 172.0(3) . . . . ?
C21B C22B C23B C24B -10.7(6) . . . . ?
O3B C23B C24B C25B -8.2(5) . . . . ?
C22B C23B C24B C25B 171.8(3) . . . . ?
C23B C24B C25B O4B 7.3(5) . . . . ?
C23B C24B C25B C26B -174.8(3) . . . . ?
O4B C25B C26B N2B 5.8(5) . . . . ?
C24B C25B C26B N2B -172.1(3) . . . . ?
O4B C25B C26B C27B -171.2(4) . . . . ?
C24B C25B C26B C27B 10.8(7) . . . . ?
N2B C26B C27B C28B -0.2(4) . . . . ?
C25B C26B C27B C28B 177.2(4) . . . . ?
N2B C26B C27B C34B 179.3(4) . . . . ?
C25B C26B C27B C34B -3.4(7) . . . . ?
C26B C27B C28B C29B 0.1(4) . . . . ?
C34B C27B C28B C29B -179.4(4) . . . . ?
C26B C27B C28B C36B 179.8(4) . . . . ?
C34B C27B C28B C36B 0.3(7) . . . . ?
C27B C28B C29B N2B 0.0(5) . . . . ?
C36B C28B C29B N2B -179.7(4) . . . . ?
C19B C20B C30B C31B -93.7(5) . . . . ?
C21B C20B C30B C31B 89.3(5) . . . . ?
C22B C21B C32B C33B 87.4(4) . . . . ?
C20B C21B C32B C33B -93.1(4) . . . . ?
C28B C27B C34B C35B 95.5(5) . . . . ?
C26B C27B C34B C35B -83.8(5) . . . . ?
C27B C28B C36B C37B 161.3(4) . . . . ?
C29B C28B C36B C37B -19.1(6) . . . . ?
N3B C38B C39B C40B -1.0(4) . . . . ?
N3B C38B C39B C49B 178.0(3) . . . . ?
C38B C39B C40B C41B 1.8(4) . . . . ?
C49B C39B C40B C41B -177.2(3) . . . . ?
C38B C39B C40B C51B 177.9(3) . . . . ?
C49B C39B C40B C51B -1.1(6) . . . . ?
C39B C40B C41B N3B -1.9(4) . . . . ?
C51B C40B C41B N3B -177.8(3) . . . . ?
C39B C40B C41B C42B 175.7(4) . . . . ?
C51B C40B C41B C42B -0.1(6) . . . . ?
N3B C41B C42B O7B -0.6(5) . . . . ?
C40B C41B C42B O7B -178.0(4) . . . . ?
N3B C41B C42B C43B 179.3(3) . . . . ?
C40B C41B C42B C43B 1.9(6) . . . . ?
O7B C42B C43B C44B -1.6(5) . . . . ?
C41B C42B C43B C44B 178.5(3) . . . . ?
C42B C43B C44B O8B 5.4(5) . . . . ?
C42B C43B C44B C45B -172.2(3) . . . . ?
O8B C44B C45B N4B 1.8(4) . . . . ?
C43B C44B C45B N4B 179.6(3) . . . . ?
O8B C44B C45B C46B -172.6(4) . . . . ?
C43B C44B C45B C46B 5.2(6) . . . . ?
N4B C45B C46B C47B 0.6(4) . . . . ?
C44B C45B C46B C47B 175.5(4) . . . . ?
N4B C45B C46B C53B 178.3(3) . . . . ?
C44B C45B C46B C53B -6.8(6) . . . . ?
C45B C46B C47B C48B -0.1(4) . . . . ?
C53B C46B C47B C48B -177.9(3) . . . . ?
C45B C46B C47B C55B -178.3(4) . . . . ?
C53B C46B C47B C55B 3.9(6) . . . . ?
C46B C47B C48B N4B -0.5(4) . . . . ?
C55B C47B C48B N4B 177.7(4) . . . . ?
C38B C39B C49B C50B -6.6(6) . . . . ?
C40B C39B C49B C50B 172.2(4) . . . . ?
C39B C40B C51B C52B -90.2(4) . . . . ?
C41B C40B C51B C52B 85.0(4) . . . . ?
C47B C46B C53B C54B 97.9(4) . . . . ?
C45B C46B C53B C54B -79.5(5) . . . . ?
C48B C47B C55B C56B 115.8(4) . . . . ?
C46B C47B C55B C56B -66.3(5) . . . . ?
C20B C19B N1B C22B -0.1(4) . . . . ?
C21B C22B N1B C19B -0.2(4) . . . . ?
C23B C22B N1B C19B 177.8(3) . . . . ?
C28B C29B N2B C26B -0.1(5) . . . . ?
C25B C26B N2B C29B -177.6(3) . . . . ?
C27B C26B N2B C29B 0.2(4) . . . . ?
C39B C38B N3B C41B -0.2(4) . . . . ?
C40B C41B N3B C38B 1.3(4) . . . . ?
C42B C41B N3B C38B -176.8(3) . . . . ?
C47B C48B N4B C45B 0.9(4) . . . . ?
C46B C45B N4B C48B -0.9(4) . . . . ?
C44B C45B N4B C48B -176.7(3) . . . . ?
C4B C3B O1B B1B 179.7(4) . . . . ?
C2B C3B O1B B1B -0.8(4) . . . . ?
O4B B1B O1B C3B -119.5(3) . . . . ?
O2B B1B O1B C3B 0.3(4) . . . . ?
O3B B1B O1B C3B 118.1(3) . . . . ?
C1B C2B O2B B1B 177.5(4) . . . . ?
C3B C2B O2B B1B -0.8(4) . . . . ?
O4B B1B O2B C2B 119.9(3) . . . . ?
O1B B1B O2B C2B 0.3(4) . . . . ?
O3B B1B O2B C2B -116.6(3) . . . . ?
C24B C23B O3B B1B -7.9(5) . . . . ?
C22B C23B O3B B1B 172.1(3) . . . . ?
O4B B1B O3B C23B 22.8(4) . . . . ?
O2B B1B O3B C23B -100.3(4) . . . . ?
O1B B1B O3B C23B 144.6(3) . . . . ?
C26B C25B O4B B1B -168.0(3) . . . . ?
C24B C25B O4B B1B 10.1(5) . . . . ?
O2B B1B O4B C25B 98.6(4) . . . . ?
O1B B1B O4B C25B -144.7(3) . . . . ?
O3B B1B O4B C25B -24.0(5) . . . . ?
C16B C15B O5B B2B 178.6(4) . . . . ?
C14B C15B O5B B2B 2.6(4) . . . . ?
O8B B2B O5B C15B -123.6(3) . . . . ?
O7B B2B O5B C15B 112.9(3) . . . . ?
O6B B2B O5B C15B -4.2(4) . . . . ?
C13B C14B O6B B2B 176.5(4) . . . . ?
C15B C14B O6B B2B -2.8(4) . . . . ?
O8B B2B O6B C14B 122.7(3) . . . . ?
O7B B2B O6B C14B -113.3(3) . . . . ?
O5B B2B O6B C14B 4.2(4) . . . . ?
C43B C42B O7B B2B -5.8(5) . . . . ?
C41B C42B O7B B2B 174.1(3) . . . . ?
O8B B2B O7B C42B 8.7(5) . . . . ?
O5B B2B O7B C42B 130.7(3) . . . . ?
O6B B2B O7B C42B -114.7(4) . . . . ?
C43B C44B O8B B2B -1.8(5) . . . . ?
C45B C44B O8B B2B 176.1(3) . . . . ?
O7B B2B O8B C44B -4.8(5) . . . . ?
O5B B2B O8B C44B -126.9(3) . . . . ?
O6B B2B O8B C44B 117.4(3) . . . . ?
C6C C1C C2C O2C -178.4(3) . . . . ?
C10C C1C C2C O2C 1.9(6) . . . . ?
C6C C1C C2C C3C 0.4(5) . . . . ?
C10C C1C C2C C3C -179.3(3) . . . . ?
O2C C2C C3C O1C -0.4(4) . . . . ?
C1C C2C C3C O1C -179.4(3) . . . . ?
O2C C2C C3C C4C 177.4(3) . . . . ?
C1C C2C C3C C4C -1.6(6) . . . . ?
O1C C3C C4C C5C 179.8(4) . . . . ?
C2C C3C C4C C5C 2.4(6) . . . . ?
C3C C4C C5C C6C -2.1(6) . . . . ?
C4C C5C C6C C1C 0.9(6) . . . . ?
C2C C1C C6C C5C 0.0(5) . . . . ?
C10C C1C C6C C5C 179.7(3) . . . . ?
C12C C7C C8C C9C 0.8(5) . . . . ?
C16C C7C C8C C9C -179.2(3) . . . . ?
C7C C8C C9C C10C -1.1(5) . . . . ?
C8C C9C C10C C11C 0.5(5) . . . . ?
C8C C9C C10C C1C -178.8(3) . . . . ?
C2C C1C C10C C9C 27.4(5) . . . . ?
C6C C1C C10C C9C -152.2(3) . . . . ?
C2C C1C C10C C11C -151.7(3) . . . . ?
C6C C1C C10C C11C 28.6(5) . . . . ?
C9C C10C C11C C12C 0.5(5) . . . . ?
C1C C10C C11C C12C 179.7(3) . . . . ?
C10C C11C C12C C7C -0.9(5) . . . . ?
C8C C7C C12C C11C 0.2(5) . . . . ?
C16C C7C C12C C11C -179.8(3) . . . . ?
C18C C13C C14C O6C -172.8(3) . . . . ?
C18C C13C C14C C15C 2.5(6) . . . . ?
O6C C14C C15C O5C -2.0(4) . . . . ?
C13C C14C C15C O5C -177.9(3) . . . . ?
O6C C14C C15C C16C 173.4(3) . . . . ?
C13C C14C C15C C16C -2.5(6) . . . . ?
O5C C15C C16C C17C 175.0(3) . . . . ?
C14C C15C C16C C17C 0.4(5) . . . . ?
O5C C15C C16C C7C -3.4(6) . . . . ?
C14C C15C C16C C7C -178.0(3) . . . . ?
C12C C7C C16C C15C 140.2(4) . . . . ?
C8C C7C C16C C15C -39.8(5) . . . . ?
C12C C7C C16C C17C -38.0(5) . . . . ?
C8C C7C C16C C17C 142.0(4) . . . . ?
C15C C16C C17C C18C 1.6(5) . . . . ?
C7C C16C C17C C18C 180.0(3) . . . . ?
C16C C17C C18C C13C -1.6(6) . . . . ?
C14C C13C C18C C17C -0.5(6) . . . . ?
N1C C19C C20C C21C 0.9(4) . . . . ?
N1C C19C C20C C30C -178.1(3) . . . . ?
C19C C20C C21C C22C -1.9(4) . . . . ?
C30C C20C C21C C22C 177.1(4) . . . . ?
C19C C20C C21C C32C -178.1(3) . . . . ?
C30C C20C C21C C32C 0.8(6) . . . . ?
C20C C21C C22C N1C 2.2(4) . . . . ?
C32C C21C C22C N1C 178.3(3) . . . . ?
C20C C21C C22C C23C -175.7(4) . . . . ?
C32C C21C C22C C23C 0.4(7) . . . . ?
N1C C22C C23C O3C -5.4(4) . . . . ?
C21C C22C C23C O3C 172.3(4) . . . . ?
N1C C22C C23C C24C 176.4(3) . . . . ?
C21C C22C C23C C24C -5.8(6) . . . . ?
O3C C23C C24C C25C -3.3(5) . . . . ?
C22C C23C C24C C25C 174.7(3) . . . . ?
C23C C24C C25C O4C 1.7(5) . . . . ?
C23C C24C C25C C26C -176.2(3) . . . . ?
O4C C25C C26C N2C -3.9(4) . . . . ?
C24C C25C C26C N2C 174.1(3) . . . . ?
O4C C25C C26C C27C 176.9(4) . . . . ?
C24C C25C C26C C27C -5.1(6) . . . . ?
N2C C26C C27C C28C -2.5(4) . . . . ?
C25C C26C C27C C28C 176.7(4) . . . . ?
N2C C26C C27C C34C -178.2(4) . . . . ?
C25C C26C C27C C34C 1.0(7) . . . . ?
C26C C27C C28C C29C 2.4(5) . . . . ?
C34C C27C C28C C29C 178.3(4) . . . . ?
C26C C27C C28C C36C -172.7(4) . . . . ?
C34C C27C C28C C36C 3.1(7) . . . . ?
C27C C28C C29C N2C -1.4(5) . . . . ?
C36C C28C C29C N2C 173.5(4) . . . . ?
C19C C20C C30C C31C 92.8(5) . . . . ?
C21C C20C C30C C31C -86.0(6) . . . . ?
C22C C21C C32C C33C -81.6(5) . . . . ?
C20C C21C C32C C33C 93.8(5) . . . . ?
C26C C27C C34C C35C 86.3(6) . . . . ?
C28C C27C C34C C35C -88.7(5) . . . . ?
C29C C28C C36C C37C 19.4(7) . . . . ?
C27C C28C C36C C37C -166.6(4) . . . . ?
N3C C38C C39C C40C 0.9(4) . . . . ?
N3C C38C C39C C49C -179.0(4) . . . . ?
C38C C39C C40C C41C -0.4(4) . . . . ?
C49C C39C C40C C41C 179.5(4) . . . . ?
C38C C39C C40C C51C -179.2(3) . . . . ?
C49C C39C C40C C51C 0.6(6) . . . . ?
C39C C40C C41C N3C -0.3(4) . . . . ?
C51C C40C C41C N3C 178.6(3) . . . . ?
C39C C40C C41C C42C -171.9(4) . . . . ?
C51C C40C C41C C42C 6.9(6) . . . . ?
N3C C41C C42C O7C -10.8(5) . . . . ?
C40C C41C C42C O7C 160.0(4) . . . . ?
N3C C41C C42C C43C 169.4(3) . . . . ?
C40C C41C C42C C43C -19.8(6) . . . . ?
O7C C42C C43C C44C -5.5(5) . . . . ?
C41C C42C C43C C44C 174.3(3) . . . . ?
C42C C43C C44C O8C -0.1(5) . . . . ?
C42C C43C C44C C45C 179.1(3) . . . . ?
O8C C44C C45C N4C 3.4(5) . . . . ?
C43C C44C C45C N4C -175.8(3) . . . . ?
O8C C44C C45C C46C -173.6(4) . . . . ?
C43C C44C C45C C46C 7.2(6) . . . . ?
N4C C45C C46C C47C -0.4(4) . . . . ?
C44C C45C C46C C47C 176.8(4) . . . . ?
N4C C45C C46C C53C 174.5(4) . . . . ?
C44C C45C C46C C53C -8.2(7) . . . . ?
C45C C46C C47C C48C 0.0(5) . . . . ?
C53C C46C C47C C48C -175.1(4) . . . . ?
C45C C46C C47C C55C -178.3(5) . . . . ?
C53C C46C C47C C55C 6.6(8) . . . . ?
C46C C47C C48C N4C 0.4(5) . . . . ?
C55C C47C C48C N4C 178.7(5) . . . . ?
C40C C39C C49C C50C 95.0(6) . . . . ?
C38C C39C C49C C50C -85.1(6) . . . . ?
C39C C40C C51C C52C -92.3(5) . . . . ?
C41C C40C C51C C52C 89.1(5) . . . . ?
C47C C46C C53C C54C 95.6(5) . . . . ?
C45C C46C C53C C54C -78.5(5) . . . . ?
C48C C47C C55C C56C -32.5(13) . . . . ?
C46C C47C C55C C56C 145.5(10) . . . . ?
C20C C19C N1C C22C 0.5(4) . . . . ?
C21C C22C N1C C19C -1.7(4) . . . . ?
C23C C22C N1C C19C 176.6(3) . . . . ?
C28C C29C N2C C26C -0.2(4) . . . . ?
C27C C26C N2C C29C 1.7(4) . . . . ?
C25C C26C N2C C29C -177.7(3) . . . . ?
C39C C38C N3C C41C -1.1(4) . . . . ?
C40C C41C N3C C38C 0.9(4) . . . . ?
C42C C41C N3C C38C 173.9(3) . . . . ?
C47C C48C N4C C45C -0.7(5) . . . . ?
C46C C45C N4C C48C 0.7(4) . . . . ?
C44C C45C N4C C48C -177.0(3) . . . . ?
C4C C3C O1C B1C -171.0(4) . . . . ?
C2C C3C O1C B1C 6.6(4) . . . . ?
O3C B1C O1C C3C 108.8(3) . . . . ?
O4C B1C O1C C3C -129.0(3) . . . . ?
O2C B1C O1C C3C -9.8(4) . . . . ?
C1C C2C O2C B1C 173.1(4) . . . . ?
C3C C2C O2C B1C -5.8(4) . . . . ?
O1C B1C O2C C2C 9.6(4) . . . . ?
O3C B1C O2C C2C -108.5(3) . . . . ?
O4C B1C O2C C2C 130.4(3) . . . . ?
C24C C23C O3C B1C -9.4(5) . . . . ?
C22C C23C O3C B1C 172.3(3) . . . . ?
O1C B1C O3C C23C 144.2(3) . . . . ?
O4C B1C O3C C23C 20.9(4) . . . . ?
O2C B1C O3C C23C -99.9(4) . . . . ?
C24C C25C O4C B1C 12.4(5) . . . . ?
C26C C25C O4C B1C -169.4(3) . . . . ?
O1C B1C O4C C25C -144.1(3) . . . . ?
O3C B1C O4C C25C -22.3(4) . . . . ?
O2C B1C O4C C25C 98.9(3) . . . . ?
C16C C15C O5C B2C -171.6(4) . . . . ?
C14C C15C O5C B2C 3.5(4) . . . . ?
O8C B2C O5C C15C -123.0(3) . . . . ?
O6C B2C O5C C15C -3.6(4) . . . . ?
O7C B2C O5C C15C 113.4(3) . . . . ?
C13C C14C O6C B2C 175.3(4) . . . . ?
C15C C14C O6C B2C -0.4(4) . . . . ?
O8C B2C O6C C14C 121.9(3) . . . . ?
O5C B2C O6C C14C 2.4(4) . . . . ?
O7C B2C O6C C14C -113.6(3) . . . . ?
C43C C42C O7C B2C 3.3(5) . . . . ?
C41C C42C O7C B2C -176.5(3) . . . . ?
O8C B2C O7C C42C 3.6(4) . . . . ?
O5C B2C O7C C42C 126.1(3) . . . . ?
O6C B2C O7C C42C -119.8(3) . . . . ?
C43C C44C O8C B2C 7.9(5) . . . . ?
C45C C44C O8C B2C -171.3(3) . . . . ?
O5C B2C O8C C44C -130.4(3) . . . . ?
O6C B2C O8C C44C 113.5(3) . . . . ?
O7C B2C O8C C44C -9.4(4) . . . . ?
C6D C1D C2D O2D 179.4(4) . . . . ?
C10D C1D C2D O2D -0.7(6) . . . . ?
C6D C1D C2D C3D 2.0(5) . . . . ?
C10D C1D C2D C3D -178.1(3) . . . . ?
O2D C2D C3D O1D 2.0(4) . . . . ?
C1D C2D C3D O1D 179.8(3) . . . . ?
O2D C2D C3D C4D -178.4(4) . . . . ?
C1D C2D C3D C4D -0.6(6) . . . . ?
O1D C3D C4D C5D 178.0(4) . . . . ?
C2D C3D C4D C5D -1.5(6) . . . . ?
C3D C4D C5D C6D 2.1(6) . . . . ?
C4D C5D C6D C1D -0.6(6) . . . . ?
C2D C1D C6D C5D -1.4(6) . . . . ?
C10D C1D C6D C5D 178.7(4) . . . . ?
C12D C7D C8D C9D -1.6(6) . . . . ?
C16D C7D C8D C9D 179.5(4) . . . . ?
C7D C8D C9D C10D 0.3(6) . . . . ?
C8D C9D C10D C11D 1.3(6) . . . . ?
C8D C9D C10D C1D -175.0(4) . . . . ?
C2D C1D C10D C9D -29.0(6) . . . . ?
C6D C1D C10D C9D 150.9(4) . . . . ?
C2D C1D C10D C11D 154.9(4) . . . . ?
C6D C1D C10D C11D -25.2(6) . . . . ?
C9D C10D C11D C12D -1.6(6) . . . . ?
C1D C10D C11D C12D 174.8(4) . . . . ?
C10D C11D C12D C7D 0.3(6) . . . . ?
C8D C7D C12D C11D 1.3(6) . . . . ?
C16D C7D C12D C11D -179.7(4) . . . . ?
C18D C13D C14D O6D 177.2(4) . . . . ?
C18D C13D C14D C15D -0.4(6) . . . . ?
O6D C14D C15D O5D 0.1(4) . . . . ?
C13D C14D C15D O5D 178.1(3) . . . . ?
O6D C14D C15D C16D -174.8(3) . . . . ?
C13D C14D C15D C16D 3.2(6) . . . . ?
O5D C15D C16D C17D -177.7(3) . . . . ?
C14D C15D C16D C17D -3.8(5) . . . . ?
O5D C15D C16D C7D -2.7(6) . . . . ?
C14D C15D C16D C7D 171.2(3) . . . . ?
C12D C7D C16D C15D -146.1(4) . . . . ?
C8D C7D C16D C15D 32.7(6) . . . . ?
C12D C7D C16D C17D 28.5(5) . . . . ?
C8D C7D C16D C17D -152.6(4) . . . . ?
C15D C16D C17D C18D 1.8(6) . . . . ?
C7D C16D C17D C18D -173.2(4) . . . . ?
C16D C17D C18D C13D 0.8(6) . . . . ?
C14D C13D C18D C17D -1.5(6) . . . . ?
N1D C19D C20D C21D -0.4(4) . . . . ?
N1D C19D C20D C30D 177.8(3) . . . . ?
C19D C20D C21D C22D 0.7(4) . . . . ?
C30D C20D C21D C22D -177.4(4) . . . . ?
C19D C20D C21D C32D -178.3(3) . . . . ?
C30D C20D C21D C32D 3.6(6) . . . . ?
C20D C21D C22D N1D -0.8(4) . . . . ?
C32D C21D C22D N1D 178.2(3) . . . . ?
C20D C21D C22D C23D 175.6(4) . . . . ?
C32D C21D C22D C23D -5.4(6) . . . . ?
N1D C22D C23D O3D 2.1(4) . . . . ?
C21D C22D C23D O3D -173.9(4) . . . . ?
N1D C22D C23D C24D -176.1(3) . . . . ?
C21D C22D C23D C24D 7.9(6) . . . . ?
O3D C23D C24D C25D -0.4(5) . . . . ?
C22D C23D C24D C25D 177.7(3) . . . . ?
C23D C24D C25D O4D 6.8(5) . . . . ?
C23D C24D C25D C26D -172.0(3) . . . . ?
O4D C25D C26D N2D 11.1(5) . . . . ?
C24D C25D C26D N2D -170.1(3) . . . . ?
O4D C25D C26D C27D -165.0(4) . . . . ?
C24D C25D C26D C27D 13.8(7) . . . . ?
N2D C26D C27D C28D 1.8(4) . . . . ?
C25D C26D C27D C28D 178.2(4) . . . . ?
N2D C26D C27D C34D -179.1(4) . . . . ?
C25D C26D C27D C34D -2.7(7) . . . . ?
C26D C27D C28D C29D -1.1(5) . . . . ?
C34D C27D C28D C29D 179.7(4) . . . . ?
C26D C27D C28D C36D 178.8(4) . . . . ?
C34D C27D C28D C36D -0.4(7) . . . . ?
C27D C28D C29D N2D 0.0(5) . . . . ?
C36D C28D C29D N2D -179.9(4) . . . . ?
C19D C20D C30D C31D 116.7(4) . . . . ?
C21D C20D C30D C31D -65.4(5) . . . . ?
C20D C21D C32D C33D 99.0(4) . . . . ?
C22D C21D C32D C33D -79.7(5) . . . . ?
C26D C27D C34D C35D -85.9(5) . . . . ?
C28D C27D C34D C35D 93.1(5) . . . . ?
C29D C28D C36D C37D -6.1(8) . . . . ?
C27D C28D C36D C37D 174.0(5) . . . . ?
N3D C38D C39D C40D -0.3(4) . . . . ?
N3D C38D C39D C49D -179.3(3) . . . . ?
C38D C39D C40D C41D 0.1(4) . . . . ?
C49D C39D C40D C41D 179.2(3) . . . . ?
C38D C39D C40D C51D 175.7(3) . . . . ?
C49D C39D C40D C51D -5.2(5) . . . . ?
C39D C40D C41D N3D 0.1(4) . . . . ?
C51D C40D C41D N3D -175.3(3) . . . . ?
C39D C40D C41D C42D 177.9(4) . . . . ?
C51D C40D C41D C42D 2.5(6) . . . . ?
N3D C41D C42D O7D 6.9(4) . . . . ?
C40D C41D C42D O7D -170.7(3) . . . . ?
N3D C41D C42D C43D -173.6(3) . . . . ?
C40D C41D C42D C43D 8.8(6) . . . . ?
O7D C42D C43D C44D 4.4(5) . . . . ?
C41D C42D C43D C44D -175.1(3) . . . . ?
C42D C43D C44D O8D 0.8(5) . . . . ?
C42D C43D C44D C45D 179.2(3) . . . . ?
O8D C44D C45D N4D 0.1(4) . . . . ?
C43D C44D C45D N4D -178.4(3) . . . . ?
O8D C44D C45D C46D -175.4(3) . . . . ?
C43D C44D C45D C46D 6.1(6) . . . . ?
N4D C45D C46D C47D 0.7(4) . . . . ?
C44D C45D C46D C47D 176.6(3) . . . . ?
N4D C45D C46D C53D -178.7(3) . . . . ?
C44D C45D C46D C53D -2.8(6) . . . . ?
C45D C46D C47D C48D -0.2(4) . . . . ?
C53D C46D C47D C48D 179.2(3) . . . . ?
C45D C46D C47D C55D -178.2(4) . . . . ?
C53D C46D C47D C55D 1.2(6) . . . . ?
C46D C47D C48D N4D -0.4(4) . . . . ?
C55D C47D C48D N4D 177.6(4) . . . . ?
C38D C39D C49D C50D 101.3(5) . . . . ?
C40D C39D C49D C50D -77.6(5) . . . . ?
C39D C40D C51D C52D 99.9(4) . . . . ?
C41D C40D C51D C52D -85.5(4) . . . . ?
C45D C46D C53D C54D -78.6(4) . . . . ?
C47D C46D C53D C54D 102.1(4) . . . . ?
C48D C47D C55D C56D -7.6(6) . . . . ?
C46D C47D C55D C56D 170.0(4) . . . . ?
C20D C19D N1D C22D 0.0(4) . . . . ?
C21D C22D N1D C19D 0.5(4) . . . . ?
C23D C22D N1D C19D -176.5(3) . . . . ?
C28D C29D N2D C26D 1.1(5) . . . . ?
C27D C26D N2D C29D -1.8(4) . . . . ?
C25D C26D N2D C29D -178.8(3) . . . . ?
C39D C38D N3D C41D 0.3(4) . . . . ?
C40D C41D N3D C38D -0.2(4) . . . . ?
C42D C41D N3D C38D -178.4(3) . . . . ?
C47D C48D N4D C45D 0.9(4) . . . . ?
C46D C45D N4D C48D -1.0(4) . . . . ?
C44D C45D N4D C48D -177.6(3) . . . . ?
C4D C3D O1D B1D -178.6(4) . . . . ?
C2D C3D O1D B1D 1.0(4) . . . . ?
O4D B1D O1D C3D -122.3(3) . . . . ?
O3D B1D O1D C3D 116.4(3) . . . . ?
O2D B1D O1D C3D -3.3(4) . . . . ?
C1D C2D O2D B1D 178.4(4) . . . . ?
C3D C2D O2D B1D -4.0(4) . . . . ?
O1D B1D O2D C2D 4.5(4) . . . . ?
O4D B1D O2D C2D 122.9(3) . . . . ?
O3D B1D O2D C2D -115.5(3) . . . . ?
C24D C23D O3D B1D -21.5(5) . . . . ?
C22D C23D O3D B1D 160.2(3) . . . . ?
O1D B1D O3D C23D 155.1(3) . . . . ?
O4D B1D O3D C23D 34.1(5) . . . . ?
O2D B1D O3D C23D -87.5(4) . . . . ?
C24D C25D O4D B1D 9.1(5) . . . . ?
C26D C25D O4D B1D -172.0(3) . . . . ?
O1D B1D O4D C25D -149.3(3) . . . . ?
O3D B1D O4D C25D -27.6(5) . . . . ?
O2D B1D O4D C25D 94.1(4) . . . . ?
C16D C15D O5D B2D 175.5(4) . . . . ?
C14D C15D O5D B2D 0.9(4) . . . . ?
O6D B2D O5D C15D -1.5(4) . . . . ?
O8D B2D O5D C15D -120.8(3) . . . . ?
O7D B2D O5D C15D 116.1(3) . . . . ?
C13D C14D O6D B2D -178.9(4) . . . . ?
C15D C14D O6D B2D -1.1(4) . . . . ?
O8D B2D O6D C14D 119.8(3) . . . . ?
O7D B2D O6D C14D -116.6(3) . . . . ?
O5D B2D O6D C14D 1.6(4) . . . . ?
C43D C42D O7D B2D -3.3(5) . . . . ?
C41D C42D O7D B2D 176.1(3) . . . . ?
O6D B2D O7D C42D -125.3(3) . . . . ?
O8D B2D O7D C42D -2.2(5) . . . . ?
O5D B2D O7D C42D 119.3(3) . . . . ?
C43D C44D O8D B2D -7.0(5) . . . . ?
C45D C44D O8D B2D 174.4(3) . . . . ?
O6D B2D O8D C44D 129.6(3) . . . . ?
O7D B2D O8D C44D 7.5(5) . . . . ?
O5D B2D O8D C44D -114.5(3) . . . . ?
